data_4110038
loop_
_publ_author_name
'Tomoharu Hayama'
'Yao-Ting Wu'
'Anthony Linden'
'Kim K. Baldridge'
'Jay S. Siegel'

_publ_contact_author_address
; Institute of Organic Chemistry
   University of Z\"urich
   Winterthurerstrasse 190
   CH-8057 Z\"urich
   Switzerland
;
_publ_contact_author_email alinden@oci.uzh.ch
_publ_contact_author_fax '41 44 635 6812'
_publ_contact_author_name 'Dr. Anthony Linden'
_publ_contact_author_phone '41 44 635 4228'
_publ_section_title
;
 Synthesis, Structure, and Isomerization of Decapentynylcorannulene:
 Enediyne Cyclization/Interconversion of C40R10 Isomers
;
_journal_name_full 'Journal of the American Chemical Society'
_journal_page_first 12612
_journal_page_last 12613
_journal_paper_doi 10.1021/ja074403b
_journal_volume 129
_journal_year 2007
_chemical_formula_moiety 'C70 H70'
_chemical_formula_sum 'C70 H70'
_chemical_formula_weight 911.32
_chemical_name_systematic
;
  ?
;
_space_group_IT_number 14
_symmetry_cell_setting monoclinic
_symmetry_Int_Tables_number 14
_symmetry_space_group_name_Hall '-P 2ybc'
_symmetry_space_group_name_H-M 'P 1 21/c 1'
_atom_sites_solution_primary vecmap
_atom_sites_solution_secondary difmap
_audit_creation_date 2007-06-11
_audit_creation_method SHELXL-97
_cell_angle_alpha 90.00
_cell_angle_beta 96.436(1)
_cell_angle_gamma 90.00
_cell_formula_units_Z 12
_cell_length_a 35.385(1)
_cell_length_b 19.860(1)
_cell_length_c 22.686(1)
_cell_measurement_reflns_used 177867
_cell_measurement_temperature 100(1)
_cell_measurement_theta_max 27.45
_cell_measurement_theta_min 1.28
_cell_volume 15842.0(12)
_computing_cell_refinement 'DENZO-SMN (Otwinowski & Minor, 1997)'
_computing_data_collection 'Swiss Light Source PX6 beamline software'
_computing_data_reduction 'DENZO-SMN and SCALEPACK (Otwinowski & Minor, 1997)'
_computing_molecular_graphics 'ORTEPII (Johnson, 1976)'
_computing_publication_material 'SHELXL97 and PLATON (Spek, 2007)'
_computing_structure_refinement 'SHELXL97 (Sheldrick, 1997)'
_computing_structure_solution 'SHELXS97 (Sheldrick, 1997)'
_diffrn_ambient_temperature 100(1)
_diffrn_detector 'CCD detector'
_diffrn_measured_fraction_theta_full 0.934
_diffrn_measured_fraction_theta_max 0.934
_diffrn_measurement_device_type 'MarResearch 225 CCD detector'
_diffrn_measurement_method '\f scans'
_diffrn_radiation_source synchrotron
_diffrn_radiation_type synchrotron
_diffrn_radiation_wavelength 0.775
_diffrn_reflns_av_R_equivalents 0.067
_diffrn_reflns_av_sigmaI/netI 0.0248
_diffrn_reflns_limit_h_max 41
_diffrn_reflns_limit_h_min -41
_diffrn_reflns_limit_k_max 0
_diffrn_reflns_limit_k_min -23
_diffrn_reflns_limit_l_max 26
_diffrn_reflns_limit_l_min 0
_diffrn_reflns_number 177867
_diffrn_reflns_theta_full 27.45
_diffrn_reflns_theta_max 27.45
_diffrn_reflns_theta_min 1.28
_diffrn_standards_decay_% 0
_diffrn_standards_number 0
_exptl_absorpt_coefficient_mu 0.0642
_exptl_absorpt_correction_type none
_exptl_crystal_colour red
_exptl_crystal_density_diffrn 1.146
_exptl_crystal_description block
_exptl_crystal_F_000 5880
_exptl_crystal_size_max 0.25
_exptl_crystal_size_mid 0.25
_exptl_crystal_size_min 0.25
_refine_diff_density_max 0.632
_refine_diff_density_min -0.512
_refine_diff_density_rms 0.069
_refine_ls_extinction_coef 0.0113(14)
_refine_ls_extinction_expression Fc^*^=kFc[1+0.001xFc^2^\l^3^/sin(2\q)]^-1/4^
_refine_ls_extinction_method SHELXL
_refine_ls_goodness_of_fit_ref 2.031
_refine_ls_hydrogen_treatment none
_refine_ls_matrix_type full
_refine_ls_number_parameters 5049
_refine_ls_number_reflns 26090
_refine_ls_number_restraints 28418
_refine_ls_restrained_S_all 1.899
_refine_ls_R_factor_all 0.1493
_refine_ls_R_factor_gt 0.1242
_refine_ls_shift/su_max 0.508
_refine_ls_shift/su_mean 0.005
_refine_ls_structure_factor_coef Fsqd
_refine_ls_weighting_details 'w=1/[\s^2^(Fo^2^)+(0.16P)^2^] where P=(Fo^2^+2Fc^2^)/3'
_refine_ls_weighting_scheme calc
_refine_ls_wR_factor_gt 0.3547
_refine_ls_wR_factor_ref 0.3785
_reflns_number_gt 18177
_reflns_number_total 26090
_reflns_threshold_expression 'I > 2\s(I)'
_cod_data_source_file ja074403brom20070617_020300.cif
_cod_data_source_block 6
_cod_database_code 4110038

loop_
_symmetry_equiv_pos_as_xyz
'x, y, z'
'-x, y+1/2, -z+1/2'
'-x, -y, -z'
'x, -y-1/2, z-1/2'

loop_
_atom_site_label
_atom_site_type_symbol
_atom_site_fract_x
_atom_site_fract_y
_atom_site_fract_z
_atom_site_U_iso_or_equiv
_atom_site_adp_type
_atom_site_occupancy
_atom_site_symmetry_multiplicity
_atom_site_calc_flag
_atom_site_refinement_flags
_atom_site_disorder_assembly
_atom_site_disorder_group
C1 C 0.43875(8) 0.00785(12) 0.42839(19) 0.0620(9) Uani 0.6879(16) 1 d PDU A 1
C2 C 0.42222(8) -0.05815(14) 0.4262(3) 0.0668(10) Uani 0.6879(16) 1 d PDU A 1
C3 C 0.45025(7) -0.10621(14) 0.4220(2) 0.0673(10) Uani 0.6879(16) 1 d PDU A 1
C4 C 0.48523(8) -0.07389(14) 0.4224(4) 0.0653(10) Uani 0.6879(16) 1 d PDU A 1
C5 C 0.47984(7) -0.00222(13) 0.42537(19) 0.0605(9) Uani 0.6879(16) 1 d PDU A 1
C6 C 0.41383(8) 0.06189(15) 0.43246(19) 0.0670(9) Uani 0.6879(16) 1 d PDU A 1
C7 C 0.37373(8) 0.04662(14) 0.43324(19) 0.0694(10) Uani 0.6879(16) 1 d PDU A 1
C8 C 0.35878(8) -0.01845(14) 0.4301(3) 0.0692(10) Uani 0.6879(16) 1 d PDU A 1
C9 C 0.38425(8) -0.07517(13) 0.42637(19) 0.0681(9) Uani 0.6879(16) 1 d PDU A 1
C10 C 0.37606(8) -0.14703(14) 0.4225(3) 0.0712(11) Uani 0.6879(16) 1 d PDU A 1
C11 C 0.40558(9) -0.19497(15) 0.4194(3) 0.0726(11) Uani 0.6879(16) 1 d PDU A 1
C12 C 0.44447(6) -0.17495(14) 0.41932(19) 0.0701(9) Uani 0.6879(16) 1 d PDU A 1
C13 C 0.47832(9) -0.21305(15) 0.4145(2) 0.0748(11) Uani 0.6879(16) 1 d PDU A 1
C14 C 0.51434(9) -0.18181(15) 0.4144(3) 0.0724(11) Uani 0.6879(16) 1 d PDU A 1
C15 C 0.51829(8) -0.10871(13) 0.41774(18) 0.0659(9) Uani 0.6879(16) 1 d PDU A 1
C16 C 0.55211(9) -0.06741(14) 0.4169(4) 0.0622(10) Uani 0.6879(16) 1 d PDU A 1
C17 C 0.54864(8) 0.00235(14) 0.42092(18) 0.0648(9) Uani 0.6879(16) 1 d PDU A 1
C18 C 0.51279(8) 0.03708(14) 0.4243(2) 0.0622(9) Uani 0.6879(16) 1 d PDU A 1
C19 C 0.51241(12) 0.10803(16) 0.4264(3) 0.0664(11) Uani 0.6879(16) 1 d PDU A 1
C20 C 0.51085(14) 0.1682(2) 0.4290(4) 0.069(2) Uani 0.6879(16) 1 d PDU A 1
C21 C 0.49896(11) 0.23608(16) 0.4363(2) 0.0825(13) Uani 0.6879(16) 1 d PDU A 1
C22 C 0.46080(10) 0.24488(15) 0.4423(2) 0.0820(12) Uani 0.6879(16) 1 d PDU A 1
C23 C 0.43788(15) 0.1860(2) 0.4393(6) 0.0717(17) Uani 0.6879(16) 1 d PDU A 1
C24 C 0.42539(12) 0.12981(17) 0.4362(3) 0.0707(12) Uani 0.6879(16) 1 d PDU A 1
C25 C 0.52770(16) 0.2921(3) 0.4425(3) 0.115(3) Uani 0.6879(16) 1 d PDU A 1
H251 H 0.5139 0.3351 0.4454 0.138 Uiso 0.6879(16) 1 calc PR A 1
H252 H 0.5440 0.2858 0.4805 0.138 Uiso 0.6879(16) 1 calc PR A 1
C26 C 0.5528(2) 0.2991(4) 0.3946(3) 0.131(3) Uani 0.6879(16) 1 d PDU A 1
H261 H 0.5375 0.3152 0.3581 0.157 Uiso 0.6879(16) 1 calc PR A 1
H262 H 0.5631 0.2543 0.3859 0.157 Uiso 0.6879(16) 1 calc PR A 1
C27 C 0.5861(2) 0.3481(5) 0.4106(4) 0.133(4) Uani 0.6879(16) 1 d PDU A 1
H271 H 0.5765 0.3896 0.4270 0.200 Uiso 0.6879(16) 1 calc PR A 1
H272 H 0.5982 0.3587 0.3749 0.200 Uiso 0.6879(16) 1 calc PR A 1
H273 H 0.6048 0.3271 0.4402 0.200 Uiso 0.6879(16) 1 calc PR A 1
C28 C 0.44287(19) 0.3120(2) 0.4520(3) 0.105(3) Uani 0.6879(16) 1 d PDU A 1
H281 H 0.4245 0.3063 0.4815 0.126 Uiso 0.6879(16) 1 calc PR A 1
H282 H 0.4630 0.3431 0.4693 0.126 Uiso 0.6879(16) 1 calc PR A 1
C29 C 0.42256(14) 0.3445(2) 0.3978(2) 0.0802(16) Uani 0.6879(16) 1 d PDU A 1
H291 H 0.4028 0.3135 0.3794 0.096 Uiso 0.6879(16) 1 calc PR A 1
H292 H 0.4409 0.3530 0.3687 0.096 Uiso 0.6879(16) 1 calc PR A 1
C30 C 0.4039(2) 0.4115(3) 0.4130(3) 0.109(2) Uani 0.6879(16) 1 d PDU A 1
H301 H 0.3859 0.4033 0.4420 0.163 Uiso 0.6879(16) 1 calc PR A 1
H302 H 0.3903 0.4309 0.3769 0.163 Uiso 0.6879(16) 1 calc PR A 1
H303 H 0.4236 0.4430 0.4297 0.163 Uiso 0.6879(16) 1 calc PR A 1
C31 C 0.34794(15) 0.1029(2) 0.4355(6) 0.0764(17) Uani 0.6879(16) 1 d PDU A 1
C32 C 0.3268(3) 0.1501(4) 0.4355(9) 0.077(2) Uani 0.6879(16) 1 d PDU A 1
C33 C 0.3014(3) 0.2092(4) 0.4332(12) 0.080(2) Uani 0.6879(16) 1 d PDU A 1
H331 H 0.2796 0.2011 0.4028 0.095 Uiso 0.6879(16) 1 calc PR A 1
H332 H 0.2914 0.2139 0.4720 0.095 Uiso 0.6879(16) 1 calc PR A 1
C34 C 0.3196(2) 0.2720(4) 0.4195(4) 0.0694(19) Uani 0.6879(16) 1 d PDU A 1
H341 H 0.3291 0.2680 0.3802 0.083 Uiso 0.6879(16) 1 calc PR A 1
H342 H 0.3417 0.2800 0.4494 0.083 Uiso 0.6879(16) 1 calc PR A 1
C35 C 0.2926(4) 0.3318(4) 0.4188(8) 0.092(3) Uani 0.6879(16) 1 d PDU A 1
H351 H 0.2693 0.3219 0.3928 0.137 Uiso 0.6879(16) 1 calc PR A 1
H352 H 0.3049 0.3717 0.4040 0.137 Uiso 0.6879(16) 1 calc PR A 1
H353 H 0.2864 0.3405 0.4591 0.137 Uiso 0.6879(16) 1 calc PR A 1
C36 C 0.31868(12) -0.0272(3) 0.4310(10) 0.081(3) Uani 0.6879(16) 1 d PDU A 1
C37 C 0.28500(10) -0.0323(4) 0.4314(6) 0.095(2) Uani 0.6879(16) 1 d PDU A 1
C38 C 0.24364(10) -0.0434(3) 0.4301(3) 0.116(2) Uani 0.6879(16) 1 d PDU A 1
H381 H 0.2342 -0.0656 0.3922 0.139 Uiso 0.6879(16) 1 calc PR A 1
H382 H 0.2391 -0.0744 0.4627 0.139 Uiso 0.6879(16) 1 calc PR A 1
C39 C 0.22200(14) 0.0175(3) 0.4359(4) 0.140(3) Uani 0.6879(16) 1 d PDU A 1
H391 H 0.2262 0.0487 0.4032 0.168 Uiso 0.6879(16) 1 calc PR A 1
H392 H 0.2313 0.0399 0.4738 0.168 Uiso 0.6879(16) 1 calc PR A 1
C40 C 0.17953(12) 0.0038(6) 0.4345(8) 0.128(3) Uani 0.6879(16) 1 d PDU A 1
H401 H 0.1676 0.0051 0.3934 0.192 Uiso 0.6879(16) 1 calc PR A 1
H402 H 0.1680 0.0382 0.4578 0.192 Uiso 0.6879(16) 1 calc PR A 1
H403 H 0.1757 -0.0407 0.4515 0.192 Uiso 0.6879(16) 1 calc PR A 1
C41 C 0.33801(11) -0.1713(3) 0.4204(5) 0.087(2) Uani 0.6879(16) 1 d PDU A 1
C42 C 0.30654(13) -0.1949(3) 0.4144(4) 0.100(2) Uani 0.6879(16) 1 d PDU A 1
C43 C 0.26763(12) -0.2221(3) 0.4110(5) 0.140(3) Uani 0.6879(16) 1 d PDU A 1
H431 H 0.2554 -0.2046 0.4451 0.168 Uiso 0.6879(16) 1 calc PR A 1
H432 H 0.2529 -0.2050 0.3744 0.168 Uiso 0.6879(16) 1 calc PR A 1
C44 C 0.26540(14) -0.2947(2) 0.4111(4) 0.1119(19) Uani 0.6879(16) 1 d PDU A 1
H441 H 0.2808 -0.3121 0.4470 0.134 Uiso 0.6879(16) 1 calc PR A 1
H442 H 0.2765 -0.3123 0.3760 0.134 Uiso 0.6879(16) 1 calc PR A 1
C45 C 0.2250(2) -0.3205(4) 0.4099(4) 0.127(3) Uani 0.6879(16) 1 d PDU A 1
H451 H 0.2201 -0.3328 0.4502 0.191 Uiso 0.6879(16) 1 calc PR A 1
H452 H 0.2216 -0.3602 0.3841 0.191 Uiso 0.6879(16) 1 calc PR A 1
H453 H 0.2071 -0.2853 0.3946 0.191 Uiso 0.6879(16) 1 calc PR A 1
C46 C 0.39422(15) -0.26517(18) 0.4142(5) 0.0825(18) Uani 0.6879(16) 1 d PDU A 1
C47 C 0.38209(19) -0.3215(2) 0.4087(4) 0.0945(18) Uani 0.6879(16) 1 d PDU A 1
C48 C 0.3679(2) -0.3907(3) 0.3985(4) 0.123(3) Uani 0.6879(16) 1 d PDU A 1
H481 H 0.3534 -0.3929 0.3586 0.148 Uiso 0.6879(16) 1 calc PR A 1
H482 H 0.3900 -0.4213 0.3984 0.148 Uiso 0.6879(16) 1 calc PR A 1
C49 C 0.3441(3) -0.4150(4) 0.4411(4) 0.157(3) Uani 0.6879(16) 1 d PDU A 1
H491 H 0.3261 -0.3790 0.4494 0.189 Uiso 0.6879(16) 1 calc PR A 1
H492 H 0.3602 -0.4252 0.4787 0.189 Uiso 0.6879(16) 1 calc PR A 1
C50 C 0.3216(3) -0.4779(4) 0.4208(6) 0.112(3) Uani 0.6879(16) 1 d PDU A 1
H501 H 0.3095 -0.4712 0.3802 0.168 Uiso 0.6879(16) 1 calc PR A 1
H502 H 0.3021 -0.4862 0.4473 0.168 Uiso 0.6879(16) 1 calc PR A 1
H503 H 0.3389 -0.5166 0.4217 0.168 Uiso 0.6879(16) 1 calc PR A 1
C51 C 0.47790(16) -0.28611(16) 0.4123(4) 0.0977(18) Uani 0.6879(16) 1 d PDU A 1
C52 C 0.4745(3) -0.34621(17) 0.4130(6) 0.130(3) Uani 0.6879(16) 1 d PDU A 1
C53 C 0.47268(19) -0.42038(18) 0.4157(5) 0.154(3) Uani 0.6879(16) 1 d PDU A 1
H531 H 0.4634 -0.4338 0.4536 0.184 Uiso 0.6879(16) 1 calc PR A 1
H532 H 0.4541 -0.4368 0.3830 0.184 Uiso 0.6879(16) 1 calc PR A 1
C54 C 0.50922(19) -0.4524(3) 0.4114(6) 0.180(4) Uani 0.6879(16) 1 d PDU A 1
H541 H 0.5274 -0.4383 0.4456 0.217 Uiso 0.6879(16) 1 calc PR A 1
H542 H 0.5193 -0.4369 0.3748 0.217 Uiso 0.6879(16) 1 calc PR A 1
C55 C 0.5063(2) -0.5282(3) 0.4106(4) 0.157(3) Uani 0.6879(16) 1 d PDU A 1
H551 H 0.5167 -0.5457 0.3754 0.236 Uiso 0.6879(16) 1 calc PR A 1
H552 H 0.4796 -0.5415 0.4095 0.236 Uiso 0.6879(16) 1 calc PR A 1
H553 H 0.5207 -0.5466 0.4463 0.236 Uiso 0.6879(16) 1 calc PR A 1
C56 C 0.54623(16) -0.2224(2) 0.4066(9) 0.077(2) Uani 0.6879(16) 1 d PDU A 1
C57 C 0.57355(16) -0.2556(3) 0.3997(3) 0.0802(18) Uani 0.6879(16) 1 d PDU A 1
C58 C 0.60825(14) -0.2963(2) 0.3983(4) 0.096(2) Uani 0.6879(16) 1 d PDU A 1
H581 H 0.6204 -0.2841 0.3625 0.115 Uiso 0.6879(16) 1 calc PR A 1
H582 H 0.6263 -0.2848 0.4334 0.115 Uiso 0.6879(16) 1 calc PR A 1
C59 C 0.6014(2) -0.3683(2) 0.3979(5) 0.164(3) Uani 0.6879(16) 1 d PDU A 1
H591 H 0.5863 -0.3811 0.3602 0.197 Uiso 0.6879(16) 1 calc PR A 1
H592 H 0.5865 -0.3801 0.4309 0.197 Uiso 0.6879(16) 1 calc PR A 1
C60 C 0.6386(3) -0.4078(4) 0.4046(5) 0.199(4) Uani 0.6879(16) 1 d PDU A 1
H601 H 0.6600 -0.3768 0.4025 0.298 Uiso 0.6879(16) 1 calc PR A 1
H602 H 0.6383 -0.4410 0.3726 0.298 Uiso 0.6879(16) 1 calc PR A 1
H603 H 0.6416 -0.4309 0.4430 0.298 Uiso 0.6879(16) 1 calc PR A 1
C61 C 0.58872(10) -0.0948(3) 0.4108(5) 0.070(2) Uani 0.6879(16) 1 d PDU A 1
C62 C 0.62101(9) -0.1126(2) 0.4097(3) 0.0688(13) Uani 0.6879(16) 1 d PDU A 1
C63 C 0.66105(9) -0.1291(2) 0.4047(4) 0.0720(15) Uani 0.6879(16) 1 d PDU A 1
H631 H 0.6701 -0.1612 0.4366 0.086 Uiso 0.6879(16) 1 calc PR A 1
H632 H 0.6627 -0.1519 0.3662 0.086 Uiso 0.6879(16) 1 calc PR A 1
C64 C 0.68617(11) -0.0706(2) 0.4087(3) 0.0802(15) Uani 0.6879(16) 1 d PDU A 1
H641 H 0.6843 -0.0470 0.4467 0.096 Uiso 0.6879(16) 1 calc PR A 1
H642 H 0.6778 -0.0389 0.3761 0.096 Uiso 0.6879(16) 1 calc PR A 1
C65 C 0.72736(11) -0.0903(3) 0.4048(3) 0.0950(17) Uani 0.6879(16) 1 d PDU A 1
H651 H 0.7358 -0.1213 0.4372 0.143 Uiso 0.6879(16) 1 calc PR A 1
H652 H 0.7433 -0.0498 0.4081 0.143 Uiso 0.6879(16) 1 calc PR A 1
H653 H 0.7294 -0.1124 0.3667 0.143 Uiso 0.6879(16) 1 calc PR A 1
C66 C 0.58160(10) 0.0432(2) 0.4210(3) 0.0688(14) Uani 0.6879(16) 1 d PDU A 1
C67 C 0.61075(14) 0.0739(3) 0.4195(6) 0.0736(16) Uani 0.6879(16) 1 d PDU A 1
C68 C 0.64745(13) 0.1078(3) 0.4167(5) 0.0740(18) Uani 0.6879(16) 1 d PDU A 1
H681 H 0.6650 0.0940 0.4516 0.089 Uiso 0.6879(16) 1 calc PR A 1
H682 H 0.6584 0.0917 0.3809 0.089 Uiso 0.6879(16) 1 calc PR A 1
C69 C 0.64583(13) 0.1808(2) 0.4149(4) 0.0792(18) Uani 0.6879(16) 1 d PDU A 1
H691 H 0.6349 0.1975 0.4505 0.095 Uiso 0.6879(16) 1 calc PR A 1
H692 H 0.6289 0.1953 0.3795 0.095 Uiso 0.6879(16) 1 calc PR A 1
C70 C 0.68526(17) 0.2115(3) 0.4130(5) 0.114(3) Uani 0.6879(16) 1 d PDU A 1
H701 H 0.7018 0.1986 0.4487 0.171 Uiso 0.6879(16) 1 calc PR A 1
H702 H 0.6831 0.2607 0.4111 0.171 Uiso 0.6879(16) 1 calc PR A 1
H703 H 0.6961 0.1951 0.3778 0.171 Uiso 0.6879(16) 1 calc PR A 1
C101 C 0.4657(2) -0.1223(3) 0.4212(18) 0.069(2) Uani 0.1398(17) 1 d PDU B 2
C102 C 0.4827(3) -0.0567(4) 0.424(2) 0.0644(19) Uani 0.1398(17) 1 d PDU B 2
C103 C 0.4548(2) -0.0080(3) 0.4271(17) 0.0631(19) Uani 0.1398(17) 1 d PDU B 2
C104 C 0.4197(2) -0.0397(4) 0.4258(19) 0.0648(19) Uani 0.1398(17) 1 d PDU B 2
C105 C 0.4247(2) -0.1113(3) 0.4231(14) 0.0699(19) Uani 0.1398(17) 1 d PDU B 2
C106 C 0.4896(3) -0.1771(4) 0.414(2) 0.0721(19) Uani 0.1398(17) 1 d PDU B 2
C107 C 0.5296(2) -0.1625(4) 0.4108(10) 0.072(2) Uani 0.1398(17) 1 d PDU B 2
C108 C 0.5451(2) -0.0978(4) 0.4140(10) 0.067(2) Uani 0.1398(17) 1 d PDU B 2
C109 C 0.5205(2) -0.0404(4) 0.4210(11) 0.0647(17) Uani 0.1398(17) 1 d PDU B 2
C110 C 0.5287(3) 0.0315(4) 0.4223(15) 0.064(2) Uani 0.1398(17) 1 d PDU B 2
C111 C 0.5001(3) 0.0797(3) 0.4299(10) 0.064(2) Uani 0.1398(17) 1 d PDU B 2
C112 C 0.4615(2) 0.0602(3) 0.4346(10) 0.0645(19) Uani 0.1398(17) 1 d PDU B 2
C113 C 0.4274(3) 0.0996(3) 0.4329(19) 0.067(2) Uani 0.1398(17) 1 d PDU B 2
C114 C 0.3909(3) 0.0689(4) 0.4309(19) 0.067(2) Uani 0.1398(17) 1 d PDU B 2
C115 C 0.3870(2) -0.0040(4) 0.4326(15) 0.0685(18) Uani 0.1398(17) 1 d PDU B 2
C116 C 0.3532(3) -0.0456(4) 0.4331(17) 0.069(2) Uani 0.1398(17) 1 d PDU B 2
C117 C 0.3565(2) -0.1153(4) 0.4296(11) 0.070(2) Uani 0.1398(17) 1 d PDU B 2
C118 C 0.3918(2) -0.1509(4) 0.4237(17) 0.072(2) Uani 0.1398(17) 1 d PDU B 2
C119 C 0.3915(3) -0.2215(4) 0.4174(12) 0.076(3) Uani 0.1398(17) 1 d PDU B 2
C120 C 0.3891(4) -0.2814(6) 0.409(2) 0.081(4) Uani 0.1398(17) 1 d PDU B 2
C121 C 0.4009(3) -0.3496(4) 0.4013(10) 0.092(4) Uani 0.1398(17) 1 d PDU B 2
C122 C 0.4397(3) -0.3578(5) 0.3973(10) 0.091(4) Uani 0.1398(17) 1 d PDU B 2
C123 C 0.4626(4) -0.2994(5) 0.4082(13) 0.080(4) Uani 0.1398(17) 1 d PDU B 2
C124 C 0.4771(3) -0.2446(4) 0.4090(14) 0.077(3) Uani 0.1398(17) 1 d PDU B 2
C125 C 0.3723(3) -0.4034(7) 0.3820(12) 0.118(8) Uani 0.1398(17) 1 d PDU B 2
H12A H 0.3676 -0.4024 0.3381 0.142 Uiso 0.1398(17) 1 calc PR B 2
H12B H 0.3838 -0.4477 0.3933 0.142 Uiso 0.1398(17) 1 calc PR B 2
C126 C 0.3347(3) -0.3994(9) 0.4061(8) 0.051(4) Uani 0.1398(17) 1 d PDU B 2
H12C H 0.3170 -0.3723 0.3788 0.062 Uiso 0.1398(17) 1 calc PR B 2
H12D H 0.3381 -0.3762 0.4450 0.062 Uiso 0.1398(17) 1 calc PR B 2
C127 C 0.3174(13) -0.4697(14) 0.414(3) 0.095(8) Uani 0.1398(17) 1 d PDU B 2
H12E H 0.3130 -0.4920 0.3752 0.142 Uiso 0.1398(17) 1 calc PR B 2
H12F H 0.2931 -0.4649 0.4306 0.142 Uiso 0.1398(17) 1 calc PR B 2
H12G H 0.3349 -0.4967 0.4407 0.142 Uiso 0.1398(17) 1 calc PR B 2
C128 C 0.4566(3) -0.4206(8) 0.3743(13) 0.148(8) Uani 0.1398(17) 1 d PDU B 2
H12H H 0.4375 -0.4571 0.3740 0.178 Uiso 0.1398(17) 1 calc PR B 2
H12I H 0.4612 -0.4126 0.3326 0.178 Uiso 0.1398(17) 1 calc PR B 2
C129 C 0.4928(6) -0.4450(12) 0.4077(11) 0.136(7) Uani 0.1398(17) 1 d PDU B 2
H12J H 0.4885 -0.4897 0.4251 0.163 Uiso 0.1398(17) 1 calc PR B 2
H12K H 0.5006 -0.4135 0.4407 0.163 Uiso 0.1398(17) 1 calc PR B 2
C130 C 0.5250(4) -0.4505(9) 0.3674(9) 0.067(5) Uani 0.1398(17) 1 d PDU B 2
H13C H 0.5494 -0.4392 0.3903 0.100 Uiso 0.1398(17) 1 calc PR B 2
H13D H 0.5201 -0.4191 0.3340 0.100 Uiso 0.1398(17) 1 calc PR B 2
H13E H 0.5261 -0.4966 0.3522 0.100 Uiso 0.1398(17) 1 calc PR B 2
C131 C 0.5550(3) -0.2196(5) 0.411(3) 0.069(8) Uani 0.1398(17) 1 d PDU B 2
C132 C 0.5796(10) -0.2616(16) 0.4134(19) 0.089(7) Uani 0.1398(17) 1 d PDU B 2
C133 C 0.6100(6) -0.3117(11) 0.4283(15) 0.133(7) Uani 0.1398(17) 1 d PDU B 2
H13F H 0.6264 -0.3135 0.3956 0.159 Uiso 0.1398(17) 1 calc PR B 2
H13G H 0.6260 -0.2969 0.4646 0.159 Uiso 0.1398(17) 1 calc PR B 2
C134 C 0.5958(13) -0.3789(11) 0.4381(17) 0.171(8) Uani 0.1398(17) 1 d PDU B 2
H13H H 0.5676 -0.3776 0.4349 0.205 Uiso 0.1398(17) 1 calc PR B 2
H13I H 0.6052 -0.3938 0.4787 0.205 Uiso 0.1398(17) 1 calc PR B 2
C135 C 0.6081(13) -0.4294(13) 0.3935(16) 0.164(8) Uani 0.1398(17) 1 d PDU B 2
H13J H 0.5858 -0.4442 0.3671 0.246 Uiso 0.1398(17) 1 calc PR B 2
H13K H 0.6199 -0.4684 0.4147 0.246 Uiso 0.1398(17) 1 calc PR B 2
H13L H 0.6264 -0.4082 0.3700 0.246 Uiso 0.1398(17) 1 calc PR B 2
C136 C 0.5856(2) -0.0904(6) 0.4175(17) 0.066(8) Uani 0.1398(17) 1 d PDU B 2
C137 C 0.6182(2) -0.0795(11) 0.4104(13) 0.074(6) Uani 0.1398(17) 1 d PDU B 2
C138 C 0.6595(5) -0.0746(10) 0.407(4) 0.083(5) Uani 0.1398(17) 1 d PDU B 2
H13M H 0.6640 -0.0449 0.3736 0.099 Uiso 0.1398(17) 1 calc PR B 2
H13N H 0.6716 -0.0535 0.4440 0.099 Uiso 0.1398(17) 1 calc PR B 2
C139 C 0.6774(5) -0.1393(10) 0.3993(17) 0.099(6) Uani 0.1398(17) 1 d PDU B 2
H13O H 0.6664 -0.1596 0.3614 0.119 Uiso 0.1398(17) 1 calc PR B 2
H13P H 0.6720 -0.1699 0.4318 0.119 Uiso 0.1398(17) 1 calc PR B 2
C140 C 0.7203(4) -0.1329(15) 0.3991(18) 0.126(8) Uani 0.1398(17) 1 d PDU B 2
H14C H 0.7332 -0.1623 0.4298 0.189 Uiso 0.1398(17) 1 calc PR B 2
H14D H 0.7279 -0.0861 0.4073 0.189 Uiso 0.1398(17) 1 calc PR B 2
H14E H 0.7273 -0.1463 0.3602 0.189 Uiso 0.1398(17) 1 calc PR B 2
C141 C 0.5663(4) 0.0552(5) 0.418(2) 0.085(7) Uani 0.1398(17) 1 d PDU B 2
C142 C 0.5958(5) 0.0836(15) 0.4130(19) 0.090(7) Uani 0.1398(17) 1 d PDU B 2
C143 C 0.6337(3) 0.1149(10) 0.414(2) 0.088(6) Uani 0.1398(17) 1 d PDU B 2
H14F H 0.6499 0.0989 0.4501 0.106 Uiso 0.1398(17) 1 calc PR B 2
H14G H 0.6456 0.0999 0.3792 0.106 Uiso 0.1398(17) 1 calc PR B 2
C144 C 0.6328(5) 0.1880(10) 0.4151(19) 0.058(5) Uani 0.1398(17) 1 d PDU B 2
H14H H 0.6244 0.2035 0.4530 0.070 Uiso 0.1398(17) 1 calc PR B 2
H14I H 0.6141 0.2042 0.3825 0.070 Uiso 0.1398(17) 1 calc PR B 2
C145 C 0.6715(7) 0.2186(11) 0.408(2) 0.098(8) Uani 0.1398(17) 1 d PDU B 2
H14J H 0.6888 0.2107 0.4443 0.147 Uiso 0.1398(17) 1 calc PR B 2
H14K H 0.6687 0.2671 0.4013 0.147 Uiso 0.1398(17) 1 calc PR B 2
H14L H 0.6819 0.1976 0.3743 0.147 Uiso 0.1398(17) 1 calc PR B 2
C146 C 0.5097(4) 0.1498(4) 0.4195(16) 0.083(8) Uani 0.1398(17) 1 d PDU B 2
C147 C 0.5090(5) 0.2109(4) 0.4163(16) 0.108(8) Uani 0.1398(17) 1 d PDU B 2
C148 C 0.5255(4) 0.2802(4) 0.4162(17) 0.089(6) Uani 0.1398(17) 1 d PDU B 2
H14M H 0.5187 0.3011 0.3768 0.106 Uiso 0.1398(17) 1 calc PR B 2
H14N H 0.5144 0.3081 0.4461 0.106 Uiso 0.1398(17) 1 calc PR B 2
C149 C 0.5667(4) 0.2789(8) 0.4295(8) 0.053(4) Uani 0.1398(17) 1 d PDU B 2
H14O H 0.5763 0.2338 0.4201 0.064 Uiso 0.1398(17) 1 calc PR B 2
H14P H 0.5736 0.2871 0.4724 0.064 Uiso 0.1398(17) 1 calc PR B 2
C150 C 0.5857(8) 0.3319(15) 0.3942(14) 0.106(7) Uani 0.1398(17) 1 d PDU B 2
H15D H 0.5716 0.3743 0.3946 0.159 Uiso 0.1398(17) 1 calc PR B 2
H15E H 0.5859 0.3165 0.3532 0.159 Uiso 0.1398(17) 1 calc PR B 2
H15F H 0.6119 0.3389 0.4122 0.159 Uiso 0.1398(17) 1 calc PR B 2
C151 C 0.4287(4) 0.1718(5) 0.442(3) 0.062(7) Uani 0.1398(17) 1 d PDU B 2
C152 C 0.4311(8) 0.2319(4) 0.4474(19) 0.082(6) Uani 0.1398(17) 1 d PDU B 2
C153 C 0.4269(7) 0.3055(4) 0.4528(12) 0.072(5) Uani 0.1398(17) 1 d PDU B 2
H15G H 0.4149 0.3154 0.4892 0.087 Uiso 0.1398(17) 1 calc PR B 2
H15H H 0.4525 0.3263 0.4573 0.087 Uiso 0.1398(17) 1 calc PR B 2
C154 C 0.4043(9) 0.3359(13) 0.4024(11) 0.110(7) Uani 0.1398(17) 1 d PDU B 2
H15I H 0.3882 0.3010 0.3811 0.133 Uiso 0.1398(17) 1 calc PR B 2
H15J H 0.4215 0.3541 0.3747 0.133 Uiso 0.1398(17) 1 calc PR B 2
C155 C 0.3791(9) 0.3923(16) 0.4211(16) 0.123(9) Uani 0.1398(17) 1 d PDU B 2
H15K H 0.3630 0.3751 0.4500 0.184 Uiso 0.1398(17) 1 calc PR B 2
H15L H 0.3631 0.4094 0.3863 0.184 Uiso 0.1398(17) 1 calc PR B 2
H15M H 0.3951 0.4289 0.4391 0.184 Uiso 0.1398(17) 1 calc PR B 2
C156 C 0.3585(3) 0.1110(6) 0.428(3) 0.077(7) Uani 0.1398(17) 1 d PDU B 2
C157 C 0.3297(7) 0.1429(16) 0.428(3) 0.079(6) Uani 0.1398(17) 1 d PDU B 2
C158 C 0.2977(8) 0.1894(14) 0.433(3) 0.068(6) Uani 0.1398(17) 1 d PDU B 2
H15N H 0.2751 0.1727 0.4074 0.081 Uiso 0.1398(17) 1 calc PR B 2
H15O H 0.2914 0.1890 0.4744 0.081 Uiso 0.1398(17) 1 calc PR B 2
C159 C 0.3052(6) 0.2582(13) 0.416(2) 0.089(6) Uani 0.1398(17) 1 d PDU B 2
H15P H 0.3133 0.2585 0.3758 0.107 Uiso 0.1398(17) 1 calc PR B 2
H15Q H 0.3264 0.2764 0.4438 0.107 Uiso 0.1398(17) 1 calc PR B 2
C160 C 0.2706(8) 0.3034(11) 0.417(2) 0.125(9) Uani 0.1398(17) 1 d PDU B 2
H16A H 0.2731 0.3426 0.3919 0.187 Uiso 0.1398(17) 1 calc PR B 2
H16B H 0.2687 0.3183 0.4581 0.187 Uiso 0.1398(17) 1 calc PR B 2
H16C H 0.2476 0.2782 0.4027 0.187 Uiso 0.1398(17) 1 calc PR B 2
C161 C 0.3161(3) -0.0176(6) 0.435(2) 0.081(7) Uani 0.1398(17) 1 d PDU B 2
C162 C 0.2855(3) 0.0039(11) 0.4431(15) 0.060(5) Uani 0.1398(17) 1 d PDU B 2
C163 C 0.2459(3) 0.0220(17) 0.4510(14) 0.069(5) Uani 0.1398(17) 1 d PDU B 2
H16D H 0.2419 0.0147 0.4931 0.082 Uiso 0.1398(17) 1 calc PR B 2
H16E H 0.2422 0.0706 0.4424 0.082 Uiso 0.1398(17) 1 calc PR B 2
C164 C 0.2175(4) -0.0160(16) 0.414(2) 0.097(6) Uani 0.1398(17) 1 d PDU B 2
H16F H 0.2134 -0.0598 0.4328 0.116 Uiso 0.1398(17) 1 calc PR B 2
H16G H 0.2270 -0.0251 0.3751 0.116 Uiso 0.1398(17) 1 calc PR B 2
C165 C 0.1798(5) 0.022(2) 0.4032(18) 0.138(8) Uani 0.1398(17) 1 d PDU B 2
H16H H 0.1604 -0.0030 0.4220 0.208 Uiso 0.1398(17) 1 calc PR B 2
H16I H 0.1721 0.0250 0.3604 0.208 Uiso 0.1398(17) 1 calc PR B 2
H16J H 0.1828 0.0668 0.4203 0.208 Uiso 0.1398(17) 1 calc PR B 2
C166 C 0.3230(2) -0.1553(6) 0.4217(14) 0.076(6) Uani 0.1398(17) 1 d PDU B 2
C167 C 0.2913(4) -0.1761(13) 0.4072(12) 0.095(6) Uani 0.1398(17) 1 d PDU B 2
C168 C 0.2538(3) -0.2097(11) 0.4060(13) 0.105(6) Uani 0.1398(17) 1 d PDU B 2
H16K H 0.2348 -0.1764 0.4162 0.126 Uiso 0.1398(17) 1 calc PR B 2
H16L H 0.2458 -0.2260 0.3653 0.126 Uiso 0.1398(17) 1 calc PR B 2
C169 C 0.2543(4) -0.2660(9) 0.4468(9) 0.067(4) Uani 0.1398(17) 1 d PDU B 2
H16M H 0.2556 -0.2487 0.4879 0.080 Uiso 0.1398(17) 1 calc PR B 2
H16N H 0.2773 -0.2935 0.4437 0.080 Uiso 0.1398(17) 1 calc PR B 2
C170 C 0.2192(8) -0.3103(14) 0.4343(13) 0.109(8) Uani 0.1398(17) 1 d PDU B 2
H17A H 0.2053 -0.3113 0.4692 0.164 Uiso 0.1398(17) 1 calc PR B 2
H17B H 0.2270 -0.3561 0.4250 0.164 Uiso 0.1398(17) 1 calc PR B 2
H17C H 0.2028 -0.2921 0.4004 0.164 Uiso 0.1398(17) 1 calc PR B 2
C201 C 0.4724(2) -0.1144(3) 0.4189(12) 0.0666(19) Uani 0.1723(16) 1 d PDU C 3
C202 C 0.43306(19) -0.1018(3) 0.4250(12) 0.066(2) Uani 0.1723(16) 1 d PDU C 3
C203 C 0.4267(2) -0.0328(3) 0.4273(13) 0.0638(19) Uani 0.1723(16) 1 d PDU C 3
C204 C 0.4613(2) 0.0004(3) 0.4272(13) 0.062(2) Uani 0.1723(16) 1 d PDU C 3
C205 C 0.49096(19) -0.0478(3) 0.4219(12) 0.062(2) Uani 0.1723(16) 1 d PDU C 3
C206 C 0.4834(3) -0.1817(3) 0.4155(19) 0.073(2) Uani 0.1723(16) 1 d PDU C 3
C207 C 0.4541(2) -0.2325(3) 0.4183(8) 0.074(2) Uani 0.1723(16) 1 d PDU C 3
C208 C 0.4159(2) -0.2181(3) 0.4220(12) 0.075(2) Uani 0.1723(16) 1 d PDU C 3
C209 C 0.40364(18) -0.1481(3) 0.4212(10) 0.0720(19) Uani 0.1723(16) 1 d PDU C 3
C210 C 0.36604(19) -0.1196(4) 0.4251(11) 0.069(2) Uani 0.1723(16) 1 d PDU C 3
C211 C 0.3607(2) -0.0489(4) 0.4293(15) 0.068(2) Uani 0.1723(16) 1 d PDU C 3
C212 C 0.3916(2) -0.0026(3) 0.4282(12) 0.0677(16) Uani 0.1723(16) 1 d PDU C 3
C213 C 0.3936(3) 0.0691(3) 0.4350(16) 0.067(2) Uani 0.1723(16) 1 d PDU C 3
C214 C 0.4280(3) 0.1049(3) 0.4310(19) 0.068(2) Uani 0.1723(16) 1 d PDU C 3
C215 C 0.4635(2) 0.0697(3) 0.4259(9) 0.0635(19) Uani 0.1723(16) 1 d PDU C 3
C216 C 0.5020(2) 0.0956(3) 0.4257(14) 0.064(2) Uani 0.1723(16) 1 d PDU C 3
C217 C 0.5321(2) 0.0507(3) 0.4249(10) 0.064(2) Uani 0.1723(16) 1 d PDU C 3
C218 C 0.52776(18) -0.0219(3) 0.4202(9) 0.0631(19) Uani 0.1723(16) 1 d PDU C 3
C219 C 0.5600(3) -0.0629(4) 0.4160(17) 0.064(2) Uani 0.1723(16) 1 d PDU C 3
C220 C 0.5857(3) -0.1028(6) 0.4195(12) 0.064(3) Uani 0.1723(16) 1 d PDU C 3
C221 C 0.6097(2) -0.1569(4) 0.4048(7) 0.067(3) Uani 0.1723(16) 1 d PDU C 3
C222 C 0.5926(2) -0.2194(5) 0.3986(8) 0.069(3) Uani 0.1723(16) 1 d PDU C 3
C223 C 0.5524(4) -0.2204(10) 0.401(4) 0.071(3) Uani 0.1723(16) 1 d PDU C 3
C224 C 0.5206(3) -0.2030(5) 0.4078(14) 0.071(2) Uani 0.1723(16) 1 d PDU C 3
C225 C 0.6513(3) -0.1447(6) 0.4005(15) 0.051(4) Uani 0.1723(16) 1 d PDU C 3
H22A H 0.6662 -0.1712 0.4318 0.061 Uiso 0.1723(16) 1 calc PR C 3
H22B H 0.6574 -0.1618 0.3617 0.061 Uiso 0.1723(16) 1 calc PR C 3
C226 C 0.6638(5) -0.0725(6) 0.406(3) 0.081(5) Uani 0.1723(16) 1 d PDU C 3
H22C H 0.6571 -0.0542 0.4444 0.097 Uiso 0.1723(16) 1 calc PR C 3
H22D H 0.6501 -0.0458 0.3738 0.097 Uiso 0.1723(16) 1 calc PR C 3
C227 C 0.7070(4) -0.0652(8) 0.4041(11) 0.079(5) Uani 0.1723(16) 1 d PDU C 3
H22E H 0.7206 -0.0922 0.4359 0.119 Uiso 0.1723(16) 1 calc PR C 3
H22F H 0.7142 -0.0178 0.4095 0.119 Uiso 0.1723(16) 1 calc PR C 3
H22G H 0.7135 -0.0811 0.3657 0.119 Uiso 0.1723(16) 1 calc PR C 3
C228 C 0.6120(3) -0.2828(5) 0.3819(11) 0.094(6) Uani 0.1723(16) 1 d PDU C 3
H22H H 0.6159 -0.2799 0.3395 0.112 Uiso 0.1723(16) 1 calc PR C 3
H22I H 0.6374 -0.2848 0.4050 0.112 Uiso 0.1723(16) 1 calc PR C 3
C229 C 0.5915(5) -0.3472(5) 0.3914(14) 0.131(6) Uani 0.1723(16) 1 d PDU C 3
H22J H 0.5871 -0.3719 0.3534 0.157 Uiso 0.1723(16) 1 calc PR C 3
H22K H 0.5665 -0.3369 0.4047 0.157 Uiso 0.1723(16) 1 calc PR C 3
C230 C 0.6145(11) -0.3923(14) 0.4380(16) 0.170(7) Uani 0.1723(16) 1 d PDU C 3
H23C H 0.6417 -0.3845 0.4369 0.254 Uiso 0.1723(16) 1 calc PR C 3
H23D H 0.6086 -0.4397 0.4292 0.254 Uiso 0.1723(16) 1 calc PR C 3
H23E H 0.6077 -0.3813 0.4776 0.254 Uiso 0.1723(16) 1 calc PR C 3
C231 C 0.4662(4) -0.3023(3) 0.4178(16) 0.123(9) Uani 0.1723(16) 1 d PDU C 3
C232 C 0.4792(11) -0.3562(8) 0.4055(16) 0.118(7) Uani 0.1723(16) 1 d PDU C 3
C233 C 0.4910(9) -0.4164(6) 0.3739(13) 0.133(6) Uani 0.1723(16) 1 d PDU C 3
H23F H 0.4754 -0.4195 0.3349 0.159 Uiso 0.1723(16) 1 calc PR C 3
H23G H 0.5179 -0.4110 0.3665 0.159 Uiso 0.1723(16) 1 calc PR C 3
C234 C 0.4872(12) -0.4787(7) 0.4060(12) 0.176(7) Uani 0.1723(16) 1 d PDU C 3
H23H H 0.4687 -0.4722 0.4352 0.211 Uiso 0.1723(16) 1 calc PR C 3
H23I H 0.5120 -0.4904 0.4282 0.211 Uiso 0.1723(16) 1 calc PR C 3
C235 C 0.4740(12) -0.5367(10) 0.3649(17) 0.204(11) Uani 0.1723(16) 1 d PDU C 3
H23J H 0.4953 -0.5524 0.3443 0.306 Uiso 0.1723(16) 1 calc PR C 3
H23K H 0.4533 -0.5213 0.3357 0.306 Uiso 0.1723(16) 1 calc PR C 3
H23L H 0.4649 -0.5737 0.3882 0.306 Uiso 0.1723(16) 1 calc PR C 3
C236 C 0.3891(3) -0.2722(4) 0.4206(15) 0.108(9) Uani 0.1723(16) 1 d PDU C 3
C237 C 0.3658(5) -0.3155(7) 0.4069(17) 0.111(7) Uani 0.1723(16) 1 d PDU C 3
C238 C 0.3457(6) -0.3804(7) 0.3955(11) 0.114(6) Uani 0.1723(16) 1 d PDU C 3
H23M H 0.3180 -0.3728 0.3952 0.136 Uiso 0.1723(16) 1 calc PR C 3
H23N H 0.3502 -0.3969 0.3557 0.136 Uiso 0.1723(16) 1 calc PR C 3
C239 C 0.3576(7) -0.4317(10) 0.4392(13) 0.102(5) Uani 0.1723(16) 1 d PDU C 3
H23O H 0.3467 -0.4755 0.4255 0.123 Uiso 0.1723(16) 1 calc PR C 3
H23P H 0.3476 -0.4204 0.4771 0.123 Uiso 0.1723(16) 1 calc PR C 3
C240 C 0.4007(7) -0.4379(17) 0.4500(14) 0.184(11) Uani 0.1723(16) 1 d PDU C 3
H24C H 0.4120 -0.4175 0.4168 0.275 Uiso 0.1723(16) 1 calc PR C 3
H24D H 0.4077 -0.4856 0.4532 0.275 Uiso 0.1723(16) 1 calc PR C 3
H24E H 0.4100 -0.4146 0.4868 0.275 Uiso 0.1723(16) 1 calc PR C 3
C241 C 0.3344(4) -0.1624(5) 0.431(2) 0.094(7) Uani 0.1723(16) 1 d PDU C 3
C242 C 0.3086(5) -0.1985(12) 0.4412(8) 0.081(5) Uani 0.1723(16) 1 d PDU C 3
C243 C 0.2722(4) -0.2346(9) 0.4432(7) 0.081(4) Uani 0.1723(16) 1 d PDU C 3
H24F H 0.2767 -0.2747 0.4689 0.098 Uiso 0.1723(16) 1 calc PR C 3
H24G H 0.2542 -0.2048 0.4613 0.098 Uiso 0.1723(16) 1 calc PR C 3
C244 C 0.2549(6) -0.2558(15) 0.3851(8) 0.120(6) Uani 0.1723(16) 1 d PDU C 3
H24H H 0.2746 -0.2765 0.3631 0.144 Uiso 0.1723(16) 1 calc PR C 3
H24I H 0.2447 -0.2159 0.3625 0.144 Uiso 0.1723(16) 1 calc PR C 3
C245 C 0.2229(11) -0.306(2) 0.3891(13) 0.131(8) Uani 0.1723(16) 1 d PDU C 3
H24J H 0.2330 -0.3469 0.4094 0.196 Uiso 0.1723(16) 1 calc PR C 3
H24K H 0.2114 -0.3177 0.3490 0.196 Uiso 0.1723(16) 1 calc PR C 3
H24L H 0.2035 -0.2861 0.4114 0.196 Uiso 0.1723(16) 1 calc PR C 3
C246 C 0.3220(4) -0.0262(6) 0.434(4) 0.080(7) Uani 0.1723(16) 1 d PDU C 3
C247 C 0.2888(3) -0.014(2) 0.435(3) 0.096(6) Uani 0.1723(16) 1 d PDU C 3
C248 C 0.2499(2) 0.0074(14) 0.4439(15) 0.080(5) Uani 0.1723(16) 1 d PDU C 3
H24M H 0.2480 0.0099 0.4870 0.096 Uiso 0.1723(16) 1 calc PR C 3
H24N H 0.2455 0.0532 0.4273 0.096 Uiso 0.1723(16) 1 calc PR C 3
C249 C 0.2204(4) -0.0372(11) 0.4168(15) 0.080(5) Uani 0.1723(16) 1 d PDU C 3
H24O H 0.2244 -0.0829 0.4337 0.096 Uiso 0.1723(16) 1 calc PR C 3
H24P H 0.2223 -0.0401 0.3737 0.096 Uiso 0.1723(16) 1 calc PR C 3
C250 C 0.1808(3) -0.013(2) 0.427(3) 0.110(7) Uani 0.1723(16) 1 d PDU C 3
H25D H 0.1620 -0.0343 0.3973 0.166 Uiso 0.1723(16) 1 calc PR C 3
H25E H 0.1794 0.0360 0.4220 0.166 Uiso 0.1723(16) 1 calc PR C 3
H25F H 0.1754 -0.0254 0.4666 0.166 Uiso 0.1723(16) 1 calc PR C 3
C251 C 0.3598(4) 0.1095(5) 0.439(3) 0.080(7) Uani 0.1723(16) 1 d PDU C 3
C252 C 0.3326(9) 0.1456(18) 0.440(3) 0.078(6) Uani 0.1723(16) 1 d PDU C 3
C253 C 0.3036(7) 0.1994(13) 0.435(5) 0.069(6) Uani 0.1723(16) 1 d PDU C 3
H25G H 0.2858 0.1917 0.3992 0.083 Uiso 0.1723(16) 1 calc PR C 3
H25H H 0.2888 0.1965 0.4699 0.083 Uiso 0.1723(16) 1 calc PR C 3
C254 C 0.3194(11) 0.2666(15) 0.433(2) 0.084(7) Uani 0.1723(16) 1 d PDU C 3
H25I H 0.3373 0.2678 0.4025 0.100 Uiso 0.1723(16) 1 calc PR C 3
H25J H 0.3339 0.2773 0.4718 0.100 Uiso 0.1723(16) 1 calc PR C 3
C255 C 0.2888(16) 0.3198(16) 0.419(3) 0.088(7) Uani 0.1723(16) 1 d PDU C 3
H25K H 0.2784 0.3158 0.3768 0.132 Uiso 0.1723(16) 1 calc PR C 3
H25L H 0.2999 0.3646 0.4257 0.132 Uiso 0.1723(16) 1 calc PR C 3
H25M H 0.2684 0.3131 0.4438 0.132 Uiso 0.1723(16) 1 calc PR C 3
C256 C 0.4266(3) 0.1762(3) 0.4294(15) 0.076(8) Uani 0.1723(16) 1 d PDU C 3
C257 C 0.4265(6) 0.2358(3) 0.4392(14) 0.076(5) Uani 0.1723(16) 1 d PDU C 3
C258 C 0.4367(10) 0.3074(4) 0.4499(10) 0.088(6) Uani 0.1723(16) 1 d PDU C 3
H25N H 0.4172 0.3289 0.4716 0.105 Uiso 0.1723(16) 1 calc PR C 3
H25O H 0.4613 0.3097 0.4754 0.105 Uiso 0.1723(16) 1 calc PR C 3
C259 C 0.4399(9) 0.3450(7) 0.3958(11) 0.108(6) Uani 0.1723(16) 1 d PDU C 3
H25P H 0.4218 0.3263 0.3634 0.130 Uiso 0.1723(16) 1 calc PR C 3
H25Q H 0.4659 0.3395 0.3843 0.130 Uiso 0.1723(16) 1 calc PR C 3
C260 C 0.4317(7) 0.4195(6) 0.4030(9) 0.090(5) Uani 0.1723(16) 1 d PDU C 3
H26A H 0.4242 0.4276 0.4427 0.135 Uiso 0.1723(16) 1 calc PR C 3
H26B H 0.4110 0.4332 0.3730 0.135 Uiso 0.1723(16) 1 calc PR C 3
H26C H 0.4546 0.4457 0.3978 0.135 Uiso 0.1723(16) 1 calc PR C 3
C261 C 0.5108(3) 0.1655(3) 0.4340(16) 0.080(9) Uani 0.1723(16) 1 d PDU C 3
C262 C 0.5229(5) 0.2220(4) 0.4325(9) 0.073(4) Uani 0.1723(16) 1 d PDU C 3
C263 C 0.5310(5) 0.2939(4) 0.4231(13) 0.090(5) Uani 0.1723(16) 1 d PDU C 3
H26D H 0.5155 0.3095 0.3867 0.108 Uiso 0.1723(16) 1 calc PR C 3
H26E H 0.5233 0.3202 0.4568 0.108 Uiso 0.1723(16) 1 calc PR C 3
C264 C 0.5708(5) 0.3074(7) 0.4176(16) 0.115(6) Uani 0.1723(16) 1 d PDU C 3
H26F H 0.5796 0.2771 0.3873 0.138 Uiso 0.1723(16) 1 calc PR C 3
H26G H 0.5862 0.2977 0.4559 0.138 Uiso 0.1723(16) 1 calc PR C 3
C265 C 0.5773(6) 0.3802(9) 0.4002(16) 0.093(6) Uani 0.1723(16) 1 d PDU C 3
H26H H 0.5729 0.3846 0.3569 0.139 Uiso 0.1723(16) 1 calc PR C 3
H26I H 0.6035 0.3933 0.4139 0.139 Uiso 0.1723(16) 1 calc PR C 3
H26J H 0.5596 0.4095 0.4185 0.139 Uiso 0.1723(16) 1 calc PR C 3
C266 C 0.5695(2) 0.0757(4) 0.4216(15) 0.072(5) Uani 0.1723(16) 1 d PDU C 3
C267 C 0.6035(3) 0.0811(12) 0.423(3) 0.089(6) Uani 0.1723(16) 1 d PDU C 3
C268 C 0.6432(3) 0.1052(15) 0.4257(17) 0.081(6) Uani 0.1723(16) 1 d PDU C 3
H26K H 0.6430 0.1547 0.4200 0.097 Uiso 0.1723(16) 1 calc PR C 3
H26L H 0.6564 0.0958 0.4657 0.097 Uiso 0.1723(16) 1 calc PR C 3
C269 C 0.6645(7) 0.0746(17) 0.3817(14) 0.168(8) Uani 0.1723(16) 1 d PDU C 3
H26M H 0.6527 0.0870 0.3416 0.202 Uiso 0.1723(16) 1 calc PR C 3
H26N H 0.6633 0.0249 0.3854 0.202 Uiso 0.1723(16) 1 calc PR C 3
C270 C 0.7060(6) 0.097(2) 0.3889(19) 0.233(14) Uani 0.1723(16) 1 d PDU C 3
H27A H 0.7202 0.0701 0.3625 0.349 Uiso 0.1723(16) 1 calc PR C 3
H27B H 0.7169 0.0899 0.4301 0.349 Uiso 0.1723(16) 1 calc PR C 3
H27C H 0.7075 0.1446 0.3787 0.349 Uiso 0.1723(16) 1 calc PR C 3
C301 C 0.21346(12) 0.45042(18) 0.2575(8) 0.0674(13) Uani 0.4892(19) 1 d PDU D 4
C302 C 0.24360(14) 0.40222(16) 0.2571(12) 0.0648(13) Uani 0.4892(19) 1 d PD D 4
C303 C 0.27817(13) 0.43562(17) 0.2569(10) 0.0640(13) Uani 0.4892(19) 1 d PD D 4
C304 C 0.27142(11) 0.50454(17) 0.2553(7) 0.0667(14) Uani 0.4892(19) 1 d PDU D 4
C305 C 0.23161(13) 0.51707(16) 0.2559(10) 0.0672(13) Uani 0.4892(19) 1 d PD D 4
C306 C 0.17671(12) 0.42499(19) 0.2587(5) 0.0688(13) Uani 0.4892(19) 1 d PDU D 4
C307 C 0.17217(12) 0.35229(19) 0.2556(7) 0.0687(16) Uani 0.4892(19) 1 d PDU D 4
C308 C 0.20215(13) 0.30720(19) 0.2549(8) 0.0704(16) Uani 0.4892(19) 1 d PDU D 4
C309 C 0.24075(12) 0.33295(17) 0.2563(8) 0.0654(13) Uani 0.4892(19) 1 d PDU D 4
C310 C 0.27695(14) 0.2971(2) 0.2595(8) 0.0702(14) Uani 0.4892(19) 1 d PDU D 4
C311 C 0.31191(13) 0.3327(2) 0.2600(7) 0.0701(16) Uani 0.4892(19) 1 d PDU D 4
C312 C 0.31314(14) 0.40460(18) 0.2566(9) 0.0686(14) Uani 0.4892(19) 1 d PDU D 4
C313 C 0.34378(14) 0.4506(2) 0.2524(9) 0.0773(15) Uani 0.4892(19) 1 d PDU D 4
C314 C 0.33788(12) 0.5216(2) 0.2502(6) 0.0732(15) Uani 0.4892(19) 1 d PDU D 4
C315 C 0.30037(11) 0.55060(18) 0.2523(6) 0.0720(13) Uani 0.4892(19) 1 d PDU D 4
C316 C 0.28785(11) 0.62033(18) 0.2507(5) 0.0780(15) Uani 0.4892(19) 1 d PDU D 4
C317 C 0.24934(10) 0.63506(17) 0.2514(3) 0.0739(14) Uani 0.4892(19) 1 d PDU D 4
C318 C 0.21984(11) 0.58478(18) 0.2542(5) 0.0681(13) Uani 0.4892(19) 1 d PDU D 4
C319 C 0.18166(11) 0.6044(3) 0.2561(4) 0.0714(14) Uani 0.4892(19) 1 d PDU D 4
C320 C 0.14951(15) 0.6211(3) 0.2613(9) 0.069(2) Uani 0.4892(19) 1 d PDU D 4
C321 C 0.10918(12) 0.6206(2) 0.2617(4) 0.0791(18) Uani 0.4892(19) 1 d PDU D 4
C322 C 0.09252(11) 0.5577(2) 0.2652(3) 0.0806(16) Uani 0.4892(19) 1 d PDU D 4
C323 C 0.11692(19) 0.5012(3) 0.2620(11) 0.0684(19) Uani 0.4892(19) 1 d PDU D 4
C324 C 0.14396(13) 0.4652(2) 0.2595(5) 0.0667(14) Uani 0.4892(19) 1 d PDU D 4
C325 C 0.08699(17) 0.6851(3) 0.2613(4) 0.072(2) Uani 0.4892(19) 1 d PDU D 4
H32A H 0.0652 0.6818 0.2301 0.086 Uiso 0.4892(19) 1 calc PR D 4
H32B H 0.0765 0.6891 0.2998 0.086 Uiso 0.4892(19) 1 calc PR D 4
C326 C 0.1081(2) 0.7486(3) 0.2513(9) 0.090(3) Uani 0.4892(19) 1 d PDU D 4
H32C H 0.1189 0.7456 0.2130 0.108 Uiso 0.4892(19) 1 calc PR D 4
H32D H 0.1294 0.7539 0.2832 0.108 Uiso 0.4892(19) 1 calc PR D 4
C327 C 0.0818(3) 0.8109(3) 0.2506(6) 0.100(3) Uani 0.4892(19) 1 d PDU D 4
H32E H 0.0601 0.8049 0.2202 0.150 Uiso 0.4892(19) 1 calc PR D 4
H32F H 0.0960 0.8513 0.2417 0.150 Uiso 0.4892(19) 1 calc PR D 4
H32G H 0.0726 0.8160 0.2896 0.150 Uiso 0.4892(19) 1 calc PR D 4
C328 C 0.05100(14) 0.5462(3) 0.2709(6) 0.073(2) Uani 0.4892(19) 1 d PDU D 4
H32H H 0.0460 0.5599 0.3112 0.088 Uiso 0.4892(19) 1 calc PR D 4
H32I H 0.0358 0.5760 0.2423 0.088 Uiso 0.4892(19) 1 calc PR D 4
C329 C 0.03725(19) 0.4754(4) 0.2605(8) 0.081(3) Uani 0.4892(19) 1 d PDU D 4
H32J H 0.0503 0.4458 0.2915 0.097 Uiso 0.4892(19) 1 calc PR D 4
H32K H 0.0440 0.4597 0.2216 0.097 Uiso 0.4892(19) 1 calc PR D 4
C330 C -0.0060(2) 0.4693(5) 0.2615(5) 0.087(3) Uani 0.4892(19) 1 d PDU D 4
H33A H -0.0133 0.4911 0.2973 0.130 Uiso 0.4892(19) 1 calc PR D 4
H33B H -0.0131 0.4217 0.2615 0.130 Uiso 0.4892(19) 1 calc PR D 4
H33C H -0.0190 0.4913 0.2263 0.130 Uiso 0.4892(19) 1 calc PR D 4
C331 C 0.13379(15) 0.3266(4) 0.2539(12) 0.074(3) Uani 0.4892(19) 1 d PDU D 4
C332 C 0.1021(2) 0.3056(6) 0.2542(9) 0.078(3) Uani 0.4892(19) 1 d PDU D 4
C333 C 0.06223(17) 0.2825(5) 0.2462(5) 0.077(3) Uani 0.4892(19) 1 d PDU D 4
H33D H 0.0511 0.2886 0.2840 0.092 Uiso 0.4892(19) 1 calc PR D 4
H33E H 0.0477 0.3111 0.2160 0.092 Uiso 0.4892(19) 1 calc PR D 4
C334 C 0.0579(3) 0.2126(6) 0.2281(6) 0.076(3) Uani 0.4892(19) 1 d PDU D 4
H33F H 0.0699 0.1833 0.2603 0.091 Uiso 0.4892(19) 1 calc PR D 4
H33G H 0.0714 0.2051 0.1926 0.091 Uiso 0.4892(19) 1 calc PR D 4
C335 C 0.0163(4) 0.1928(7) 0.2138(10) 0.101(5) Uani 0.4892(19) 1 d PDU D 4
H33H H 0.0047 0.1875 0.2507 0.152 Uiso 0.4892(19) 1 calc PR D 4
H33I H 0.0146 0.1503 0.1918 0.152 Uiso 0.4892(19) 1 calc PR D 4
H33J H 0.0029 0.2281 0.1896 0.152 Uiso 0.4892(19) 1 calc PR D 4
C336 C 0.1942(2) 0.2365(2) 0.2488(12) 0.068(3) Uani 0.4892(19) 1 d PDU D 4
C337 C 0.1797(3) 0.1824(3) 0.2379(7) 0.074(3) Uani 0.4892(19) 1 d PDU D 4
C338 C 0.1567(4) 0.1223(5) 0.2208(5) 0.088(3) Uani 0.4892(19) 1 d PDU D 4
H33K H 0.1331 0.1366 0.1964 0.105 Uiso 0.4892(19) 1 calc PR D 4
H33L H 0.1711 0.0931 0.1959 0.105 Uiso 0.4892(19) 1 calc PR D 4
C339 C 0.1465(5) 0.0833(6) 0.2711(5) 0.086(3) Uani 0.4892(19) 1 d PDU D 4
H33M H 0.1349 0.1135 0.2987 0.103 Uiso 0.4892(19) 1 calc PR D 4
H33N H 0.1698 0.0637 0.2927 0.103 Uiso 0.4892(19) 1 calc PR D 4
C340 C 0.1188(5) 0.0270(6) 0.2510(8) 0.114(4) Uani 0.4892(19) 1 d PDU D 4
H34A H 0.0938 0.0463 0.2377 0.170 Uiso 0.4892(19) 1 calc PR D 4
H34B H 0.1165 -0.0038 0.2842 0.170 Uiso 0.4892(19) 1 calc PR D 4
H34C H 0.1281 0.0022 0.2182 0.170 Uiso 0.4892(19) 1 calc PR D 4
C341 C 0.2783(2) 0.2269(2) 0.2717(8) 0.069(3) Uani 0.4892(19) 1 d PDU D 4
C342 C 0.2778(3) 0.1680(2) 0.2830(5) 0.071(3) Uani 0.4892(19) 1 d PDU D 4
C343 C 0.2730(3) 0.0963(2) 0.2972(4) 0.100(2) Uani 0.4892(19) 1 d PDU D 4
H34D H 0.2872 0.0865 0.3364 0.120 Uiso 0.4892(19) 1 calc PR D 4
H34E H 0.2457 0.0873 0.3001 0.120 Uiso 0.4892(19) 1 calc PR D 4
C344 C 0.2862(4) 0.0512(3) 0.2532(5) 0.174(4) Uani 0.4892(19) 1 d PDU D 4
H34F H 0.3134 0.0602 0.2500 0.209 Uiso 0.4892(19) 1 calc PR D 4
H34G H 0.2718 0.0605 0.2140 0.209 Uiso 0.4892(19) 1 calc PR D 4
C345 C 0.2812(5) -0.0223(3) 0.2688(5) 0.201(6) Uani 0.4892(19) 1 d PDU D 4
H34H H 0.2860 -0.0280 0.3119 0.302 Uiso 0.4892(19) 1 calc PR D 4
H34I H 0.2993 -0.0498 0.2495 0.302 Uiso 0.4892(19) 1 calc PR D 4
H34J H 0.2552 -0.0366 0.2552 0.302 Uiso 0.4892(19) 1 calc PR D 4
C346 C 0.34623(19) 0.2917(4) 0.2635(17) 0.073(4) Uani 0.4892(19) 1 d PDU D 4
C347 C 0.3720(3) 0.2520(7) 0.2681(14) 0.073(3) Uani 0.4892(19) 1 d PDU D 4
C348 C 0.4045(3) 0.2050(6) 0.2741(15) 0.086(4) Uani 0.4892(19) 1 d PDU D 4
H34K H 0.4186 0.2100 0.2391 0.103 Uiso 0.4892(19) 1 calc PR D 4
H34L H 0.4219 0.2177 0.3096 0.103 Uiso 0.4892(19) 1 calc PR D 4
C349 C 0.3938(4) 0.1350(6) 0.2794(9) 0.084(3) Uani 0.4892(19) 1 d PDU D 4
H34M H 0.3759 0.1223 0.2445 0.101 Uiso 0.4892(19) 1 calc PR D 4
H34N H 0.3806 0.1294 0.3152 0.101 Uiso 0.4892(19) 1 calc PR D 4
C350 C 0.4281(6) 0.0881(7) 0.2835(12) 0.114(5) Uani 0.4892(19) 1 d PDU D 4
H35A H 0.4403 0.0911 0.2469 0.171 Uiso 0.4892(19) 1 calc PR D 4
H35B H 0.4198 0.0417 0.2890 0.171 Uiso 0.4892(19) 1 calc PR D 4
H35C H 0.4463 0.1013 0.3173 0.171 Uiso 0.4892(19) 1 calc PR D 4
C351 C 0.38255(18) 0.4279(4) 0.2501(12) 0.075(3) Uani 0.4892(19) 1 d PDU D 4
C352 C 0.41450(19) 0.4096(9) 0.2460(8) 0.078(3) Uani 0.4892(19) 1 d PDU D 4
C353 C 0.4541(2) 0.3883(6) 0.2423(12) 0.084(3) Uani 0.4892(19) 1 d PDU D 4
H35D H 0.4625 0.3598 0.2771 0.100 Uiso 0.4892(19) 1 calc PR D 4
H35E H 0.4548 0.3603 0.2064 0.100 Uiso 0.4892(19) 1 calc PR D 4
C354 C 0.4807(3) 0.4437(7) 0.2401(11) 0.081(3) Uani 0.4892(19) 1 d PDU D 4
H35F H 0.4789 0.4736 0.2747 0.098 Uiso 0.4892(19) 1 calc PR D 4
H35G H 0.4736 0.4703 0.2037 0.098 Uiso 0.4892(19) 1 calc PR D 4
C355 C 0.5215(3) 0.4190(9) 0.2407(14) 0.098(5) Uani 0.4892(19) 1 d PDU D 4
H35H H 0.5309 0.4033 0.2807 0.148 Uiso 0.4892(19) 1 calc PR D 4
H35I H 0.5376 0.4559 0.2294 0.148 Uiso 0.4892(19) 1 calc PR D 4
H35J H 0.5223 0.3817 0.2125 0.148 Uiso 0.4892(19) 1 calc PR D 4
C356 C 0.36956(18) 0.5632(4) 0.2420(10) 0.081(3) Uani 0.4892(19) 1 d PDU D 4
C357 C 0.4005(3) 0.5855(6) 0.2358(8) 0.087(4) Uani 0.4892(19) 1 d PDU D 4
C358 C 0.43833(17) 0.6153(4) 0.2326(5) 0.080(3) Uani 0.4892(19) 1 d PDU D 4
H35K H 0.4572 0.5905 0.2599 0.096 Uiso 0.4892(19) 1 calc PR D 4
H35L H 0.4453 0.6094 0.1919 0.096 Uiso 0.4892(19) 1 calc PR D 4
C359 C 0.4405(3) 0.6865(4) 0.2477(6) 0.095(3) Uani 0.4892(19) 1 d PDU D 4
H35M H 0.4314 0.6933 0.2869 0.114 Uiso 0.4892(19) 1 calc PR D 4
H35N H 0.4236 0.7122 0.2180 0.114 Uiso 0.4892(19) 1 calc PR D 4
C360 C 0.4809(3) 0.7135(6) 0.2494(9) 0.108(5) Uani 0.4892(19) 1 d PDU D 4
H36A H 0.4972 0.6916 0.2815 0.163 Uiso 0.4892(19) 1 calc PR D 4
H36B H 0.4808 0.7622 0.2561 0.163 Uiso 0.4892(19) 1 calc PR D 4
H36C H 0.4907 0.7041 0.2115 0.163 Uiso 0.4892(19) 1 calc PR D 4
C361 C 0.3139(2) 0.6753(3) 0.2506(14) 0.092(3) Uani 0.4892(19) 1 d PDU D 4
C362 C 0.3326(2) 0.7258(3) 0.2550(5) 0.096(3) Uani 0.4892(19) 1 d PDU D 4
C363 C 0.35894(17) 0.7834(2) 0.2565(6) 0.105(3) Uani 0.4892(19) 1 d PDU D 4
H36D H 0.3777 0.7793 0.2922 0.126 Uiso 0.4892(19) 1 calc PR D 4
H36E H 0.3731 0.7810 0.2213 0.126 Uiso 0.4892(19) 1 calc PR D 4
C364 C 0.3408(2) 0.8484(3) 0.2574(6) 0.138(3) Uani 0.4892(19) 1 d PDU D 4
H36F H 0.3292 0.8534 0.2949 0.166 Uiso 0.4892(19) 1 calc PR D 4
H36G H 0.3202 0.8511 0.2242 0.166 Uiso 0.4892(19) 1 calc PR D 4
C365 C 0.3688(4) 0.9059(3) 0.2520(10) 0.148(6) Uani 0.4892(19) 1 d PDU D 4
H36H H 0.3900 0.9019 0.2836 0.222 Uiso 0.4892(19) 1 calc PR D 4
H36I H 0.3559 0.9490 0.2558 0.222 Uiso 0.4892(19) 1 calc PR D 4
H36J H 0.3785 0.9036 0.2133 0.222 Uiso 0.4892(19) 1 calc PR D 4
C366 C 0.23688(19) 0.7028(2) 0.2459(7) 0.093(3) Uani 0.4892(19) 1 d PDU D 4
C367 C 0.2268(4) 0.7592(3) 0.2338(6) 0.098(3) Uani 0.4892(19) 1 d PDU D 4
C368 C 0.2206(3) 0.8307(3) 0.2173(5) 0.136(4) Uani 0.4892(19) 1 d PDU D 4
H36K H 0.2406 0.8584 0.2398 0.164 Uiso 0.4892(19) 1 calc PR D 4
H36L H 0.2231 0.8362 0.1746 0.164 Uiso 0.4892(19) 1 calc PR D 4
C369 C 0.1835(3) 0.8553(5) 0.2291(4) 0.136(3) Uani 0.4892(19) 1 d PDU D 4
H36M H 0.1634 0.8270 0.2076 0.164 Uiso 0.4892(19) 1 calc PR D 4
H36N H 0.1800 0.9020 0.2142 0.164 Uiso 0.4892(19) 1 calc PR D 4
C370 C 0.1793(3) 0.8539(7) 0.2953(4) 0.160(4) Uani 0.4892(19) 1 d PDU D 4
H37A H 0.1798 0.8072 0.3091 0.240 Uiso 0.4892(19) 1 calc PR D 4
H37B H 0.1551 0.8748 0.3022 0.240 Uiso 0.4892(19) 1 calc PR D 4
H37C H 0.2003 0.8789 0.3169 0.240 Uiso 0.4892(19) 1 calc PR D 4
C401 C 0.28690(11) 0.4577(2) 0.2547(6) 0.0663(17) Uani 0.3172(16) 1 d PDU E 5
C402 C 0.25670(12) 0.50565(18) 0.2551(6) 0.0648(16) Uani 0.3172(16) 1 d PDU E 5
C403 C 0.22230(12) 0.47221(19) 0.2567(6) 0.0642(16) Uani 0.3172(16) 1 d PDU E 5
C404 C 0.22930(11) 0.40334(19) 0.2597(6) 0.0655(16) Uani 0.3172(16) 1 d PDU E 5
C405 C 0.26903(11) 0.39097(18) 0.2574(4) 0.0657(15) Uani 0.3172(16) 1 d PDU E 5
C406 C 0.32346(12) 0.4827(2) 0.2512(4) 0.0721(15) Uani 0.3172(16) 1 d PDU E 5
C407 C 0.32751(13) 0.5553(2) 0.2483(5) 0.0689(18) Uani 0.3172(16) 1 d PDU E 5
C408 C 0.29765(14) 0.6006(2) 0.2511(8) 0.0709(19) Uani 0.3172(16) 1 d PDU E 5
C409 C 0.25929(11) 0.57490(19) 0.2528(4) 0.0657(14) Uani 0.3172(16) 1 d PDU E 5
C410 C 0.22335(14) 0.6106(2) 0.2533(7) 0.0682(19) Uani 0.3172(16) 1 d PDU E 5
C411 C 0.18872(13) 0.5751(2) 0.2567(6) 0.0658(19) Uani 0.3172(16) 1 d PDU E 5
C412 C 0.18736(11) 0.50309(19) 0.2577(4) 0.0669(14) Uani 0.3172(16) 1 d PDU E 5
C413 C 0.15657(13) 0.4568(2) 0.2600(8) 0.0723(19) Uani 0.3172(16) 1 d PDU E 5
C414 C 0.16243(12) 0.3860(2) 0.2599(5) 0.075(2) Uani 0.3172(16) 1 d PDU E 5
C415 C 0.20020(11) 0.3570(2) 0.2595(4) 0.0728(15) Uani 0.3172(16) 1 d PDU E 5
C416 C 0.21290(13) 0.2875(2) 0.2588(6) 0.077(2) Uani 0.3172(16) 1 d PDU E 5
C417 C 0.25168(13) 0.2732(2) 0.2606(4) 0.0809(19) Uani 0.3172(16) 1 d PDU E 5
C418 C 0.28133(13) 0.3237(2) 0.2612(6) 0.0718(17) Uani 0.3172(16) 1 d PDU E 5
C419 C 0.31964(14) 0.3045(4) 0.2600(7) 0.079(2) Uani 0.3172(16) 1 d PDU E 5
C420 C 0.3525(3) 0.2891(6) 0.260(2) 0.078(3) Uani 0.3172(16) 1 d PDU E 5
C421 C 0.39227(15) 0.2889(3) 0.2547(5) 0.095(3) Uani 0.3172(16) 1 d PDU E 5
C422 C 0.40884(15) 0.3515(3) 0.2487(6) 0.096(3) Uani 0.3172(16) 1 d PDU E 5
C423 C 0.3836(3) 0.4077(4) 0.2454(18) 0.080(3) Uani 0.3172(16) 1 d PDU E 5
C424 C 0.3559(2) 0.4420(3) 0.2491(13) 0.079(2) Uani 0.3172(16) 1 d PDU E 5
C425 C 0.4152(3) 0.2250(4) 0.2625(13) 0.085(4) Uani 0.3172(16) 1 d PDU E 5
H42A H 0.4279 0.2179 0.2263 0.102 Uiso 0.3172(16) 1 calc PR E 5
H42B H 0.4354 0.2317 0.2959 0.102 Uiso 0.3172(16) 1 calc PR E 5
C426 C 0.3939(4) 0.1623(5) 0.2742(13) 0.088(4) Uani 0.3172(16) 1 d PDU E 5
H42C H 0.3727 0.1563 0.2423 0.105 Uiso 0.3172(16) 1 calc PR E 5
H42D H 0.3830 0.1670 0.3122 0.105 Uiso 0.3172(16) 1 calc PR E 5
C427 C 0.4199(6) 0.0995(5) 0.2769(19) 0.122(5) Uani 0.3172(16) 1 d PDU E 5
H42E H 0.4370 0.1000 0.3140 0.182 Uiso 0.3172(16) 1 calc PR E 5
H42F H 0.4349 0.1000 0.2432 0.182 Uiso 0.3172(16) 1 calc PR E 5
H42G H 0.4041 0.0588 0.2753 0.182 Uiso 0.3172(16) 1 calc PR E 5
C428 C 0.4501(2) 0.3626(4) 0.2420(15) 0.076(4) Uani 0.3172(16) 1 d PDU E 5
H42H H 0.4655 0.3379 0.2742 0.092 Uiso 0.3172(16) 1 calc PR E 5
H42I H 0.4555 0.3423 0.2039 0.092 Uiso 0.3172(16) 1 calc PR E 5
C429 C 0.4633(3) 0.4342(5) 0.2432(8) 0.089(4) Uani 0.3172(16) 1 d PDU E 5
H42J H 0.4573 0.4558 0.2804 0.107 Uiso 0.3172(16) 1 calc PR E 5
H42K H 0.4494 0.4589 0.2095 0.107 Uiso 0.3172(16) 1 calc PR E 5
C430 C 0.5065(3) 0.4393(7) 0.2393(10) 0.098(4) Uani 0.3172(16) 1 d PDU E 5
H43A H 0.5118 0.4277 0.1990 0.147 Uiso 0.3172(16) 1 calc PR E 5
H43B H 0.5200 0.4081 0.2677 0.147 Uiso 0.3172(16) 1 calc PR E 5
H43C H 0.5151 0.4854 0.2485 0.147 Uiso 0.3172(16) 1 calc PR E 5
C431 C 0.3654(2) 0.5813(4) 0.2442(15) 0.084(4) Uani 0.3172(16) 1 d PDU E 5
C432 C 0.3958(4) 0.6021(12) 0.2339(11) 0.095(5) Uani 0.3172(16) 1 d PDU E 5
C433 C 0.4316(3) 0.6343(10) 0.2218(6) 0.106(5) Uani 0.3172(16) 1 d PDU E 5
H43D H 0.4492 0.5991 0.2106 0.127 Uiso 0.3172(16) 1 calc PR E 5
H43E H 0.4263 0.6651 0.1875 0.127 Uiso 0.3172(16) 1 calc PR E 5
C434 C 0.4501(4) 0.6721(10) 0.2717(7) 0.105(4) Uani 0.3172(16) 1 d PDU E 5
H43F H 0.4541 0.6423 0.3068 0.126 Uiso 0.3172(16) 1 calc PR E 5
H43G H 0.4333 0.7095 0.2812 0.126 Uiso 0.3172(16) 1 calc PR E 5
C435 C 0.4882(5) 0.7007(14) 0.2588(12) 0.114(7) Uani 0.3172(16) 1 d PDU E 5
H43H H 0.4948 0.7394 0.2848 0.172 Uiso 0.3172(16) 1 calc PR E 5
H43I H 0.4866 0.7151 0.2173 0.172 Uiso 0.3172(16) 1 calc PR E 5
H43J H 0.5079 0.6660 0.2662 0.172 Uiso 0.3172(16) 1 calc PR E 5
C436 C 0.3057(3) 0.6713(2) 0.254(2) 0.086(5) Uani 0.3172(16) 1 d PDU E 5
C437 C 0.3138(4) 0.7297(3) 0.2510(11) 0.117(5) Uani 0.3172(16) 1 d PDU E 5
C438 C 0.3238(3) 0.8016(3) 0.2469(8) 0.122(4) Uani 0.3172(16) 1 d PDU E 5
H43K H 0.3155 0.8178 0.2063 0.147 Uiso 0.3172(16) 1 calc PR E 5
H43L H 0.3098 0.8276 0.2747 0.147 Uiso 0.3172(16) 1 calc PR E 5
C439 C 0.3642(3) 0.8144(5) 0.2605(11) 0.116(4) Uani 0.3172(16) 1 d PDU E 5
H43M H 0.3779 0.7944 0.2290 0.139 Uiso 0.3172(16) 1 calc PR E 5
H43N H 0.3735 0.7921 0.2984 0.139 Uiso 0.3172(16) 1 calc PR E 5
C440 C 0.3733(4) 0.8890(6) 0.2654(12) 0.110(5) Uani 0.3172(16) 1 d PDU E 5
H44A H 0.3578 0.9135 0.2339 0.166 Uiso 0.3172(16) 1 calc PR E 5
H44B H 0.4003 0.8960 0.2613 0.166 Uiso 0.3172(16) 1 calc PR E 5
H44C H 0.3678 0.9057 0.3042 0.166 Uiso 0.3172(16) 1 calc PR E 5
C441 C 0.2220(2) 0.6820(2) 0.2500(8) 0.095(4) Uani 0.3172(16) 1 d PDU E 5
C442 C 0.2199(7) 0.7424(3) 0.2459(9) 0.109(5) Uani 0.3172(16) 1 d PDU E 5
C443 C 0.2196(8) 0.8128(3) 0.2241(7) 0.135(5) Uani 0.3172(16) 1 d PDU E 5
H44D H 0.2422 0.8200 0.2029 0.163 Uiso 0.3172(16) 1 calc PR E 5
H44E H 0.1968 0.8195 0.1952 0.163 Uiso 0.3172(16) 1 calc PR E 5
C444 C 0.2195(7) 0.8627(4) 0.2706(6) 0.172(5) Uani 0.3172(16) 1 d PDU E 5
H44F H 0.2447 0.8631 0.2945 0.206 Uiso 0.3172(16) 1 calc PR E 5
H44G H 0.2002 0.8501 0.2971 0.206 Uiso 0.3172(16) 1 calc PR E 5
C445 C 0.2107(6) 0.9330(4) 0.2459(8) 0.170(7) Uani 0.3172(16) 1 d PDU E 5
H44H H 0.1911 0.9301 0.2119 0.255 Uiso 0.3172(16) 1 calc PR E 5
H44I H 0.2338 0.9528 0.2332 0.255 Uiso 0.3172(16) 1 calc PR E 5
H44J H 0.2015 0.9613 0.2767 0.255 Uiso 0.3172(16) 1 calc PR E 5
C446 C 0.1544(2) 0.6158(4) 0.2519(17) 0.086(5) Uani 0.3172(16) 1 d PDU E 5
C447 C 0.1267(4) 0.6507(8) 0.2520(9) 0.100(5) Uani 0.3172(16) 1 d PDU E 5
C448 C 0.0923(3) 0.6933(6) 0.2451(10) 0.123(5) Uani 0.3172(16) 1 d PDU E 5
H44K H 0.0789 0.6863 0.2049 0.148 Uiso 0.3172(16) 1 calc PR E 5
H44L H 0.0751 0.6787 0.2742 0.148 Uiso 0.3172(16) 1 calc PR E 5
C449 C 0.1001(3) 0.7646(6) 0.2534(13) 0.098(4) Uani 0.3172(16) 1 d PDU E 5
H44M H 0.1166 0.7799 0.2235 0.117 Uiso 0.3172(16) 1 calc PR E 5
H44N H 0.1141 0.7719 0.2932 0.117 Uiso 0.3172(16) 1 calc PR E 5
C450 C 0.0639(4) 0.8064(6) 0.2476(12) 0.103(7) Uani 0.3172(16) 1 d PDU E 5
H45A H 0.0535 0.8075 0.2859 0.155 Uiso 0.3172(16) 1 calc PR E 5
H45B H 0.0452 0.7863 0.2176 0.155 Uiso 0.3172(16) 1 calc PR E 5
H45C H 0.0696 0.8524 0.2357 0.155 Uiso 0.3172(16) 1 calc PR E 5
C451 C 0.1179(3) 0.4794(4) 0.264(2) 0.091(5) Uani 0.3172(16) 1 d PDU E 5
C452 C 0.08694(15) 0.5024(5) 0.2687(5) 0.074(3) Uani 0.3172(16) 1 d PDU E 5
C453 C 0.04680(18) 0.5193(5) 0.2738(8) 0.072(3) Uani 0.3172(16) 1 d PDU E 5
H45D H 0.0449 0.5384 0.3136 0.087 Uiso 0.3172(16) 1 calc PR E 5
H45E H 0.0385 0.5544 0.2441 0.087 Uiso 0.3172(16) 1 calc PR E 5
C454 C 0.0212(2) 0.4620(6) 0.2648(6) 0.066(3) Uani 0.3172(16) 1 d PDU E 5
H45F H 0.0297 0.4264 0.2939 0.079 Uiso 0.3172(16) 1 calc PR E 5
H45G H 0.0225 0.4434 0.2246 0.079 Uiso 0.3172(16) 1 calc PR E 5
C455 C -0.0197(2) 0.4811(9) 0.2717(10) 0.087(5) Uani 0.3172(16) 1 d PDU E 5
H45H H -0.0299 0.5090 0.2380 0.130 Uiso 0.3172(16) 1 calc PR E 5
H45I H -0.0204 0.5064 0.3086 0.130 Uiso 0.3172(16) 1 calc PR E 5
H45J H -0.0350 0.4401 0.2729 0.130 Uiso 0.3172(16) 1 calc PR E 5
C456 C 0.1301(2) 0.3437(4) 0.2606(18) 0.093(5) Uani 0.3172(16) 1 d PDU E 5
C457 C 0.0984(3) 0.3211(10) 0.2586(12) 0.091(5) Uani 0.3172(16) 1 d PDU E 5
C458 C 0.0628(3) 0.2840(9) 0.2636(8) 0.087(5) Uani 0.3172(16) 1 d PDU E 5
H45K H 0.0659 0.2566 0.3003 0.104 Uiso 0.3172(16) 1 calc PR E 5
H45L H 0.0421 0.3169 0.2675 0.104 Uiso 0.3172(16) 1 calc PR E 5
C459 C 0.0514(4) 0.2402(8) 0.2136(6) 0.093(4) Uani 0.3172(16) 1 d PDU E 5
H45M H 0.0742 0.2174 0.2015 0.111 Uiso 0.3172(16) 1 calc PR E 5
H45N H 0.0402 0.2678 0.1797 0.111 Uiso 0.3172(16) 1 calc PR E 5
C460 C 0.0227(9) 0.1875(13) 0.2278(11) 0.099(6) Uani 0.3172(16) 1 d PDU E 5
H46A H 0.0192 0.1900 0.2700 0.148 Uiso 0.3172(16) 1 calc PR E 5
H46B H 0.0320 0.1426 0.2188 0.148 Uiso 0.3172(16) 1 calc PR E 5
H46C H -0.0017 0.1958 0.2039 0.148 Uiso 0.3172(16) 1 calc PR E 5
C461 C 0.1869(2) 0.2326(4) 0.2463(18) 0.072(4) Uani 0.3172(16) 1 d PDU E 5
C462 C 0.1720(5) 0.1800(5) 0.2309(13) 0.088(5) Uani 0.3172(16) 1 d PDU E 5
C463 C 0.1625(8) 0.1090(7) 0.2162(10) 0.112(5) Uani 0.3172(16) 1 d PDU E 5
H46D H 0.1431 0.1077 0.1812 0.135 Uiso 0.3172(16) 1 calc PR E 5
H46E H 0.1856 0.0860 0.2053 0.135 Uiso 0.3172(16) 1 calc PR E 5
C464 C 0.1482(9) 0.0723(11) 0.2645(9) 0.108(5) Uani 0.3172(16) 1 d PDU E 5
H46F H 0.1321 0.1026 0.2858 0.130 Uiso 0.3172(16) 1 calc PR E 5
H46G H 0.1699 0.0576 0.2930 0.130 Uiso 0.3172(16) 1 calc PR E 5
C465 C 0.1250(9) 0.0110(10) 0.2422(13) 0.100(6) Uani 0.3172(16) 1 d PDU E 5
H46H H 0.0999 0.0256 0.2240 0.150 Uiso 0.3172(16) 1 calc PR E 5
H46I H 0.1220 -0.0191 0.2756 0.150 Uiso 0.3172(16) 1 calc PR E 5
H46J H 0.1382 -0.0129 0.2128 0.150 Uiso 0.3172(16) 1 calc PR E 5
C466 C 0.2643(2) 0.2056(3) 0.2683(7) 0.065(3) Uani 0.3172(16) 1 d PDU E 5
C467 C 0.2686(5) 0.1477(4) 0.2829(10) 0.106(5) Uani 0.3172(16) 1 d PDU E 5
C468 C 0.2691(5) 0.0745(4) 0.2945(9) 0.171(6) Uani 0.3172(16) 1 d PDU E 5
H46K H 0.2647 0.0667 0.3362 0.205 Uiso 0.3172(16) 1 calc PR E 5
H46L H 0.2480 0.0531 0.2688 0.205 Uiso 0.3172(16) 1 calc PR E 5
C469 C 0.3048(5) 0.0429(7) 0.2836(5) 0.150(5) Uani 0.3172(16) 1 d PDU E 5
H46M H 0.3048 -0.0045 0.2970 0.179 Uiso 0.3172(16) 1 calc PR E 5
H46N H 0.3261 0.0664 0.3069 0.179 Uiso 0.3172(16) 1 calc PR E 5
C470 C 0.3107(6) 0.0449(9) 0.2182(6) 0.165(6) Uani 0.3172(16) 1 d PDU E 5
H47A H 0.3053 0.0903 0.2026 0.247 Uiso 0.3172(16) 1 calc PR E 5
H47B H 0.2934 0.0127 0.1962 0.247 Uiso 0.3172(16) 1 calc PR E 5
H47C H 0.3370 0.0329 0.2136 0.247 Uiso 0.3172(16) 1 calc PR E 5
C501 C 0.2767(2) 0.5053(3) 0.2504(17) 0.0667(19) Uani 0.1936(18) 1 d PDU F 6
C502 C 0.2824(3) 0.4339(3) 0.255(3) 0.0651(19) Uani 0.1936(18) 1 d PDU F 6
C503 C 0.2476(3) 0.4018(3) 0.257(3) 0.0656(19) Uani 0.1936(18) 1 d PDU F 6
C504 C 0.2192(3) 0.4503(3) 0.255(2) 0.0661(18) Uani 0.1936(18) 1 d PDU F 6
C505 C 0.2357(3) 0.5161(3) 0.254(3) 0.0663(19) Uani 0.1936(18) 1 d PDU F 6
C506 C 0.3091(2) 0.5453(4) 0.2495(16) 0.0720(19) Uani 0.1936(18) 1 d PDU F 6
C507 C 0.3453(2) 0.5107(4) 0.2497(18) 0.075(2) Uani 0.1936(18) 1 d PDU F 6
C508 C 0.3494(3) 0.4409(4) 0.251(3) 0.075(2) Uani 0.1936(18) 1 d PDU F 6
C509 C 0.3160(3) 0.3988(4) 0.253(2) 0.0707(18) Uani 0.1936(18) 1 d PDU F 6
C510 C 0.3123(3) 0.3258(4) 0.2549(19) 0.073(2) Uani 0.1936(18) 1 d PDU F 6
C511 C 0.2769(3) 0.2946(4) 0.262(2) 0.071(2) Uani 0.1936(18) 1 d PDU F 6
C512 C 0.2425(3) 0.3330(3) 0.260(2) 0.0683(17) Uani 0.1936(18) 1 d PDU F 6
C513 C 0.2035(3) 0.3132(3) 0.259(2) 0.070(2) Uani 0.1936(18) 1 d PDU F 6
C514 C 0.1740(3) 0.3615(3) 0.260(2) 0.070(2) Uani 0.1936(18) 1 d PDU F 6
C515 C 0.1813(2) 0.4332(3) 0.2545(14) 0.0695(17) Uani 0.1936(18) 1 d PDU F 6
C516 C 0.15606(18) 0.4907(4) 0.2570(8) 0.069(2) Uani 0.1936(18) 1 d PDU F 6
C517 C 0.17089(18) 0.5555(3) 0.2572(7) 0.068(2) Uani 0.1936(18) 1 d PDU F 6
C518 C 0.2109(2) 0.5711(3) 0.2555(12) 0.069(2) Uani 0.1936(18) 1 d PDU F 6
C519 C 0.2226(3) 0.6388(3) 0.2526(11) 0.076(2) Uani 0.1936(18) 1 d PDU F 6
C520 C 0.2338(3) 0.6957(4) 0.2487(14) 0.085(4) Uani 0.1936(18) 1 d PDU F 6
C521 C 0.2568(3) 0.7547(4) 0.2565(9) 0.103(4) Uani 0.1936(18) 1 d PDU F 6
C522 C 0.2954(3) 0.7453(4) 0.2533(9) 0.103(4) Uani 0.1936(18) 1 d PDU F 6
C523 C 0.3074(5) 0.6768(4) 0.250(3) 0.081(3) Uani 0.1936(18) 1 d PDU F 6
C524 C 0.3086(3) 0.6164(3) 0.2491(11) 0.076(2) Uani 0.1936(18) 1 d PDU F 6
C525 C 0.2396(3) 0.8224(6) 0.2666(12) 0.141(6) Uani 0.1936(18) 1 d PDU F 6
H52A H 0.2459 0.8342 0.3090 0.170 Uiso 0.1936(18) 1 calc PR F 6
H52B H 0.2521 0.8561 0.2431 0.170 Uiso 0.1936(18) 1 calc PR F 6
C526 C 0.1976(3) 0.8286(8) 0.2514(13) 0.117(5) Uani 0.1936(18) 1 d PDU F 6
H52C H 0.1846 0.8029 0.2807 0.140 Uiso 0.1936(18) 1 calc PR F 6
H52D H 0.1903 0.8087 0.2118 0.140 Uiso 0.1936(18) 1 calc PR F 6
C527 C 0.1844(6) 0.9027(9) 0.2512(16) 0.148(7) Uani 0.1936(18) 1 d PDU F 6
H52E H 0.1946 0.9244 0.2884 0.222 Uiso 0.1936(18) 1 calc PR F 6
H52F H 0.1565 0.9043 0.2473 0.222 Uiso 0.1936(18) 1 calc PR F 6
H52G H 0.1936 0.9264 0.2178 0.222 Uiso 0.1936(18) 1 calc PR F 6
C528 C 0.3250(3) 0.7983(8) 0.2715(7) 0.128(6) Uani 0.1936(18) 1 d PDU F 6
H52H H 0.3117 0.8400 0.2814 0.154 Uiso 0.1936(18) 1 calc PR F 6
H52I H 0.3404 0.7828 0.3082 0.154 Uiso 0.1936(18) 1 calc PR F 6
C529 C 0.3515(5) 0.8155(11) 0.2269(8) 0.103(5) Uani 0.1936(18) 1 d PDU F 6
H52J H 0.3374 0.8406 0.1937 0.124 Uiso 0.1936(18) 1 calc PR F 6
H52K H 0.3612 0.7734 0.2106 0.124 Uiso 0.1936(18) 1 calc PR F 6
C530 C 0.3854(5) 0.8584(13) 0.2544(11) 0.114(6) Uani 0.1936(18) 1 d PDU F 6
H53A H 0.3786 0.8809 0.2901 0.171 Uiso 0.1936(18) 1 calc PR F 6
H53B H 0.3917 0.8922 0.2256 0.171 Uiso 0.1936(18) 1 calc PR F 6
H53C H 0.4075 0.8292 0.2648 0.171 Uiso 0.1936(18) 1 calc PR F 6
C531 C 0.3786(3) 0.5523(6) 0.2465(18) 0.074(5) Uani 0.1936(18) 1 d PDU F 6
C532 C 0.4034(5) 0.5942(11) 0.2492(17) 0.090(6) Uani 0.1936(18) 1 d PDU F 6
C533 C 0.4402(4) 0.6305(9) 0.2544(14) 0.106(6) Uani 0.1936(18) 1 d PDU F 6
H53D H 0.4525 0.6261 0.2956 0.127 Uiso 0.1936(18) 1 calc PR F 6
H53E H 0.4570 0.6090 0.2279 0.127 Uiso 0.1936(18) 1 calc PR F 6
C534 C 0.4365(5) 0.7015(9) 0.2396(19) 0.096(6) Uani 0.1936(18) 1 d PDU F 6
H53F H 0.4224 0.7244 0.2691 0.115 Uiso 0.1936(18) 1 calc PR F 6
H53G H 0.4216 0.7064 0.2002 0.115 Uiso 0.1936(18) 1 calc PR F 6
C535 C 0.4750(7) 0.7354(13) 0.2385(18) 0.109(8) Uani 0.1936(18) 1 d PDU F 6
H53H H 0.4889 0.7342 0.2783 0.164 Uiso 0.1936(18) 1 calc PR F 6
H53I H 0.4712 0.7823 0.2258 0.164 Uiso 0.1936(18) 1 calc PR F 6
H53J H 0.4895 0.7116 0.2107 0.164 Uiso 0.1936(18) 1 calc PR F 6
C536 C 0.3863(4) 0.4123(6) 0.248(3) 0.076(7) Uani 0.1936(18) 1 d PDU F 6
C537 C 0.4176(5) 0.395(2) 0.238(2) 0.068(6) Uani 0.1936(18) 1 d PDU F 6
C538 C 0.4572(5) 0.3737(16) 0.235(3) 0.080(6) Uani 0.1936(18) 1 d PDU F 6
H53K H 0.4651 0.3439 0.2693 0.096 Uiso 0.1936(18) 1 calc PR F 6
H53L H 0.4584 0.3470 0.1985 0.096 Uiso 0.1936(18) 1 calc PR F 6
C539 C 0.4840(7) 0.4291(19) 0.236(3) 0.091(6) Uani 0.1936(18) 1 d PDU F 6
H53M H 0.4828 0.4562 0.2719 0.109 Uiso 0.1936(18) 1 calc PR F 6
H53N H 0.4766 0.4585 0.2009 0.109 Uiso 0.1936(18) 1 calc PR F 6
C540 C 0.5246(6) 0.405(3) 0.233(3) 0.091(8) Uani 0.1936(18) 1 d PDU F 6
H54A H 0.5297 0.3666 0.2606 0.137 Uiso 0.1936(18) 1 calc PR F 6
H54B H 0.5424 0.4413 0.2452 0.137 Uiso 0.1936(18) 1 calc PR F 6
H54C H 0.5279 0.3903 0.1929 0.137 Uiso 0.1936(18) 1 calc PR F 6
C541 C 0.3452(4) 0.2838(5) 0.257(3) 0.068(8) Uani 0.1936(18) 1 d PDU F 6
C542 C 0.3755(6) 0.2559(17) 0.262(4) 0.062(6) Uani 0.1936(18) 1 d PDU F 6
C543 C 0.4096(6) 0.2127(14) 0.270(3) 0.074(6) Uani 0.1936(18) 1 d PDU F 6
H54D H 0.4256 0.2219 0.2378 0.089 Uiso 0.1936(18) 1 calc PR F 6
H54E H 0.4246 0.2248 0.3080 0.089 Uiso 0.1936(18) 1 calc PR F 6
C544 C 0.4012(9) 0.1412(14) 0.271(3) 0.093(6) Uani 0.1936(18) 1 d PDU F 6
H54F H 0.3841 0.1296 0.2345 0.112 Uiso 0.1936(18) 1 calc PR F 6
H54G H 0.3877 0.1308 0.3054 0.112 Uiso 0.1936(18) 1 calc PR F 6
C545 C 0.4370(13) 0.0983(17) 0.273(3) 0.110(9) Uani 0.1936(18) 1 d PDU F 6
H54H H 0.4454 0.0958 0.2333 0.165 Uiso 0.1936(18) 1 calc PR F 6
H54I H 0.4315 0.0528 0.2866 0.165 Uiso 0.1936(18) 1 calc PR F 6
H54J H 0.4571 0.1186 0.3006 0.165 Uiso 0.1936(18) 1 calc PR F 6
C546 C 0.2766(4) 0.2213(4) 0.262(2) 0.071(7) Uani 0.1936(18) 1 d PDU F 6
C547 C 0.2832(7) 0.1618(4) 0.2653(10) 0.080(5) Uani 0.1936(18) 1 d PDU F 6
C548 C 0.2950(5) 0.0914(4) 0.2772(9) 0.102(5) Uani 0.1936(18) 1 d PDU F 6
H54K H 0.2739 0.0668 0.2928 0.123 Uiso 0.1936(18) 1 calc PR F 6
H54L H 0.2998 0.0699 0.2394 0.123 Uiso 0.1936(18) 1 calc PR F 6
C549 C 0.3289(8) 0.0850(10) 0.3192(14) 0.201(9) Uani 0.1936(18) 1 d PDU F 6
H54M H 0.3228 0.0980 0.3592 0.241 Uiso 0.1936(18) 1 calc PR F 6
H54N H 0.3487 0.1162 0.3078 0.241 Uiso 0.1936(18) 1 calc PR F 6
C550 C 0.3446(9) 0.0135(14) 0.3214(16) 0.237(11) Uani 0.1936(18) 1 d PDU F 6
H55A H 0.3248 -0.0176 0.3044 0.356 Uiso 0.1936(18) 1 calc PR F 6
H55B H 0.3526 0.0010 0.3627 0.356 Uiso 0.1936(18) 1 calc PR F 6
H55C H 0.3665 0.0111 0.2986 0.356 Uiso 0.1936(18) 1 calc PR F 6
C551 C 0.1926(4) 0.2432(3) 0.2647(14) 0.081(7) Uani 0.1936(18) 1 d PDU F 6
C552 C 0.1865(6) 0.1834(4) 0.2636(10) 0.104(6) Uani 0.1936(18) 1 d PDU F 6
C553 C 0.1715(6) 0.1147(5) 0.2707(10) 0.125(5) Uani 0.1936(18) 1 d PDU F 6
H55D H 0.1904 0.0816 0.2597 0.150 Uiso 0.1936(18) 1 calc PR F 6
H55E H 0.1681 0.1074 0.3129 0.150 Uiso 0.1936(18) 1 calc PR F 6
C554 C 0.1355(6) 0.1024(10) 0.2348(12) 0.120(6) Uani 0.1936(18) 1 d PDU F 6
H55F H 0.1371 0.1193 0.1941 0.144 Uiso 0.1936(18) 1 calc PR F 6
H55G H 0.1151 0.1278 0.2516 0.144 Uiso 0.1936(18) 1 calc PR F 6
C555 C 0.1252(12) 0.0281(13) 0.2321(17) 0.112(7) Uani 0.1936(18) 1 d PDU F 6
H55H H 0.1218 0.0133 0.1906 0.167 Uiso 0.1936(18) 1 calc PR F 6
H55I H 0.1015 0.0210 0.2499 0.167 Uiso 0.1936(18) 1 calc PR F 6
H55J H 0.1457 0.0019 0.2540 0.167 Uiso 0.1936(18) 1 calc PR F 6
C556 C 0.1363(4) 0.3380(5) 0.262(3) 0.089(7) Uani 0.1936(18) 1 d PDU F 6
C557 C 0.1070(5) 0.3074(13) 0.2626(19) 0.078(5) Uani 0.1936(18) 1 d PDU F 6
C558 C 0.0739(4) 0.2639(10) 0.2690(12) 0.080(5) Uani 0.1936(18) 1 d PDU F 6
H55K H 0.0776 0.2418 0.3084 0.096 Uiso 0.1936(18) 1 calc PR F 6
H55L H 0.0509 0.2925 0.2678 0.096 Uiso 0.1936(18) 1 calc PR F 6
C559 C 0.0676(7) 0.2125(17) 0.2236(15) 0.064(5) Uani 0.1936(18) 1 d PDU F 6
H55M H 0.0864 0.1760 0.2323 0.077 Uiso 0.1936(18) 1 calc PR F 6
H55N H 0.0715 0.2322 0.1847 0.077 Uiso 0.1936(18) 1 calc PR F 6
C560 C 0.0277(10) 0.183(3) 0.220(2) 0.079(6) Uani 0.1936(18) 1 d PDU F 6
H56A H 0.0123 0.2009 0.1849 0.118 Uiso 0.1936(18) 1 calc PR F 6
H56B H 0.0161 0.1950 0.2557 0.118 Uiso 0.1936(18) 1 calc PR F 6
H56C H 0.0292 0.1338 0.2169 0.118 Uiso 0.1936(18) 1 calc PR F 6
C561 C 0.1162(3) 0.4831(6) 0.261(2) 0.087(8) Uani 0.1936(18) 1 d PDU F 6
C562 C 0.0828(2) 0.4712(10) 0.2580(10) 0.083(5) Uani 0.1936(18) 1 d PDU F 6
C563 C 0.0424(3) 0.4554(8) 0.262(2) 0.088(6) Uani 0.1936(18) 1 d PDU F 6
H56D H 0.0315 0.4344 0.2243 0.106 Uiso 0.1936(18) 1 calc PR F 6
H56E H 0.0408 0.4221 0.2940 0.106 Uiso 0.1936(18) 1 calc PR F 6
C564 C 0.0197(3) 0.5139(9) 0.2735(8) 0.088(4) Uani 0.1936(18) 1 d PDU F 6
H56F H 0.0265 0.5517 0.2483 0.105 Uiso 0.1936(18) 1 calc PR F 6
H56G H 0.0258 0.5275 0.3155 0.105 Uiso 0.1936(18) 1 calc PR F 6
C565 C -0.0227(3) 0.5001(13) 0.2611(15) 0.095(7) Uani 0.1936(18) 1 d PDU F 6
H56H H -0.0296 0.4956 0.2183 0.142 Uiso 0.1936(18) 1 calc PR F 6
H56I H -0.0369 0.5376 0.2762 0.142 Uiso 0.1936(18) 1 calc PR F 6
H56J H -0.0288 0.4584 0.2810 0.142 Uiso 0.1936(18) 1 calc PR F 6
C566 C 0.1461(3) 0.6118(4) 0.2568(15) 0.099(8) Uani 0.1936(18) 1 d PDU F 6
C567 C 0.1249(7) 0.6563(11) 0.2673(12) 0.099(6) Uani 0.1936(18) 1 d PDU F 6
C568 C 0.0947(7) 0.7035(12) 0.2800(8) 0.118(6) Uani 0.1936(18) 1 d PDU F 6
H56K H 0.0733 0.6775 0.2933 0.141 Uiso 0.1936(18) 1 calc PR F 6
H56L H 0.1047 0.7335 0.3130 0.141 Uiso 0.1936(18) 1 calc PR F 6
C569 C 0.0804(7) 0.7445(12) 0.2294(10) 0.129(5) Uani 0.1936(18) 1 d PDU F 6
H56M H 0.0689 0.7149 0.1972 0.155 Uiso 0.1936(18) 1 calc PR F 6
H56N H 0.1018 0.7689 0.2147 0.155 Uiso 0.1936(18) 1 calc PR F 6
C570 C 0.0508(7) 0.7952(12) 0.2449(15) 0.108(7) Uani 0.1936(18) 1 d PDU F 6
H57A H 0.0300 0.7715 0.2611 0.162 Uiso 0.1936(18) 1 calc PR F 6
H57B H 0.0407 0.8197 0.2090 0.162 Uiso 0.1936(18) 1 calc PR F 6
H57C H 0.0626 0.8271 0.2744 0.162 Uiso 0.1936(18) 1 calc PR F 6
C601 C 0.01067(6) -0.05176(12) 0.07828(14) 0.0569(7) Uani 0.8627(14) 1 d PD G 7
C602 C 0.04117(7) -0.09956(11) 0.08153(16) 0.0576(7) Uani 0.8627(14) 1 d PD G 7
C603 C 0.07548(7) -0.06597(11) 0.07939(14) 0.0574(7) Uani 0.8627(14) 1 d PD G 7
C604 C 0.06867(6) 0.00274(12) 0.07565(15) 0.0562(7) Uani 0.8627(14) 1 d PDU G 7
C605 C 0.02860(6) 0.01521(11) 0.07463(13) 0.0559(7) Uani 0.8627(14) 1 d PDU G 7
C606 C -0.02581(7) -0.07743(12) 0.07973(13) 0.0575(7) Uani 0.8627(14) 1 d P G 7
C607 C -0.02979(6) -0.15014(12) 0.08540(13) 0.0571(7) Uani 0.8627(14) 1 d P G 7
C608 C 0.00063(7) -0.19469(12) 0.09022(17) 0.0612(8) Uani 0.8627(14) 1 d PD G 7
C609 C 0.03875(6) -0.16879(12) 0.08652(13) 0.0589(7) Uani 0.8627(14) 1 d PD G 7
C610 C 0.07477(7) -0.20414(12) 0.08761(15) 0.0622(8) Uani 0.8627(14) 1 d PD G 7
C611 C 0.10933(7) -0.16867(13) 0.0851(2) 0.0705(9) Uani 0.8627(14) 1 d PDU G 7
C612 C 0.11065(7) -0.09678(10) 0.08155(13) 0.0613(7) Uani 0.8627(14) 1 d PD G 7
C613 C 0.14139(7) -0.05083(14) 0.0786(2) 0.0665(8) Uani 0.8627(14) 1 d PDU G 7
C614 C 0.13561(7) 0.02035(13) 0.07572(14) 0.0671(8) Uani 0.8627(14) 1 d PDU G 7
C615 C 0.09772(6) 0.04895(12) 0.07457(13) 0.0609(7) Uani 0.8627(14) 1 d PDU G 7
C616 C 0.08518(7) 0.11880(12) 0.0721(3) 0.0708(9) Uani 0.8627(14) 1 d PDU G 7
C617 C 0.04646(7) 0.13358(12) 0.06863(14) 0.0656(8) Uani 0.8627(14) 1 d PDU G 7
C618 C 0.01685(7) 0.08266(12) 0.07087(14) 0.0614(7) Uani 0.8627(14) 1 d PDU G 7
C619 C -0.02123(8) 0.10395(16) 0.0702(2) 0.0656(8) Uani 0.8627(14) 1 d PDU G 7
C620 C -0.05400(9) 0.11919(17) 0.0719(3) 0.0647(15) Uani 0.8627(14) 1 d PDU G 7
C621 C -0.09395(8) 0.11788(15) 0.0743(2) 0.0686(10) Uani 0.8627(14) 1 d PDU G 7
C622 C -0.11059(7) 0.05526(14) 0.07786(15) 0.0665(8) Uani 0.8627(14) 1 d PD G 7
C623 C -0.08604(10) -0.00129(18) 0.0780(3) 0.0629(11) Uani 0.8627(14) 1 d P G 7
C624 C -0.05897(8) -0.03755(15) 0.0774(2) 0.0613(7) Uani 0.8627(14) 1 d PDU G 7
C625 C -0.11677(10) 0.18200(17) 0.0751(4) 0.0754(16) Uani 0.8627(14) 1 d PD G 7
H62A H -0.1370 0.1810 0.0412 0.091 Uiso 0.8627(14) 1 calc PR G 7
H62B H -0.1294 0.1826 0.1118 0.091 Uiso 0.8627(14) 1 calc PR G 7
C626 C -0.09496(11) 0.24598(17) 0.0721(2) 0.0834(12) Uani 0.8627(14) 1 d PD G 7
H62C H -0.0820 0.2460 0.0356 0.100 Uiso 0.8627(14) 1 calc PR G 7
H62D H -0.0752 0.2484 0.1065 0.100 Uiso 0.8627(14) 1 calc PR G 7
C627 C -0.12080(14) 0.30843(18) 0.0719(2) 0.1009(13) Uani 0.8627(14) 1 d PD G 7
H62E H -0.1394 0.3077 0.0364 0.151 Uiso 0.8627(14) 1 calc PR G 7
H62F H -0.1053 0.3493 0.0717 0.151 Uiso 0.8627(14) 1 calc PR G 7
H62G H -0.1342 0.3080 0.1074 0.151 Uiso 0.8627(14) 1 calc PR G 7
C628 C -0.15245(9) 0.04489(17) 0.0814(2) 0.0724(10) Uani 0.8627(14) 1 d PDU G 7
H62H H -0.1594 0.0679 0.1173 0.087 Uiso 0.8627(14) 1 calc PR G 7
H62I H -0.1668 0.0668 0.0466 0.087 Uiso 0.8627(14) 1 calc PR G 7
C629 C -0.16480(9) -0.02755(18) 0.08328(19) 0.071(1) Uani 0.8627(14) 1 d P G 7
H62J H -0.1520 -0.0492 0.1195 0.086 Uiso 0.8627(14) 1 calc PR G 7
H62K H -0.1569 -0.0517 0.0485 0.086 Uiso 0.8627(14) 1 calc PR G 7
C630 C -0.20836(11) -0.0333(2) 0.0831(2) 0.0839(12) Uani 0.8627(14) 1 d PDU G 7
H63A H -0.2165 -0.0055 0.1151 0.126 Uiso 0.8627(14) 1 calc PR G 7
H63B H -0.2152 -0.0804 0.0893 0.126 Uiso 0.8627(14) 1 calc PR G 7
H63C H -0.2210 -0.0176 0.0449 0.126 Uiso 0.8627(14) 1 calc PR G 7
C631 C -0.06801(8) -0.1759(2) 0.0860(3) 0.0659(10) Uani 0.8627(14) 1 d PDU G 7
C632 C -0.10120(11) -0.1898(3) 0.0833(3) 0.0805(17) Uani 0.8627(14) 1 d PDU G 7
C633 C -0.14215(8) -0.20467(16) 0.0815(2) 0.0797(10) Uani 0.8627(14) 1 d PD G 7
H63D H -0.1535 -0.1730 0.1083 0.096 Uiso 0.8627(14) 1 calc PR G 7
H63E H -0.1545 -0.1966 0.0407 0.096 Uiso 0.8627(14) 1 calc PR G 7
C634 C -0.15051(9) -0.27328(18) 0.0987(2) 0.0964(13) Uani 0.8627(14) 1 d PD G 7
H63F H -0.1402 -0.2806 0.1406 0.116 Uiso 0.8627(14) 1 calc PR G 7
H63G H -0.1378 -0.3053 0.0740 0.116 Uiso 0.8627(14) 1 calc PR G 7
C635 C -0.19317(10) -0.2873(2) 0.0915(3) 0.0944(16) Uani 0.8627(14) 1 d PDU G 7
H63H H -0.2063 -0.2514 0.1107 0.142 Uiso 0.8627(14) 1 calc PR G 7
H63I H -0.1980 -0.3305 0.1100 0.142 Uiso 0.8627(14) 1 calc PR G 7
H63J H -0.2025 -0.2890 0.0492 0.142 Uiso 0.8627(14) 1 calc PR G 7
C636 C -0.00579(15) -0.2649(2) 0.0995(7) 0.0705(16) Uani 0.8627(14) 1 d PDU G 7
C637 C -0.01401(15) -0.32151(18) 0.1108(3) 0.0830(18) Uani 0.8627(14) 1 d P G 7
C638 C -0.02429(11) -0.39151(16) 0.1227(2) 0.0941(13) Uani 0.8627(14) 1 d P G 7
H63K H -0.0110 -0.4217 0.0972 0.113 Uiso 0.8627(14) 1 calc PR G 7
H63L H -0.0152 -0.4023 0.1645 0.113 Uiso 0.8627(14) 1 calc PR G 7
C639 C -0.06491(11) -0.4051(2) 0.1125(2) 0.1002(13) Uani 0.8627(14) 1 d PDU G 7
H63M H -0.0785 -0.3738 0.1368 0.120 Uiso 0.8627(14) 1 calc PR G 7
H63N H -0.0698 -0.4516 0.1255 0.120 Uiso 0.8627(14) 1 calc PR G 7
C640 C -0.08028(13) -0.3971(3) 0.0480(2) 0.1303(18) Uani 0.8627(14) 1 d PDU G 7
H64A H -0.0767 -0.3505 0.0356 0.195 Uiso 0.8627(14) 1 calc PR G 7
H64B H -0.1074 -0.4082 0.0428 0.195 Uiso 0.8627(14) 1 calc PR G 7
H64C H -0.0666 -0.4275 0.0237 0.195 Uiso 0.8627(14) 1 calc PR G 7
C641 C 0.07651(12) -0.27584(15) 0.0915(3) 0.0880(13) Uani 0.8627(14) 1 d PD G 7
C642 C 0.0774(2) -0.33494(16) 0.0815(4) 0.153(3) Uani 0.8627(14) 1 d PDU G 7
C643 C 0.0785(2) -0.40702(18) 0.0648(3) 0.190(3) Uani 0.8627(14) 1 d PDU G 7
H64D H 0.0534 -0.4203 0.0445 0.228 Uiso 0.8627(14) 1 calc PR G 7
H64E H 0.0976 -0.4134 0.0366 0.228 Uiso 0.8627(14) 1 calc PR G 7
C644 C 0.0879(3) -0.4501(2) 0.1156(3) 0.187(3) Uani 0.8627(14) 1 d PDU G 7
H64F H 0.0718 -0.4377 0.1469 0.224 Uiso 0.8627(14) 1 calc PR G 7
H64G H 0.1147 -0.4426 0.1315 0.224 Uiso 0.8627(14) 1 calc PR G 7
C645 C 0.0820(3) -0.5241(2) 0.1005(4) 0.209(4) Uani 0.8627(14) 1 d PDU G 7
H64H H 0.0559 -0.5371 0.1060 0.313 Uiso 0.8627(14) 1 calc PR G 7
H64I H 0.0999 -0.5512 0.1267 0.313 Uiso 0.8627(14) 1 calc PR G 7
H64J H 0.0864 -0.5318 0.0592 0.313 Uiso 0.8627(14) 1 calc PR G 7
C646 C 0.14322(8) -0.20999(16) 0.0852(2) 0.0715(10) Uani 0.8627(14) 1 d PDU G 7
C647 C 0.17063(9) -0.24523(16) 0.08536(18) 0.0811(10) Uani 0.8627(14) 1 d P G 7
C648 C 0.20274(10) -0.29259(16) 0.0847(2) 0.0926(13) Uani 0.8627(14) 1 d PD G 7
H64L H 0.2126 -0.2901 0.0456 0.111 Uiso 0.8627(14) 1 calc PR G 7
H64M H 0.2235 -0.2788 0.1153 0.111 Uiso 0.8627(14) 1 calc PR G 7
C649 C 0.19195(14) -0.36198(17) 0.0958(2) 0.1023(16) Uani 0.8627(14) 1 d PD G 7
H64N H 0.1718 -0.3763 0.0645 0.123 Uiso 0.8627(14) 1 calc PR G 7
H64P H 0.1814 -0.3643 0.1343 0.123 Uiso 0.8627(14) 1 calc PR G 7
C650 C 0.22543(15) -0.4102(2) 0.0969(2) 0.1274(19) Uani 0.8627(14) 1 d PDU G 7
H65C H 0.2410 -0.3980 0.0655 0.191 Uiso 0.8627(14) 1 calc PR G 7
H65D H 0.2160 -0.4563 0.0904 0.191 Uiso 0.8627(14) 1 calc PR G 7
H65E H 0.2408 -0.4074 0.1355 0.191 Uiso 0.8627(14) 1 calc PR G 7
C651 C 0.18003(8) -0.0735(2) 0.0762(4) 0.0796(13) Uani 0.8627(14) 1 d PDU G 7
C652 C 0.21247(8) -0.0899(2) 0.0740(2) 0.0952(12) Uani 0.8627(14) 1 d PDU G 7
C653 C 0.25252(10) -0.1109(3) 0.0758(4) 0.148(3) Uani 0.8627(14) 1 d PDU G 7
H65F H 0.2587 -0.1416 0.1099 0.178 Uiso 0.8627(14) 1 calc PR G 7
H65G H 0.2558 -0.1365 0.0392 0.178 Uiso 0.8627(14) 1 calc PR G 7
C654 C 0.27912(11) -0.0551(3) 0.0808(5) 0.210(4) Uani 0.8627(14) 1 d PDU G 7
H65H H 0.2752 -0.0284 0.1164 0.253 Uiso 0.8627(14) 1 calc PR G 7
H65I H 0.2738 -0.0256 0.0457 0.253 Uiso 0.8627(14) 1 calc PR G 7
C655 C 0.32013(11) -0.0777(4) 0.0853(5) 0.205(4) Uani 0.8627(14) 1 d PDU G 7
H65J H 0.3219 -0.1197 0.0631 0.307 Uiso 0.8627(14) 1 calc PR G 7
H65K H 0.3297 -0.0851 0.1270 0.307 Uiso 0.8627(14) 1 calc PR G 7
H65L H 0.3354 -0.0428 0.0686 0.307 Uiso 0.8627(14) 1 calc PR G 7
C656 C 0.16749(8) 0.06232(17) 0.07132(18) 0.0676(9) Uani 0.8627(14) 1 d PDU G 7
C657 C 0.19554(11) 0.0946(2) 0.0658(3) 0.0766(15) Uani 0.8627(14) 1 d PDU G 7
C658 C 0.22698(10) 0.1415(2) 0.05824(17) 0.0766(12) Uani 0.8627(14) 1 d PDU G 7
H65M H 0.2459 0.1182 0.0364 0.092 Uiso 0.8627(14) 1 calc PR G 7
H65N H 0.2168 0.1801 0.0338 0.092 Uiso 0.8627(14) 1 calc PR G 7
C659 C 0.24610(17) 0.1667(4) 0.1142(2) 0.098(2) Uani 0.8627(14) 1 d PDU G 7
H65O H 0.2583 0.1287 0.1372 0.117 Uiso 0.8627(14) 1 calc PR G 7
H65P H 0.2270 0.1868 0.1377 0.117 Uiso 0.8627(14) 1 calc PR G 7
C660 C 0.27607(14) 0.2193(3) 0.1049(2) 0.1163(18) Uani 0.8627(14) 1 d PDU G 7
H66C H 0.2947 0.2000 0.0808 0.174 Uiso 0.8627(14) 1 calc PR G 7
H66D H 0.2890 0.2333 0.1434 0.174 Uiso 0.8627(14) 1 calc PR G 7
H66E H 0.2639 0.2584 0.0844 0.174 Uiso 0.8627(14) 1 calc PR G 7
C661 C 0.11132(11) 0.17382(16) 0.0739(2) 0.0709(11) Uani 0.8627(14) 1 d PDU G 7
C662 C 0.13158(11) 0.22219(16) 0.0802(2) 0.0941(12) Uani 0.8627(14) 1 d PDU G 7
C663 C 0.15840(10) 0.27901(15) 0.0867(3) 0.1178(16) Uani 0.8627(14) 1 d PDU G 7
H66F H 0.1775 0.2702 0.1212 0.141 Uiso 0.8627(14) 1 calc PR G 7
H66G H 0.1721 0.2810 0.0510 0.141 Uiso 0.8627(14) 1 calc PR G 7
C664 C 0.14127(12) 0.34358(17) 0.0947(3) 0.1162(15) Uani 0.8627(14) 1 d PDU G 7
H66H H 0.1289 0.3429 0.1318 0.139 Uiso 0.8627(14) 1 calc PR G 7
H66I H 0.1213 0.3520 0.0613 0.139 Uiso 0.8627(14) 1 calc PR G 7
C665 C 0.17021(14) 0.40060(17) 0.0979(2) 0.1145(16) Uani 0.8627(14) 1 d PDU G 7
H66J H 0.1949 0.3840 0.1161 0.172 Uiso 0.8627(14) 1 calc PR G 7
H66K H 0.1617 0.4374 0.1220 0.172 Uiso 0.8627(14) 1 calc PR G 7
H66L H 0.1727 0.4170 0.0578 0.172 Uiso 0.8627(14) 1 calc PR G 7
C666 C 0.03385(9) 0.20112(13) 0.06308(18) 0.0683(9) Uani 0.8627(14) 1 d PDU G 7
C667 C 0.02195(17) 0.25761(16) 0.0565(3) 0.0883(15) Uani 0.8627(14) 1 d PDU G 7
C668 C 0.00350(14) 0.32397(15) 0.04772(17) 0.0898(12) Uani 0.8627(14) 1 d P G 7
H66M H 0.0181 0.3516 0.0219 0.108 Uiso 0.8627(14) 1 calc PR G 7
H66N H -0.0224 0.3176 0.0268 0.108 Uiso 0.8627(14) 1 calc PR G 7
C669 C 0.0006(2) 0.3605(2) 0.1027(2) 0.171(3) Uani 0.8627(14) 1 d PDU G 7
H66O H 0.0264 0.3698 0.1225 0.205 Uiso 0.8627(14) 1 calc PR G 7
H66P H -0.0128 0.3322 0.1297 0.205 Uiso 0.8627(14) 1 calc PR G 7
C670 C -0.0208(3) 0.4268(3) 0.0913(3) 0.209(4) Uani 0.8627(14) 1 d PDU G 7
H67P H -0.0473 0.4174 0.0761 0.313 Uiso 0.8627(14) 1 calc PR G 7
H67Q H -0.0088 0.4532 0.0620 0.313 Uiso 0.8627(14) 1 calc PR G 7
H67R H -0.0200 0.4523 0.1284 0.313 Uiso 0.8627(14) 1 calc PR G 7
C701 C 0.08335(17) -0.0318(3) 0.0757(10) 0.063(2) Uani 0.1373(14) 1 d PDU G 8
C702 C 0.05237(18) 0.0147(3) 0.0749(11) 0.060(3) Uani 0.1373(14) 1 d PDU G 8
C703 C 0.01849(18) -0.0204(3) 0.0763(11) 0.060(3) Uani 0.1373(14) 1 d PDU G 8
C704 C 0.02639(17) -0.0890(3) 0.0783(12) 0.060(2) Uani 0.1373(14) 1 d PDU G 8
C705 C 0.06667(18) -0.0992(3) 0.0813(10) 0.063(2) Uani 0.1373(14) 1 d PDU G 8
C706 C 0.11992(18) -0.0049(3) 0.0772(10) 0.072(2) Uani 0.1373(14) 1 d PDU G 8
C707 C 0.12304(19) 0.0680(3) 0.0757(10) 0.074(3) Uani 0.1373(14) 1 d PDU G 8
C708 C 0.0921(2) 0.1117(3) 0.0737(18) 0.067(3) Uani 0.1373(14) 1 d PDU G 8
C709 C 0.05386(19) 0.0842(3) 0.0717(9) 0.0651(19) Uani 0.1373(14) 1 d PDU G 8
C710 C 0.0172(2) 0.1178(3) 0.0694(10) 0.067(3) Uani 0.1373(14) 1 d PDU G 8
C711 C -0.0170(2) 0.0805(4) 0.0709(16) 0.070(3) Uani 0.1373(14) 1 d PDU G 8
C712 C -0.01696(18) 0.0087(3) 0.0767(9) 0.069(3) Uani 0.1373(14) 1 d PDU G 8
C713 C -0.0471(2) -0.0393(4) 0.0775(17) 0.065(3) Uani 0.1373(14) 1 d PDU G 8
C714 C -0.03980(19) -0.1097(4) 0.0826(10) 0.068(3) Uani 0.1373(14) 1 d PDU G 8
C715 C -0.00174(18) -0.1367(3) 0.0807(9) 0.068(2) Uani 0.1373(14) 1 d PDU G 8
C716 C 0.0123(2) -0.2054(3) 0.0864(12) 0.071(3) Uani 0.1373(14) 1 d PDU G 8
C717 C 0.0509(2) -0.2180(3) 0.0854(10) 0.077(3) Uani 0.1373(14) 1 d PDU G 8
C718 C 0.0799(2) -0.1658(3) 0.0873(10) 0.072(2) Uani 0.1373(14) 1 d PDU G 8
C719 C 0.1184(2) -0.1839(5) 0.0861(17) 0.074(3) Uani 0.1373(14) 1 d PDU G 8
C720 C 0.1523(2) -0.1923(9) 0.0895(13) 0.085(4) Uani 0.1373(14) 1 d PDU G 8
C721 C 0.1912(2) -0.1925(6) 0.0784(10) 0.106(5) Uani 0.1373(14) 1 d PDU G 8
C722 C 0.2089(3) -0.1296(5) 0.0808(10) 0.097(5) Uani 0.1373(14) 1 d PDU G 8
C723 C 0.1830(3) -0.0738(7) 0.082(2) 0.080(4) Uani 0.1373(14) 1 d PDU G 8
C724 C 0.1532(2) -0.0440(5) 0.0768(16) 0.073(3) Uani 0.1373(14) 1 d PDU G 8
C725 C 0.2136(4) -0.2572(6) 0.0814(15) 0.120(8) Uani 0.1373(14) 1 d PDU G 8
H72A H 0.2150 -0.2733 0.0404 0.144 Uiso 0.1373(14) 1 calc PR G 8
H72B H 0.2399 -0.2474 0.0990 0.144 Uiso 0.1373(14) 1 calc PR G 8
C726 C 0.1983(8) -0.3132(8) 0.1160(10) 0.115(7) Uani 0.1373(14) 1 d PDU G 8
H72C H 0.1758 -0.2969 0.1341 0.138 Uiso 0.1373(14) 1 calc PR G 8
H72D H 0.2178 -0.3269 0.1485 0.138 Uiso 0.1373(14) 1 calc PR G 8
C727 C 0.1869(12) -0.3748(10) 0.0766(15) 0.122(9) Uani 0.1373(14) 1 d PDU G 8
H72E H 0.1871 -0.3625 0.0348 0.183 Uiso 0.1373(14) 1 calc PR G 8
H72F H 0.1613 -0.3895 0.0833 0.183 Uiso 0.1373(14) 1 calc PR G 8
H72G H 0.2049 -0.4115 0.0866 0.183 Uiso 0.1373(14) 1 calc PR G 8
C728 C 0.2468(5) -0.1169(9) 0.0585(10) 0.110(8) Uani 0.1373(14) 1 d PDU G 8
H72H H 0.2553 -0.1594 0.0412 0.132 Uiso 0.1373(14) 1 calc PR G 8
H72I H 0.2430 -0.0835 0.0260 0.132 Uiso 0.1373(14) 1 calc PR G 8
C729 C 0.2780(4) -0.0924(9) 0.1032(13) 0.105(6) Uani 0.1373(14) 1 d PDU G 8
H72J H 0.3016 -0.1173 0.0982 0.126 Uiso 0.1373(14) 1 calc PR G 8
H72K H 0.2712 -0.1017 0.1436 0.126 Uiso 0.1373(14) 1 calc PR G 8
C730 C 0.2851(7) -0.0161(9) 0.0968(12) 0.082(6) Uani 0.1373(14) 1 d PDU G 8
H73A H 0.2964 -0.0077 0.0600 0.123 Uiso 0.1373(14) 1 calc PR G 8
H73B H 0.3025 -0.0004 0.1307 0.123 Uiso 0.1373(14) 1 calc PR G 8
H73C H 0.2609 0.0081 0.0956 0.123 Uiso 0.1373(14) 1 calc PR G 8
C731 C 0.1607(2) 0.0955(5) 0.0735(15) 0.082(7) Uani 0.1373(14) 1 d PDU G 8
C732 C 0.1931(3) 0.1110(15) 0.0690(14) 0.067(6) Uani 0.1373(14) 1 d PDU G 8
C733 C 0.2349(3) 0.1191(16) 0.0727(12) 0.092(7) Uani 0.1373(14) 1 d PDU G 8
H73D H 0.2469 0.0742 0.0774 0.110 Uiso 0.1373(14) 1 calc PR G 8
H73E H 0.2414 0.1385 0.0349 0.110 Uiso 0.1373(14) 1 calc PR G 8
C734 C 0.2504(7) 0.162(2) 0.1214(14) 0.065(6) Uani 0.1373(14) 1 d PDU G 8
H73F H 0.2489 0.1381 0.1594 0.078 Uiso 0.1373(14) 1 calc PR G 8
H73G H 0.2348 0.2034 0.1217 0.078 Uiso 0.1373(14) 1 calc PR G 8
C735 C 0.2915(6) 0.1814(18) 0.1164(15) 0.112(8) Uani 0.1373(14) 1 d PDU G 8
H73H H 0.3009 0.1557 0.0842 0.167 Uiso 0.1373(14) 1 calc PR G 8
H73I H 0.3071 0.1713 0.1538 0.167 Uiso 0.1373(14) 1 calc PR G 8
H73J H 0.2929 0.2296 0.1079 0.167 Uiso 0.1373(14) 1 calc PR G 8
C736 C 0.0991(3) 0.1825(4) 0.0810(13) 0.072(7) Uani 0.1373(14) 1 d PDU G 8
C737 C 0.1023(8) 0.2425(4) 0.0770(12) 0.103(6) Uani 0.1373(14) 1 d PDU G 8
C738 C 0.1101(6) 0.3133(6) 0.0626(15) 0.140(8) Uani 0.1373(14) 1 d PDU G 8
H73K H 0.0935 0.3263 0.0263 0.168 Uiso 0.1373(14) 1 calc PR G 8
H73L H 0.1035 0.3424 0.0954 0.168 Uiso 0.1373(14) 1 calc PR G 8
C739 C 0.1494(7) 0.3257(14) 0.0531(11) 0.131(7) Uani 0.1373(14) 1 d PDU G 8
H73M H 0.1514 0.3708 0.0352 0.157 Uiso 0.1373(14) 1 calc PR G 8
H73N H 0.1574 0.2920 0.0249 0.157 Uiso 0.1373(14) 1 calc PR G 8
C740 C 0.1760(7) 0.3221(17) 0.1105(14) 0.128(7) Uani 0.1373(14) 1 d PDU G 8
H74A H 0.1925 0.2826 0.1096 0.192 Uiso 0.1373(14) 1 calc PR G 8
H74B H 0.1610 0.3183 0.1442 0.192 Uiso 0.1373(14) 1 calc PR G 8
H74C H 0.1916 0.3629 0.1148 0.192 Uiso 0.1373(14) 1 calc PR G 8
C741 C 0.0143(3) 0.1888(4) 0.0615(15) 0.093(7) Uani 0.1373(14) 1 d PDU G 8
C742 C 0.0165(8) 0.2488(4) 0.055(2) 0.087(8) Uani 0.1373(14) 1 d PDU G 8
C743 C 0.0268(7) 0.3209(4) 0.0542(15) 0.099(7) Uani 0.1373(14) 1 d PDU G 8
H74D H 0.0465 0.3302 0.0878 0.118 Uiso 0.1373(14) 1 calc PR G 8
H74E H 0.0381 0.3306 0.0170 0.118 Uiso 0.1373(14) 1 calc PR G 8
C744 C -0.0052(7) 0.3658(10) 0.058(2) 0.162(7) Uani 0.1373(14) 1 d PDU G 8
H74F H -0.0231 0.3447 0.0831 0.194 Uiso 0.1373(14) 1 calc PR G 8
H74G H -0.0188 0.3725 0.0180 0.194 Uiso 0.1373(14) 1 calc PR G 8
C745 C 0.0074(13) 0.4339(12) 0.084(2) 0.161(9) Uani 0.1373(14) 1 d PDU G 8
H74H H 0.0166 0.4620 0.0533 0.242 Uiso 0.1373(14) 1 calc PR G 8
H74I H 0.0278 0.4274 0.1166 0.242 Uiso 0.1373(14) 1 calc PR G 8
H74J H -0.0143 0.4561 0.0996 0.242 Uiso 0.1373(14) 1 calc PR G 8
C746 C -0.0521(3) 0.1194(5) 0.0664(17) 0.100(14) Uani 0.1373(14) 1 d PDU G 8
C747 C -0.0814(5) 0.1484(12) 0.0711(10) 0.080(6) Uani 0.1373(14) 1 d PDU G 8
C748 C -0.1171(4) 0.1876(10) 0.065(3) 0.087(8) Uani 0.1373(14) 1 d PDU G 8
H74L H -0.1317 0.1772 0.0265 0.105 Uiso 0.1373(14) 1 calc PR G 8
H74M H -0.1327 0.1732 0.0967 0.105 Uiso 0.1373(14) 1 calc PR G 8
C749 C -0.1112(6) 0.2598(9) 0.0697(18) 0.090(6) Uani 0.1373(14) 1 d PDU G 8
H74N H -0.1010 0.2761 0.0334 0.108 Uiso 0.1373(14) 1 calc PR G 8
H74P H -0.0921 0.2696 0.1039 0.108 Uiso 0.1373(14) 1 calc PR G 8
C750 C -0.1478(8) 0.2975(10) 0.0774(15) 0.111(8) Uani 0.1373(14) 1 d PDU G 8
H75C H -0.1653 0.2675 0.0951 0.166 Uiso 0.1373(14) 1 calc PR G 8
H75D H -0.1596 0.3130 0.0386 0.166 Uiso 0.1373(14) 1 calc PR G 8
H75E H -0.1420 0.3364 0.1035 0.166 Uiso 0.1373(14) 1 calc PR G 8
C751 C -0.0863(3) -0.0187(6) 0.078(2) 0.103(12) Uani 0.1373(14) 1 d PDU G 8
C752 C -0.1182(3) 0.0000(14) 0.0830(10) 0.099(6) Uani 0.1373(14) 1 d PDU G 8
C753 C -0.1586(3) 0.0176(10) 0.083(2) 0.109(8) Uani 0.1373(14) 1 d PDU G 8
H75F H -0.1613 0.0473 0.1175 0.130 Uiso 0.1373(14) 1 calc PR G 8
H75G H -0.1671 0.0433 0.0467 0.130 Uiso 0.1373(14) 1 calc PR G 8
C754 C -0.1833(5) -0.0404(10) 0.0863(12) 0.083(6) Uani 0.1373(14) 1 d PDU G 8
H75H H -0.1725 -0.0703 0.1188 0.100 Uiso 0.1373(14) 1 calc PR G 8
H75I H -0.1842 -0.0660 0.0487 0.100 Uiso 0.1373(14) 1 calc PR G 8
C755 C -0.2235(5) -0.0203(16) 0.0969(16) 0.104(8) Uani 0.1373(14) 1 d PDU G 8
H75J H -0.2355 -0.0576 0.1160 0.157 Uiso 0.1373(14) 1 calc PR G 8
H75K H -0.2383 -0.0098 0.0589 0.157 Uiso 0.1373(14) 1 calc PR G 8
H75L H -0.2224 0.0194 0.1227 0.157 Uiso 0.1373(14) 1 calc PR G 8
C756 C -0.0711(3) -0.1536(5) 0.0854(18) 0.072(7) Uani 0.1373(14) 1 d PDU G 8
C757 C -0.0989(7) -0.1857(18) 0.0927(15) 0.070(7) Uani 0.1373(14) 1 d PDU G 8
C758 C -0.1303(6) -0.2280(15) 0.1095(9) 0.096(6) Uani 0.1373(14) 1 d PDU G 8
H75M H -0.1195 -0.2640 0.1366 0.115 Uiso 0.1373(14) 1 calc PR G 8
H75N H -0.1471 -0.2000 0.1315 0.115 Uiso 0.1373(14) 1 calc PR G 8
C759 C -0.1529(7) -0.2588(16) 0.0593(9) 0.107(7) Uani 0.1373(14) 1 d PDU G 8
H75O H -0.1361 -0.2853 0.0362 0.128 Uiso 0.1373(14) 1 calc PR G 8
H75P H -0.1649 -0.2230 0.0332 0.128 Uiso 0.1373(14) 1 calc PR G 8
C760 C -0.1837(8) -0.3046(18) 0.0787(17) 0.111(9) Uani 0.1373(14) 1 d PDU G 8
H76C H -0.1977 -0.3256 0.0437 0.166 Uiso 0.1373(14) 1 calc PR G 8
H76D H -0.2013 -0.2781 0.0998 0.166 Uiso 0.1373(14) 1 calc PR G 8
H76E H -0.1720 -0.3398 0.1050 0.166 Uiso 0.1373(14) 1 calc PR G 8
C761 C -0.0110(6) -0.2601(9) 0.102(4) 0.060(8) Uani 0.1373(14) 1 d PDU G 8
C762 C -0.0236(9) -0.3145(9) 0.1129(11) 0.059(6) Uani 0.1373(14) 1 d PDU G 8
C763 C -0.0426(6) -0.3763(6) 0.1303(6) 0.057(4) Uani 0.1373(14) 1 d PDU G 8
H76F H -0.0244 -0.4026 0.1575 0.068 Uiso 0.1373(14) 1 calc PR G 8
H76G H -0.0641 -0.3635 0.1524 0.068 Uiso 0.1373(14) 1 calc PR G 8
C764 C -0.0568(7) -0.4187(9) 0.0806(6) 0.073(5) Uani 0.1373(14) 1 d PDU G 8
H76H H -0.0351 -0.4376 0.0622 0.088 Uiso 0.1373(14) 1 calc PR G 8
H76I H -0.0721 -0.3911 0.0504 0.088 Uiso 0.1373(14) 1 calc PR G 8
C765 C -0.0812(5) -0.4762(8) 0.0996(8) 0.066(5) Uani 0.1373(14) 1 d PDU G 8
H76J H -0.0708 -0.4921 0.1390 0.100 Uiso 0.1373(14) 1 calc PR G 8
H76K H -0.0812 -0.5133 0.0711 0.100 Uiso 0.1373(14) 1 calc PR G 8
H76L H -0.1073 -0.4603 0.1010 0.100 Uiso 0.1373(14) 1 calc PR G 8
C766 C 0.0648(3) -0.2850(3) 0.0903(10) 0.079(7) Uani 0.1373(14) 1 d PDU G 8
C767 C 0.0776(4) -0.3384(4) 0.1090(5) 0.035(3) Uani 0.1373(14) 1 d PDU G 8
C768 C 0.0810(5) -0.4119(4) 0.1192(4) 0.043(3) Uani 0.1373(14) 1 d PDU G 8
H76M H 0.1069 -0.4220 0.1383 0.052 Uiso 0.1373(14) 1 calc PR G 8
H76N H 0.0627 -0.4257 0.1469 0.052 Uiso 0.1373(14) 1 calc PR G 8
C769 C 0.0740(5) -0.4516(6) 0.0653(7) 0.092(5) Uani 0.1373(14) 1 d PDU G 8
H76O H 0.0502 -0.4360 0.0424 0.111 Uiso 0.1373(14) 1 calc PR G 8
H76P H 0.0705 -0.4993 0.0760 0.111 Uiso 0.1373(14) 1 calc PR G 8
C770 C 0.1063(7) -0.4463(9) 0.0269(8) 0.095(6) Uani 0.1373(14) 1 d PDU G 8
H77P H 0.1290 -0.4281 0.0504 0.143 Uiso 0.1373(14) 1 calc PR G 8
H77Q H 0.0989 -0.4163 -0.0067 0.143 Uiso 0.1373(14) 1 calc PR G 8
H77R H 0.1121 -0.4911 0.0121 0.143 Uiso 0.1373(14) 1 calc PR G 8

loop_
_atom_site_aniso_label
_atom_site_aniso_U_11
_atom_site_aniso_U_22
_atom_site_aniso_U_33
_atom_site_aniso_U_23
_atom_site_aniso_U_13
_atom_site_aniso_U_12
C1 0.0531(19) 0.066(2) 0.0678(19) 0.0011(17) 0.0103(18) -0.0121(17)
C2 0.0602(19) 0.067(2) 0.074(2) -0.003(2) 0.0093(18) -0.0114(17)
C3 0.063(2) 0.064(2) 0.075(2) -0.0033(18) 0.010(2) -0.0115(19)
C4 0.062(2) 0.062(2) 0.072(2) -0.002(3) 0.0092(19) -0.0106(18)
C5 0.0570(19) 0.0586(19) 0.0672(18) -0.0043(16) 0.0121(18) -0.0018(17)
C6 0.061(2) 0.071(2) 0.0695(19) -0.0022(17) 0.0094(19) -0.0056(19)
C7 0.061(2) 0.077(3) 0.070(2) 0.0004(19) 0.0097(19) -0.004(2)
C8 0.061(2) 0.076(3) 0.071(2) 0.004(3) 0.0076(18) -0.0141(19)
C9 0.0600(19) 0.071(2) 0.0733(19) -0.0019(17) 0.0065(16) -0.0156(16)
C10 0.063(2) 0.073(2) 0.077(2) -0.002(2) 0.005(2) -0.017(2)
C11 0.069(2) 0.070(3) 0.079(2) -0.005(3) 0.008(2) -0.019(2)
C12 0.0650(19) 0.067(2) 0.079(2) -0.0049(17) 0.0102(17) -0.0131(17)
C13 0.076(2) 0.062(3) 0.086(2) -0.001(3) 0.004(2) -0.016(2)
C14 0.063(2) 0.076(3) 0.080(2) -0.004(2) 0.012(2) -0.013(2)
C15 0.063(2) 0.062(2) 0.073(2) -0.0005(16) 0.0099(16) -0.0085(17)
C16 0.059(2) 0.060(2) 0.068(2) -0.005(2) 0.007(2) -0.0045(18)
C17 0.058(2) 0.071(2) 0.066(2) -0.0007(17) 0.0087(17) -0.0038(18)
C18 0.056(2) 0.064(2) 0.0684(19) -0.0061(17) 0.013(2) -0.0054(17)
C19 0.059(2) 0.069(3) 0.073(2) -0.008(2) 0.014(2) -0.012(2)
C20 0.067(4) 0.064(4) 0.078(4) -0.007(4) 0.017(4) -0.004(4)
C21 0.091(3) 0.067(3) 0.093(3) -0.012(2) 0.026(3) -0.008(3)
C22 0.089(3) 0.067(3) 0.092(3) -0.008(2) 0.023(2) -0.001(2)
C23 0.068(3) 0.068(3) 0.080(4) -0.008(3) 0.011(3) -0.004(2)
C24 0.064(2) 0.074(3) 0.075(3) -0.003(3) 0.0118(19) 0.002(2)
C25 0.139(5) 0.090(4) 0.125(6) -0.033(4) 0.060(4) -0.035(4)
C26 0.138(5) 0.130(5) 0.133(6) -0.054(4) 0.052(5) -0.058(4)
C27 0.133(6) 0.122(7) 0.154(7) -0.046(6) 0.056(5) -0.060(5)
C28 0.111(5) 0.068(4) 0.137(6) 0.002(4) 0.019(4) 0.008(3)
C29 0.073(4) 0.080(3) 0.090(3) -0.008(2) 0.024(3) -0.012(3)
C30 0.118(5) 0.106(5) 0.102(4) 0.006(3) 0.012(4) 0.046(4)
C31 0.063(3) 0.090(4) 0.077(4) 0.004(3) 0.013(4) -0.004(3)
C32 0.065(4) 0.091(4) 0.077(5) 0.005(4) 0.013(4) 0.008(3)
C33 0.068(4) 0.088(5) 0.086(5) 0.011(6) 0.020(4) 0.005(4)
C34 0.060(3) 0.074(3) 0.075(4) 0.000(3) 0.011(3) -0.001(3)
C35 0.103(5) 0.083(5) 0.091(4) -0.007(5) 0.020(4) 0.016(5)
C36 0.065(4) 0.093(5) 0.084(5) 0.010(4) 0.007(4) -0.009(4)
C37 0.063(3) 0.114(6) 0.109(4) 0.019(5) 0.013(3) -0.011(3)
C38 0.081(4) 0.130(5) 0.139(5) 0.000(4) 0.019(4) -0.001(4)
C39 0.108(5) 0.146(6) 0.176(7) -0.007(5) 0.058(5) 0.032(5)
C40 0.075(4) 0.180(10) 0.137(7) 0.006(6) 0.041(4) 0.018(4)
C41 0.071(4) 0.085(4) 0.104(5) -0.007(3) 0.007(3) -0.022(3)
C42 0.081(4) 0.088(4) 0.123(5) 0.017(4) -0.017(4) -0.036(3)
C43 0.080(4) 0.123(6) 0.201(7) 0.020(5) -0.053(5) -0.024(4)
C44 0.081(4) 0.121(5) 0.134(5) -0.016(4) 0.015(3) -0.030(3)
C45 0.088(5) 0.179(7) 0.118(7) -0.009(5) 0.023(5) -0.068(5)
C46 0.085(4) 0.078(4) 0.085(4) -0.007(4) 0.013(3) -0.035(3)
C47 0.093(4) 0.087(4) 0.107(4) -0.013(3) 0.030(4) -0.021(3)
C48 0.147(6) 0.089(4) 0.144(6) -0.038(4) 0.065(5) -0.037(4)
C49 0.180(8) 0.106(6) 0.198(8) -0.006(6) 0.076(6) -0.036(5)
C50 0.114(5) 0.084(4) 0.139(7) 0.010(4) 0.019(5) -0.040(4)
C51 0.091(4) 0.068(3) 0.137(5) 0.004(3) 0.028(4) -0.011(3)
C52 0.117(6) 0.066(4) 0.207(8) -0.001(5) 0.022(5) -0.002(4)
C53 0.136(6) 0.092(5) 0.242(9) -0.028(5) 0.063(6) -0.022(4)
C54 0.171(8) 0.086(5) 0.282(10) -0.002(6) 0.014(8) -0.011(6)
C55 0.195(8) 0.104(5) 0.177(8) 0.006(5) 0.039(6) 0.020(5)
C56 0.080(4) 0.059(3) 0.092(6) 0.003(3) 0.011(5) -0.002(3)
C57 0.085(4) 0.074(4) 0.083(4) 0.012(3) 0.012(3) 0.004(3)
C58 0.101(4) 0.083(4) 0.105(5) 0.040(4) 0.025(3) 0.032(3)
C59 0.240(8) 0.141(6) 0.118(6) 0.027(5) 0.044(6) 0.076(6)
C60 0.255(10) 0.180(8) 0.166(7) 0.031(6) 0.047(8) 0.160(8)
C61 0.062(3) 0.080(4) 0.070(4) 0.003(3) 0.017(3) -0.007(3)
C62 0.069(3) 0.061(3) 0.078(3) 0.003(3) 0.013(2) 0.004(2)
C63 0.055(3) 0.082(4) 0.080(3) 0.000(3) 0.008(4) 0.004(3)
C64 0.075(4) 0.091(3) 0.075(3) 0.002(2) 0.012(4) -0.006(3)
C65 0.071(3) 0.112(5) 0.102(4) 0.008(4) 0.011(3) -0.019(3)
C66 0.060(3) 0.074(3) 0.072(3) 0.004(3) 0.003(3) -0.014(3)
C67 0.060(3) 0.082(4) 0.078(3) 0.006(3) 0.005(3) -0.012(3)
C68 0.052(3) 0.081(4) 0.089(4) 0.008(3) 0.012(3) -0.010(3)
C69 0.050(4) 0.075(4) 0.110(4) 0.012(3) -0.002(4) -0.017(3)
C70 0.084(5) 0.123(5) 0.129(5) 0.028(4) -0.018(5) -0.064(4)
C101 0.066(4) 0.065(4) 0.076(4) -0.002(4) 0.007(4) -0.009(3)
C102 0.059(3) 0.063(3) 0.071(3) -0.001(3) 0.009(3) -0.009(3)
C103 0.058(3) 0.062(3) 0.069(3) 0.000(3) 0.010(4) -0.006(3)
C104 0.058(3) 0.066(3) 0.071(3) 0.000(3) 0.009(3) -0.008(3)
C105 0.067(3) 0.068(3) 0.075(3) -0.002(3) 0.008(3) -0.009(3)
C106 0.068(3) 0.070(3) 0.078(3) -0.001(3) 0.008(3) -0.011(3)
C107 0.067(4) 0.072(4) 0.076(4) -0.002(4) 0.009(4) -0.009(4)
C108 0.066(4) 0.064(4) 0.070(4) 0.000(4) 0.005(4) 0.000(4)
C109 0.059(3) 0.065(3) 0.070(3) -0.001(3) 0.007(3) -0.003(3)
C110 0.057(4) 0.067(4) 0.068(4) -0.004(4) 0.009(4) -0.006(4)
C111 0.058(4) 0.065(4) 0.069(4) -0.002(4) 0.010(4) -0.008(4)
C112 0.060(3) 0.065(3) 0.070(3) 0.001(3) 0.012(3) -0.006(3)
C113 0.063(4) 0.067(4) 0.071(4) 0.001(4) 0.009(4) -0.004(4)
C114 0.061(4) 0.071(4) 0.070(4) 0.001(4) 0.009(4) -0.008(4)
C115 0.062(3) 0.072(3) 0.072(3) 0.001(3) 0.009(3) -0.007(3)
C116 0.065(4) 0.070(4) 0.071(4) 0.000(4) 0.008(4) -0.014(4)
C117 0.065(4) 0.071(4) 0.075(4) -0.002(4) 0.007(4) -0.010(4)
C118 0.066(4) 0.073(4) 0.077(4) -0.001(4) 0.007(4) -0.015(4)
C119 0.073(5) 0.075(5) 0.080(4) -0.002(5) 0.007(5) -0.014(5)
C120 0.081(7) 0.079(7) 0.082(7) 0.000(7) 0.007(7) -0.013(7)
C121 0.095(8) 0.085(8) 0.093(8) 0.002(8) -0.001(8) -0.016(8)
C122 0.097(8) 0.079(8) 0.095(8) 0.002(7) 0.003(8) -0.006(8)
C123 0.078(7) 0.078(7) 0.081(7) 0.003(7) 0.001(7) -0.009(7)
C124 0.075(5) 0.073(5) 0.081(5) -0.001(5) 0.006(5) -0.010(5)
C125 0.134(14) 0.103(13) 0.114(14) 0.016(12) -0.010(13) -0.030(13)
C126 0.063(5) 0.048(5) 0.045(5) 0.020(4) 0.010(4) -0.008(4)
C127 0.102(14) 0.080(14) 0.103(14) -0.004(12) 0.021(13) 0.001(12)
C128 0.154(14) 0.080(12) 0.215(15) -0.023(13) 0.041(14) -0.032(12)
C129 0.135(13) 0.055(11) 0.219(13) -0.036(12) 0.031(13) -0.055(11)
C130 0.102(12) 0.033(8) 0.069(10) -0.007(7) 0.033(9) 0.017(8)
C131 0.056(12) 0.064(14) 0.085(16) -0.017(12) -0.005(12) 0.010(11)
C132 0.100(12) 0.074(11) 0.091(13) 0.023(10) -0.004(11) 0.014(10)
C133 0.182(12) 0.114(12) 0.108(12) 0.016(11) 0.040(11) 0.016(12)
C134 0.212(15) 0.164(14) 0.141(14) 0.021(14) 0.042(15) 0.079(14)
C135 0.205(16) 0.160(15) 0.132(14) 0.042(13) 0.043(15) 0.121(14)
C136 0.090(15) 0.055(14) 0.054(13) 0.006(11) 0.015(12) -0.007(13)
C137 0.071(10) 0.079(12) 0.072(10) 0.007(11) 0.010(9) 0.005(10)
C138 0.073(9) 0.100(10) 0.075(9) -0.001(9) 0.010(10) 0.012(10)
C139 0.096(12) 0.108(11) 0.092(11) -0.009(10) 0.001(12) 0.020(11)
C140 0.112(15) 0.138(16) 0.127(15) -0.019(15) 0.008(14) -0.011(15)
C141 0.082(12) 0.079(13) 0.088(11) 0.006(12) -0.021(12) -0.024(11)
C142 0.077(12) 0.098(12) 0.090(12) 0.006(10) -0.006(12) -0.009(11)
C143 0.056(10) 0.107(10) 0.102(10) 0.016(10) 0.008(11) 0.013(10)
C144 0.017(9) 0.059(10) 0.098(10) 0.021(8) 0.004(10) 0.017(7)
C145 0.067(15) 0.117(15) 0.102(14) 0.024(12) -0.021(15) -0.024(13)
C146 0.083(14) 0.065(13) 0.107(17) -0.055(14) 0.034(12) -0.040(13)
C147 0.117(16) 0.093(14) 0.117(16) -0.046(13) 0.023(14) -0.033(14)
C148 0.109(10) 0.059(9) 0.105(11) -0.062(10) 0.045(10) -0.042(9)
C149 0.062(7) 0.044(7) 0.049(6) -0.013(6) -0.010(6) -0.003(6)
C150 0.114(12) 0.086(12) 0.122(13) -0.052(12) 0.034(11) -0.011(11)
C151 0.058(13) 0.068(13) 0.061(14) 0.004(13) 0.011(12) 0.013(12)
C152 0.091(11) 0.066(10) 0.087(12) 0.000(10) -0.001(10) 0.002(10)
C153 0.103(11) 0.054(9) 0.066(9) -0.006(8) 0.036(8) -0.005(9)
C154 0.112(13) 0.106(12) 0.113(12) -0.035(10) 0.012(12) 0.006(11)
C155 0.116(18) 0.114(17) 0.138(18) 0.012(15) 0.012(17) 0.036(16)
C156 0.068(12) 0.090(12) 0.072(13) -0.001(10) 0.015(12) 0.009(11)
C157 0.071(11) 0.087(10) 0.077(11) 0.011(10) 0.005(10) 0.009(10)
C158 0.076(11) 0.066(10) 0.066(10) 0.017(10) 0.027(10) -0.003(10)
C159 0.093(11) 0.084(11) 0.092(10) 0.005(10) 0.016(11) 0.003(10)
C160 0.132(17) 0.114(16) 0.125(15) -0.008(14) 0.004(16) -0.007(15)
C161 0.064(13) 0.090(12) 0.087(13) 0.007(12) 0.003(12) -0.019(12)
C162 0.068(9) 0.038(9) 0.074(9) -0.008(8) 0.008(8) -0.024(8)
C163 0.049(8) 0.078(11) 0.082(10) -0.013(9) 0.020(8) 0.025(9)
C164 0.061(9) 0.118(12) 0.117(10) -0.032(11) 0.036(9) 0.032(9)
C165 0.091(13) 0.170(16) 0.156(16) 0.000(15) 0.023(13) 0.020(13)
C166 0.074(12) 0.069(11) 0.083(12) 0.009(10) -0.001(11) 0.001(10)
C167 0.068(10) 0.092(10) 0.122(11) -0.003(9) -0.003(10) -0.018(9)
C168 0.056(11) 0.128(13) 0.133(13) -0.033(12) 0.021(11) 0.017(11)
C169 0.042(6) 0.075(7) 0.087(7) -0.017(6) 0.023(6) -0.022(6)
C170 0.054(11) 0.171(16) 0.104(16) -0.005(14) 0.013(12) -0.051(12)
C201 0.062(3) 0.063(3) 0.074(3) 0.000(3) 0.007(3) -0.013(3)
C202 0.060(4) 0.065(3) 0.074(3) -0.001(3) 0.009(4) -0.012(3)
C203 0.058(3) 0.065(3) 0.069(3) 0.000(3) 0.010(3) -0.008(3)
C204 0.057(4) 0.062(3) 0.067(3) 0.001(3) 0.011(4) -0.006(4)
C205 0.056(3) 0.063(4) 0.068(3) 0.002(4) 0.011(3) -0.011(3)
C206 0.069(3) 0.070(4) 0.080(3) -0.001(4) 0.007(3) -0.014(4)
C207 0.068(4) 0.070(4) 0.082(4) 0.003(4) 0.006(4) -0.015(4)
C208 0.071(4) 0.073(4) 0.082(4) 0.000(4) 0.007(4) -0.013(4)
C209 0.067(3) 0.072(3) 0.077(3) 0.000(3) 0.006(3) -0.014(3)
C210 0.064(4) 0.071(4) 0.073(4) -0.002(4) 0.008(4) -0.013(4)
C211 0.063(4) 0.070(4) 0.071(4) 0.000(4) 0.009(4) -0.015(4)
C212 0.060(3) 0.072(3) 0.072(3) 0.001(3) 0.009(3) -0.008(3)
C213 0.060(4) 0.071(4) 0.071(4) 0.001(3) 0.009(4) -0.007(4)
C214 0.064(4) 0.067(4) 0.073(4) -0.001(4) 0.009(4) -0.003(4)
C215 0.060(3) 0.063(3) 0.069(4) 0.002(3) 0.012(3) -0.006(3)
C216 0.059(4) 0.064(4) 0.069(4) -0.002(4) 0.012(4) -0.010(4)
C217 0.057(4) 0.067(4) 0.068(4) -0.001(4) 0.010(4) -0.006(4)
C218 0.058(4) 0.063(4) 0.069(3) 0.001(4) 0.006(3) -0.005(3)
C219 0.058(4) 0.066(4) 0.070(4) -0.002(4) 0.007(4) -0.004(4)
C220 0.063(5) 0.063(5) 0.068(6) 0.003(5) 0.010(5) -0.005(5)
C221 0.065(6) 0.061(7) 0.075(7) 0.006(6) 0.009(6) 0.000(6)
C222 0.062(6) 0.065(7) 0.079(7) 0.002(6) 0.005(6) -0.003(6)
C223 0.064(6) 0.070(6) 0.079(6) -0.001(6) 0.008(6) -0.006(6)
C224 0.068(4) 0.068(5) 0.079(4) 0.001(5) 0.011(4) -0.012(4)
C225 0.031(6) 0.061(7) 0.060(7) -0.004(6) 0.005(6) -0.014(6)
C226 0.072(10) 0.099(10) 0.072(9) 0.002(9) 0.008(11) 0.008(10)
C227 0.076(12) 0.086(10) 0.076(9) -0.001(8) 0.007(11) -0.006(11)
C228 0.115(11) 0.078(10) 0.090(12) 0.055(9) 0.023(9) 0.039(9)
C229 0.154(12) 0.126(13) 0.121(12) 0.015(12) 0.049(11) 0.069(11)
C230 0.204(14) 0.177(13) 0.133(12) 0.020(12) 0.042(13) 0.081(13)
C231 0.101(15) 0.097(15) 0.174(16) 0.011(15) 0.023(15) -0.001(14)
C232 0.113(12) 0.058(10) 0.185(13) -0.011(11) 0.027(11) 0.000(10)
C233 0.132(12) 0.077(10) 0.190(13) -0.014(10) 0.025(11) -0.011(10)
C234 0.190(13) 0.113(12) 0.226(13) 0.004(12) 0.030(12) -0.030(12)
C235 0.22(2) 0.171(19) 0.22(2) 0.003(19) 0.021(19) 0.006(19)
C236 0.110(15) 0.099(15) 0.115(16) 0.000(14) 0.009(14) -0.035(14)
C237 0.116(13) 0.087(11) 0.128(12) -0.002(10) 0.009(13) -0.041(10)
C238 0.143(12) 0.085(11) 0.119(11) -0.029(10) 0.043(11) 0.018(11)
C239 0.121(10) 0.075(9) 0.117(10) -0.004(8) 0.041(9) -0.019(9)
C240 0.21(2) 0.20(2) 0.15(2) -0.02(2) 0.05(2) 0.00(2)
C241 0.083(12) 0.098(12) 0.100(13) -0.007(11) 0.003(11) -0.027(11)
C242 0.085(9) 0.087(10) 0.073(10) -0.011(8) 0.024(8) -0.036(8)
C243 0.071(8) 0.091(9) 0.087(9) -0.020(8) 0.033(8) 0.025(8)
C244 0.104(11) 0.116(12) 0.136(12) -0.011(11) -0.008(11) 0.008(11)
C245 0.106(13) 0.146(14) 0.140(16) -0.022(13) 0.017(13) -0.054(12)
C246 0.063(11) 0.087(13) 0.090(13) 0.002(12) 0.001(12) -0.019(11)
C247 0.074(10) 0.105(12) 0.107(11) 0.022(11) 0.005(10) -0.014(10)
C248 0.070(8) 0.079(10) 0.091(9) -0.011(8) 0.010(8) 0.012(8)
C249 0.053(8) 0.078(10) 0.108(10) -0.027(9) 0.009(9) 0.005(9)
C250 0.069(11) 0.125(13) 0.143(14) 0.019(12) 0.034(11) 0.005(11)
C251 0.069(11) 0.095(11) 0.075(13) 0.008(10) 0.002(12) 0.008(10)
C252 0.070(10) 0.084(10) 0.081(11) 0.003(10) 0.011(10) 0.003(9)
C253 0.057(10) 0.074(10) 0.078(10) 0.011(10) 0.011(9) 0.000(9)
C254 0.080(11) 0.083(11) 0.088(12) -0.009(10) 0.008(10) 0.002(10)
C255 0.108(13) 0.076(11) 0.080(11) -0.006(11) 0.007(12) -0.025(11)
C256 0.060(11) 0.080(13) 0.083(16) 0.004(12) -0.007(10) 0.014(11)
C257 0.076(9) 0.065(9) 0.087(11) 0.005(8) 0.001(8) -0.003(8)
C258 0.103(11) 0.068(10) 0.092(11) -0.018(10) 0.008(10) 0.002(10)
C259 0.116(13) 0.100(11) 0.111(11) -0.016(10) 0.022(11) -0.014(11)
C260 0.112(12) 0.061(9) 0.098(11) 0.004(8) 0.012(11) -0.012(10)
C261 0.083(16) 0.054(14) 0.108(18) -0.040(14) 0.035(14) -0.025(14)
C262 0.089(10) 0.039(7) 0.098(10) -0.043(7) 0.041(9) -0.034(7)
C263 0.129(10) 0.053(8) 0.105(11) -0.068(8) 0.085(9) -0.045(8)
C264 0.122(9) 0.108(9) 0.114(9) -0.033(7) 0.017(7) -0.006(8)
C265 0.105(12) 0.056(11) 0.118(12) 0.018(11) 0.016(10) -0.022(10)
C266 0.073(10) 0.056(10) 0.086(9) -0.008(10) -0.002(9) -0.015(9)
C267 0.079(10) 0.092(10) 0.092(11) 0.010(10) -0.004(11) -0.013(10)
C268 0.060(10) 0.088(10) 0.096(10) 0.034(9) 0.018(10) 0.005(10)
C269 0.146(15) 0.186(16) 0.169(15) 0.026(14) 0.004(15) -0.007(15)
C270 0.23(3) 0.25(3) 0.22(3) 0.03(3) 0.03(3) -0.02(3)
C301 0.065(3) 0.074(3) 0.064(3) 0.002(3) 0.009(3) 0.000(2)
C302 0.063(3) 0.068(2) 0.064(2) 0.000(2) 0.011(3) 0.002(2)
C303 0.061(2) 0.069(3) 0.062(3) 0.002(3) 0.008(3) -0.001(2)
C304 0.066(3) 0.071(3) 0.063(3) -0.001(2) 0.008(3) 0.001(2)
C305 0.064(2) 0.071(2) 0.066(3) 0.001(2) 0.009(3) -0.001(2)
C306 0.065(3) 0.077(3) 0.064(2) 0.004(2) 0.009(2) 0.007(2)
C307 0.064(3) 0.081(3) 0.063(3) 0.002(3) 0.014(2) 0.010(3)
C308 0.071(3) 0.073(3) 0.066(3) -0.002(3) 0.003(3) 0.012(3)
C309 0.061(2) 0.071(2) 0.064(3) 0.002(2) 0.009(2) 0.003(2)
C310 0.063(3) 0.084(3) 0.064(3) -0.007(3) 0.011(2) 0.010(3)
C311 0.078(3) 0.072(3) 0.060(3) -0.005(3) 0.007(2) 0.015(3)
C312 0.065(2) 0.077(3) 0.064(3) 0.002(3) 0.010(2) -0.001(2)
C313 0.072(3) 0.094(3) 0.067(3) 0.001(3) 0.010(4) -0.004(3)
C314 0.076(3) 0.078(3) 0.066(3) 0.007(3) 0.009(3) -0.010(3)
C315 0.070(3) 0.080(3) 0.066(3) 0.003(2) 0.006(3) -0.001(3)
C316 0.074(3) 0.088(3) 0.072(3) 0.004(3) 0.006(3) -0.010(3)
C317 0.076(3) 0.072(3) 0.075(3) 0.005(2) 0.011(3) -0.003(3)
C318 0.066(3) 0.069(3) 0.070(3) 0.004(3) 0.010(3) -0.001(2)
C319 0.073(3) 0.070(3) 0.072(3) 0.004(3) 0.013(3) -0.002(3)
C320 0.074(4) 0.064(4) 0.071(5) 0.004(3) 0.014(4) 0.009(4)
C321 0.070(4) 0.080(4) 0.088(4) 0.004(3) 0.011(3) 0.014(3)
C322 0.067(3) 0.093(4) 0.081(4) 0.003(3) 0.008(3) 0.018(3)
C323 0.056(4) 0.082(4) 0.068(4) 0.006(4) 0.010(3) 0.003(3)
C324 0.062(3) 0.071(3) 0.067(3) 0.006(3) 0.008(4) 0.005(3)
C325 0.081(4) 0.076(4) 0.060(5) 0.000(3) 0.017(3) 0.018(4)
C326 0.103(6) 0.079(6) 0.089(5) -0.001(6) 0.009(5) 0.017(4)
C327 0.102(8) 0.111(6) 0.087(5) -0.002(5) 0.012(6) 0.007(5)
C328 0.062(4) 0.078(5) 0.082(4) 0.005(5) 0.013(3) 0.015(4)
C329 0.061(6) 0.105(7) 0.080(5) -0.001(6) 0.020(5) 0.023(6)
C330 0.109(8) 0.087(5) 0.068(5) 0.009(4) 0.022(7) 0.007(6)
C331 0.056(5) 0.082(5) 0.084(8) -0.004(5) 0.010(4) 0.000(4)
C332 0.066(6) 0.064(5) 0.104(7) -0.003(5) 0.011(5) -0.004(4)
C333 0.065(5) 0.092(6) 0.074(5) 0.001(4) 0.008(4) -0.003(4)
C334 0.062(8) 0.095(6) 0.074(5) 0.002(4) 0.020(5) -0.010(5)
C335 0.082(7) 0.147(8) 0.072(7) 0.003(6) 0.003(6) -0.060(7)
C336 0.059(5) 0.073(6) 0.074(7) -0.009(5) 0.012(6) -0.005(4)
C337 0.075(5) 0.091(6) 0.056(5) -0.025(4) 0.005(5) -0.013(4)
C338 0.123(7) 0.073(5) 0.071(4) -0.019(4) 0.029(4) -0.006(5)
C339 0.098(6) 0.080(6) 0.085(5) -0.002(4) 0.034(4) 0.006(5)
C340 0.136(8) 0.113(9) 0.101(8) -0.043(6) 0.055(6) -0.016(7)
C341 0.051(5) 0.089(6) 0.068(6) -0.011(4) 0.008(4) -0.008(4)
C342 0.063(5) 0.083(5) 0.068(5) 0.006(4) 0.009(4) -0.029(4)
C343 0.149(7) 0.042(3) 0.111(5) 0.007(3) 0.025(5) -0.020(4)
C344 0.237(11) 0.134(8) 0.157(10) 0.049(8) 0.048(8) 0.046(8)
C345 0.347(16) 0.100(7) 0.150(9) -0.007(6) 0.003(10) 0.000(9)
C346 0.063(7) 0.079(6) 0.080(8) -0.005(5) 0.014(6) 0.011(5)
C347 0.063(5) 0.085(6) 0.072(8) -0.001(5) 0.013(5) 0.004(5)
C348 0.077(6) 0.085(7) 0.096(8) 0.001(8) 0.014(7) 0.013(6)
C349 0.107(6) 0.067(6) 0.081(6) 0.012(5) 0.027(5) 0.036(6)
C350 0.144(9) 0.116(7) 0.090(8) 0.023(6) 0.048(7) 0.071(7)
C351 0.059(5) 0.101(6) 0.066(5) 0.005(7) 0.008(4) 0.003(4)
C352 0.061(4) 0.115(10) 0.061(5) -0.002(6) 0.018(3) -0.010(4)
C353 0.076(6) 0.087(8) 0.091(6) -0.007(8) 0.021(5) -0.016(5)
C354 0.069(6) 0.092(6) 0.086(6) -0.002(6) 0.021(6) -0.015(5)
C355 0.066(6) 0.122(11) 0.110(8) 0.006(9) 0.022(7) 0.007(7)
C356 0.067(5) 0.087(6) 0.088(7) -0.001(8) -0.001(6) -0.013(5)
C357 0.093(6) 0.091(7) 0.077(7) 0.002(5) 0.011(5) -0.027(5)
C358 0.078(5) 0.083(5) 0.080(5) -0.018(4) 0.008(4) 0.007(4)
C359 0.089(6) 0.105(6) 0.084(7) 0.003(6) -0.019(5) 0.023(5)
C360 0.094(8) 0.095(9) 0.129(9) 0.015(7) -0.022(6) -0.034(8)
C361 0.091(6) 0.077(7) 0.109(7) 0.009(7) 0.022(7) 0.000(5)
C362 0.080(5) 0.079(5) 0.124(6) 0.008(4) -0.006(6) -0.024(4)
C363 0.084(5) 0.069(6) 0.152(7) 0.023(6) -0.028(5) -0.015(4)
C364 0.134(7) 0.107(7) 0.175(8) -0.016(6) 0.021(6) -0.033(6)
C365 0.168(10) 0.087(6) 0.184(13) 0.019(8) 0.000(9) -0.055(7)
C366 0.089(6) 0.104(7) 0.092(5) 0.013(6) 0.030(5) 0.006(6)
C367 0.105(7) 0.081(5) 0.108(6) 0.042(5) 0.021(5) 0.015(6)
C368 0.141(8) 0.138(7) 0.126(7) 0.020(6) -0.003(7) -0.014(8)
C369 0.160(8) 0.133(8) 0.115(7) 0.010(6) 0.005(6) 0.020(7)
C370 0.162(9) 0.184(9) 0.132(8) 0.006(7) 0.009(7) 0.035(8)
C401 0.067(3) 0.071(3) 0.062(3) 0.000(3) 0.008(3) -0.001(3)
C402 0.063(3) 0.071(3) 0.061(3) 0.000(3) 0.008(4) -0.003(3)
C403 0.062(3) 0.069(3) 0.063(3) 0.002(3) 0.009(3) 0.001(3)
C404 0.064(3) 0.070(3) 0.063(3) 0.001(3) 0.008(3) 0.004(3)
C405 0.063(3) 0.071(3) 0.064(3) 0.002(3) 0.009(3) -0.005(3)
C406 0.069(3) 0.081(3) 0.066(3) 0.001(3) 0.008(3) 0.003(3)
C407 0.065(4) 0.079(4) 0.062(3) 0.000(3) 0.004(3) 0.003(3)
C408 0.063(4) 0.084(4) 0.066(3) 0.003(4) 0.006(4) -0.005(4)
C409 0.062(3) 0.070(3) 0.065(3) 0.000(3) 0.007(3) -0.005(3)
C410 0.069(3) 0.065(4) 0.070(3) 0.004(4) 0.007(3) -0.002(3)
C411 0.069(4) 0.063(4) 0.066(3) 0.005(4) 0.012(3) -0.004(3)
C412 0.065(3) 0.073(3) 0.063(3) 0.005(3) 0.008(3) -0.001(3)
C413 0.064(4) 0.084(4) 0.069(3) 0.002(4) 0.006(4) 0.005(3)
C414 0.077(4) 0.078(4) 0.067(3) 0.006(4) 0.004(4) -0.002(4)
C415 0.072(3) 0.079(3) 0.067(3) 0.007(3) 0.008(3) 0.006(3)
C416 0.079(4) 0.080(4) 0.072(4) 0.004(4) 0.009(4) -0.002(4)
C417 0.081(4) 0.090(4) 0.073(4) 0.001(3) 0.012(3) 0.000(4)
C418 0.067(3) 0.085(3) 0.065(3) -0.003(3) 0.012(3) 0.010(3)
C419 0.075(4) 0.088(4) 0.074(4) -0.001(4) 0.009(4) 0.002(4)
C420 0.078(5) 0.086(6) 0.071(5) -0.001(5) 0.010(5) 0.008(5)
C421 0.082(6) 0.104(6) 0.098(6) -0.011(5) 0.012(5) 0.009(5)
C422 0.079(6) 0.112(6) 0.097(6) -0.007(6) 0.013(5) -0.002(5)
C423 0.071(5) 0.093(5) 0.078(5) 0.001(5) 0.012(5) -0.006(5)
C424 0.077(4) 0.089(4) 0.070(4) -0.002(4) 0.008(4) 0.009(4)
C425 0.077(7) 0.081(7) 0.096(9) 0.009(7) 0.011(7) 0.018(6)
C426 0.087(8) 0.070(9) 0.108(8) 0.012(11) 0.018(7) 0.026(8)
C427 0.143(12) 0.127(11) 0.100(10) 0.019(11) 0.039(12) 0.006(10)
C428 0.057(6) 0.086(9) 0.089(9) -0.003(9) 0.021(6) -0.011(5)
C429 0.072(8) 0.106(9) 0.092(7) -0.007(7) 0.021(7) -0.037(7)
C430 0.073(9) 0.118(10) 0.106(8) 0.005(8) 0.023(10) -0.024(9)
C431 0.082(8) 0.086(8) 0.085(8) -0.009(9) 0.020(7) -0.003(7)
C432 0.082(8) 0.100(9) 0.100(9) 0.014(8) 0.001(7) -0.021(7)
C433 0.102(8) 0.109(9) 0.104(8) 0.006(7) 0.002(7) -0.048(7)
C434 0.066(7) 0.139(10) 0.105(9) -0.014(7) -0.012(6) -0.029(7)
C435 0.081(9) 0.117(12) 0.142(13) 0.009(10) -0.005(10) -0.029(9)
C436 0.085(8) 0.074(9) 0.099(11) 0.001(8) 0.006(9) -0.032(7)
C437 0.094(10) 0.106(9) 0.156(10) -0.004(8) 0.030(11) -0.027(8)
C438 0.130(8) 0.092(7) 0.146(9) 0.013(7) 0.022(8) -0.030(7)
C439 0.117(10) 0.078(9) 0.149(9) -0.019(9) -0.002(8) 0.011(8)
C440 0.118(10) 0.091(9) 0.124(10) 0.026(10) 0.023(8) -0.037(9)
C441 0.077(8) 0.115(10) 0.098(8) 0.020(8) 0.030(7) 0.003(8)
C442 0.123(11) 0.075(8) 0.133(11) 0.042(8) 0.032(9) -0.002(8)
C443 0.154(10) 0.102(9) 0.146(10) 0.035(8) -0.007(9) -0.023(9)
C444 0.181(10) 0.165(10) 0.162(10) 0.009(9) -0.016(9) 0.020(10)
C445 0.203(16) 0.122(12) 0.178(14) -0.037(11) -0.007(14) 0.040(12)
C446 0.074(8) 0.110(11) 0.074(10) -0.009(7) 0.012(7) 0.020(8)
C447 0.106(9) 0.123(9) 0.069(10) -0.027(7) -0.005(7) 0.035(8)
C448 0.122(9) 0.131(10) 0.113(11) -0.012(8) -0.001(8) 0.031(9)
C449 0.121(9) 0.087(7) 0.078(7) -0.015(7) -0.021(8) 0.035(7)
C450 0.096(14) 0.091(9) 0.121(9) 0.020(8) 0.007(12) 0.039(9)
C451 0.072(10) 0.126(11) 0.074(10) 0.015(12) 0.006(9) -0.008(10)
C452 0.061(6) 0.108(9) 0.050(5) 0.001(6) 0.000(4) -0.019(6)
C453 0.068(6) 0.080(8) 0.067(6) 0.006(7) -0.002(5) -0.019(6)
C454 0.038(6) 0.100(7) 0.061(5) -0.003(5) 0.012(6) 0.009(7)
C455 0.079(8) 0.114(11) 0.071(9) 0.032(8) 0.023(7) 0.003(8)
C456 0.088(9) 0.121(9) 0.069(8) 0.008(10) 0.005(9) -0.042(8)
C457 0.084(8) 0.108(9) 0.082(7) -0.003(8) 0.016(7) -0.006(8)
C458 0.056(7) 0.098(8) 0.106(10) -0.021(7) 0.003(6) -0.005(7)
C459 0.076(7) 0.122(9) 0.078(7) -0.009(7) 0.003(6) -0.017(7)
C460 0.081(10) 0.128(10) 0.084(10) 0.007(8) -0.004(9) -0.023(10)
C461 0.058(6) 0.087(9) 0.070(9) -0.011(9) 0.002(8) -0.007(7)
C462 0.085(8) 0.094(8) 0.081(9) -0.002(7) -0.009(7) 0.011(6)
C463 0.115(9) 0.117(10) 0.108(9) -0.020(8) 0.032(7) 0.009(8)
C464 0.118(10) 0.079(8) 0.128(10) 0.000(8) 0.016(9) -0.021(8)
C465 0.157(12) 0.063(8) 0.092(11) -0.014(8) 0.061(9) -0.043(9)
C466 0.044(6) 0.081(7) 0.069(6) 0.023(6) 0.009(6) 0.008(5)
C467 0.120(9) 0.098(8) 0.099(8) 0.011(8) 0.016(8) -0.031(8)
C468 0.194(12) 0.159(12) 0.165(12) 0.043(11) 0.048(11) 0.017(12)
C469 0.182(11) 0.151(10) 0.114(9) 0.049(8) 0.009(8) -0.005(9)
C470 0.255(17) 0.144(11) 0.103(10) 0.018(9) 0.059(10) 0.049(12)
C501 0.065(3) 0.071(3) 0.064(3) 0.002(3) 0.008(3) 0.000(3)
C502 0.063(3) 0.070(3) 0.063(3) 0.002(3) 0.009(3) -0.001(3)
C503 0.064(3) 0.070(3) 0.064(3) 0.001(3) 0.010(4) 0.001(3)
C504 0.063(3) 0.072(3) 0.064(3) 0.002(3) 0.010(3) 0.001(3)
C505 0.064(3) 0.071(3) 0.065(3) 0.001(3) 0.009(3) 0.000(3)
C506 0.071(4) 0.080(3) 0.066(3) 0.005(3) 0.007(4) -0.004(3)
C507 0.076(4) 0.082(4) 0.068(4) 0.004(4) 0.007(4) -0.001(4)
C508 0.072(4) 0.087(4) 0.067(4) 0.001(4) 0.009(4) 0.002(4)
C509 0.070(3) 0.079(3) 0.064(3) 0.002(3) 0.009(3) 0.000(3)
C510 0.072(4) 0.080(4) 0.066(4) 0.001(4) 0.010(4) 0.010(4)
C511 0.067(4) 0.082(4) 0.065(4) -0.003(4) 0.010(4) 0.008(4)
C512 0.066(3) 0.074(3) 0.065(3) 0.000(3) 0.009(3) 0.004(3)
C513 0.069(4) 0.076(4) 0.067(4) -0.001(4) 0.011(4) 0.012(4)
C514 0.067(4) 0.080(4) 0.064(4) 0.002(4) 0.009(4) 0.010(4)
C515 0.065(3) 0.079(3) 0.065(3) 0.003(3) 0.009(3) 0.008(3)
C516 0.061(4) 0.080(4) 0.064(4) 0.005(4) 0.008(4) 0.013(4)
C517 0.066(4) 0.075(4) 0.064(4) 0.001(4) 0.011(4) 0.007(4)
C518 0.067(4) 0.071(4) 0.069(3) 0.003(3) 0.009(4) 0.001(3)
C519 0.075(4) 0.075(5) 0.076(4) 0.004(5) 0.004(4) 0.003(5)
C520 0.083(7) 0.083(7) 0.087(7) 0.004(7) 0.002(7) 0.001(7)
C521 0.106(8) 0.088(7) 0.110(8) 0.006(7) -0.016(8) -0.002(8)
C522 0.108(8) 0.092(8) 0.105(8) 0.007(7) -0.008(8) -0.010(8)
C523 0.078(6) 0.086(6) 0.076(6) 0.006(6) 0.002(6) -0.007(6)
C524 0.071(5) 0.087(4) 0.069(4) 0.006(4) 0.004(5) -0.001(4)
C525 0.175(13) 0.098(11) 0.144(12) 0.011(11) -0.014(12) 0.014(11)
C526 0.146(12) 0.083(10) 0.121(11) -0.027(9) 0.009(10) 0.013(10)
C527 0.184(14) 0.118(13) 0.135(12) -0.021(11) -0.010(13) 0.039(12)
C528 0.148(11) 0.100(10) 0.142(11) -0.022(9) 0.043(10) -0.017(10)
C529 0.078(9) 0.110(11) 0.129(11) -0.028(10) 0.049(8) 0.013(9)
C530 0.113(12) 0.101(13) 0.127(12) -0.011(11) 0.012(10) -0.024(11)
C531 0.077(10) 0.072(10) 0.073(10) 0.019(8) 0.002(10) 0.009(9)
C532 0.081(9) 0.096(10) 0.084(11) 0.013(9) -0.023(8) -0.037(9)
C533 0.107(10) 0.106(10) 0.100(11) 0.011(9) -0.011(9) -0.019(9)
C534 0.073(10) 0.107(11) 0.108(11) 0.016(10) 0.016(9) -0.034(9)
C535 0.098(12) 0.114(15) 0.117(13) 0.022(12) 0.016(11) -0.040(11)
C536 0.072(12) 0.083(12) 0.073(13) 0.002(14) 0.012(13) -0.030(11)
C537 0.059(9) 0.072(11) 0.077(12) -0.009(9) 0.019(8) -0.009(8)
C538 0.089(10) 0.076(11) 0.078(11) 0.008(11) 0.021(10) -0.018(10)
C539 0.069(11) 0.116(12) 0.090(11) -0.008(11) 0.019(10) -0.004(10)
C540 0.046(10) 0.124(17) 0.106(14) 0.006(13) 0.018(10) 0.028(10)
C541 0.062(13) 0.063(11) 0.083(15) 0.007(11) 0.020(12) -0.006(11)
C542 0.048(9) 0.066(10) 0.075(12) 0.003(8) 0.020(8) -0.013(8)
C543 0.072(9) 0.076(10) 0.078(11) 0.005(10) 0.025(10) -0.010(9)
C544 0.104(11) 0.086(11) 0.095(12) 0.007(11) 0.037(10) 0.038(10)
C545 0.143(17) 0.086(12) 0.108(16) 0.021(11) 0.041(15) 0.041(13)
C546 0.055(11) 0.089(12) 0.067(12) 0.011(11) -0.002(9) -0.024(11)
C547 0.088(10) 0.085(10) 0.070(10) 0.001(8) 0.023(8) 0.000(8)
C548 0.091(9) 0.118(10) 0.105(9) -0.006(9) 0.042(8) -0.045(9)
C549 0.223(19) 0.188(17) 0.190(18) 0.034(17) 0.016(16) 0.002(17)
C550 0.28(2) 0.22(2) 0.21(2) 0.02(2) 0.00(2) 0.02(2)
C551 0.055(10) 0.099(11) 0.089(13) -0.040(9) 0.008(8) -0.026(9)
C552 0.112(11) 0.104(10) 0.095(12) -0.050(9) 0.010(10) -0.023(9)
C553 0.131(10) 0.113(10) 0.130(10) -0.008(9) 0.004(9) -0.008(9)
C554 0.130(11) 0.123(11) 0.109(11) 0.020(10) 0.025(10) -0.012(11)
C555 0.142(12) 0.103(13) 0.099(12) 0.006(11) 0.053(11) -0.034(12)
C556 0.065(10) 0.115(12) 0.088(13) -0.005(12) 0.006(11) -0.014(11)
C557 0.051(8) 0.095(10) 0.089(10) -0.016(9) 0.015(9) 0.002(9)
C558 0.052(8) 0.108(10) 0.086(9) -0.012(8) 0.028(8) -0.016(8)
C559 0.028(8) 0.099(10) 0.072(9) -0.008(8) 0.030(7) -0.022(7)
C560 0.060(11) 0.117(11) 0.061(10) -0.004(9) 0.018(9) -0.012(10)
C561 0.067(14) 0.128(15) 0.067(14) 0.013(16) 0.005(13) -0.009(14)
C562 0.058(8) 0.116(11) 0.071(9) -0.004(9) -0.011(7) -0.025(8)
C563 0.067(10) 0.115(11) 0.083(10) -0.002(11) 0.009(10) 0.004(10)
C564 0.084(8) 0.109(9) 0.072(7) 0.011(8) 0.017(7) 0.010(9)
C565 0.073(11) 0.127(15) 0.085(13) 0.046(12) 0.009(9) 0.018(10)
C566 0.109(14) 0.122(14) 0.065(14) -0.023(13) 0.004(13) 0.043(13)
C567 0.108(11) 0.128(11) 0.059(12) -0.019(9) 0.007(9) 0.040(10)
C568 0.131(11) 0.122(11) 0.097(12) -0.037(10) 0.000(10) 0.016(10)
C569 0.124(10) 0.127(10) 0.130(10) -0.003(9) -0.017(9) 0.034(9)
C570 0.080(13) 0.116(13) 0.123(13) -0.007(12) -0.005(12) 0.007(11)
C601 0.0513(15) 0.0604(18) 0.0594(15) -0.0021(15) 0.0083(12) -0.0034(13)
C602 0.0506(16) 0.0619(17) 0.0608(16) -0.0041(13) 0.0081(16) 0.0027(13)
C603 0.0495(15) 0.0617(19) 0.0620(16) -0.0040(16) 0.0104(13) -0.0080(14)
C604 0.0486(15) 0.0608(17) 0.0600(15) -0.0024(14) 0.0093(15) 0.0018(13)
C605 0.0498(15) 0.0575(17) 0.0610(15) -0.0020(13) 0.0093(13) -0.0083(13)
C606 0.0494(15) 0.0633(18) 0.0606(15) -0.0009(13) 0.0096(12) -0.0017(13)
C607 0.0513(15) 0.0568(17) 0.0631(16) 0.0017(13) 0.0060(12) 0.0012(13)
C608 0.0566(17) 0.0613(18) 0.0661(17) -0.0036(14) 0.0091(15) -0.0025(14)
C609 0.0534(15) 0.0578(17) 0.0655(16) -0.0051(13) 0.0072(12) 0.0038(13)
C610 0.0545(16) 0.0542(19) 0.0776(18) -0.0048(15) 0.0057(14) -0.0022(14)
C611 0.0576(17) 0.078(2) 0.0754(19) -0.0061(18) 0.0046(18) 0.0156(16)
C612 0.0505(15) 0.0710(18) 0.0630(16) -0.0075(13) 0.0088(12) 0.0001(13)
C613 0.0452(16) 0.091(2) 0.0641(17) -0.0010(16) 0.0114(17) -0.0088(15)
C614 0.0564(17) 0.082(2) 0.0639(17) -0.0048(16) 0.0100(14) -0.0158(16)
C615 0.0571(16) 0.0678(18) 0.0583(15) 0.0000(13) 0.0095(12) -0.0078(14)
C616 0.0697(19) 0.073(2) 0.0715(19) -0.0045(17) 0.015(2) -0.0117(16)
C617 0.0686(18) 0.0623(18) 0.0670(17) -0.0030(14) 0.0126(14) -0.0084(15)
C618 0.0612(16) 0.0631(19) 0.0610(16) -0.0014(15) 0.0128(13) 0.0003(14)
C619 0.0653(19) 0.0634(19) 0.0691(18) -0.001(2) 0.0125(16) 0.0013(16)
C620 0.066(3) 0.060(3) 0.070(3) 0.004(2) 0.014(2) 0.003(3)
C621 0.0602(19) 0.072(2) 0.075(2) 0.0069(18) 0.0113(17) 0.0093(18)
C622 0.0579(17) 0.070(2) 0.0718(19) 0.0022(15) 0.0093(14) 0.0065(16)
C623 0.052(3) 0.070(2) 0.067(3) 0.0012(18) 0.007(2) -0.0022(16)
C624 0.0525(17) 0.0677(19) 0.0641(17) 0.0005(14) 0.007(2) -0.0007(15)
C625 0.070(3) 0.073(3) 0.084(3) 0.009(2) 0.014(2) 0.016(2)
C626 0.092(3) 0.068(3) 0.092(3) 0.005(2) 0.021(3) 0.014(2)
C627 0.116(4) 0.076(3) 0.112(3) 0.009(2) 0.016(3) 0.017(3)
C628 0.0569(19) 0.086(3) 0.075(2) 0.002(2) 0.0127(17) 0.0065(17)
C629 0.053(2) 0.090(3) 0.070(2) 0.001(2) 0.0069(18) -0.003(2)
C630 0.066(3) 0.106(3) 0.081(3) -0.002(2) 0.015(2) -0.003(3)
C631 0.061(2) 0.057(2) 0.080(2) 0.000(2) 0.0087(18) -0.0039(16)
C632 0.066(3) 0.077(3) 0.097(4) 0.005(3) 0.003(2) -0.013(2)
C633 0.056(2) 0.078(3) 0.102(3) 0.008(2) -0.0002(18) -0.0073(18)
C634 0.071(2) 0.098(3) 0.118(3) 0.013(3) 0.001(2) -0.017(2)
C635 0.062(2) 0.085(3) 0.138(4) -0.008(3) 0.018(2) -0.018(2)
C636 0.059(2) 0.068(3) 0.083(4) 0.001(3) 0.004(3) -0.004(2)
C637 0.075(3) 0.078(3) 0.094(3) 0.009(2) 0.000(2) -0.005(2)
C638 0.089(3) 0.083(3) 0.108(3) 0.015(2) 0.006(2) -0.005(2)
C639 0.103(3) 0.082(3) 0.119(4) -0.010(3) 0.031(3) -0.007(2)
C640 0.120(4) 0.128(4) 0.145(5) -0.012(3) 0.022(4) -0.035(3)
C641 0.050(2) 0.083(3) 0.130(4) -0.011(3) 0.006(2) 0.001(2)
C642 0.134(5) 0.068(3) 0.258(8) 0.014(4) 0.029(5) 0.006(3)
C643 0.162(6) 0.172(7) 0.236(8) 0.022(6) 0.021(6) -0.002(5)
C644 0.213(7) 0.172(7) 0.167(7) 0.021(6) -0.010(6) -0.015(6)
C645 0.261(9) 0.100(5) 0.264(9) 0.007(5) 0.018(7) -0.018(5)
C646 0.0567(19) 0.069(2) 0.089(2) -0.0111(19) 0.0077(17) 0.0021(17)
C647 0.062(2) 0.079(2) 0.102(3) -0.0087(19) 0.0061(18) 0.0123(18)
C648 0.084(3) 0.091(3) 0.104(3) 0.014(3) 0.020(2) 0.021(2)
C649 0.112(4) 0.099(4) 0.091(4) -0.009(3) -0.009(3) 0.015(3)
C650 0.168(5) 0.105(3) 0.105(3) -0.007(3) -0.007(3) 0.068(3)
C651 0.056(2) 0.101(3) 0.081(3) -0.003(2) 0.0044(19) 0.001(2)
C652 0.056(2) 0.105(3) 0.126(3) -0.001(3) 0.017(2) -0.004(2)
C653 0.057(3) 0.185(6) 0.204(7) 0.005(5) 0.015(4) 0.008(4)
C654 0.067(4) 0.257(9) 0.309(10) 0.042(8) 0.028(5) -0.007(5)
C655 0.099(4) 0.184(7) 0.330(11) 0.056(7) 0.022(5) 0.014(4)
C656 0.062(2) 0.075(3) 0.0667(19) 0.000(2) 0.0110(16) -0.0102(19)
C657 0.077(3) 0.083(3) 0.071(2) -0.006(2) 0.014(2) -0.007(2)
C658 0.061(2) 0.096(3) 0.074(2) 0.009(2) 0.0111(17) -0.0129(19)
C659 0.087(4) 0.117(4) 0.090(4) 0.004(3) 0.016(3) -0.032(4)
C660 0.100(3) 0.148(5) 0.101(3) -0.009(3) 0.016(3) -0.064(3)
C661 0.067(2) 0.064(2) 0.083(2) 0.0014(18) 0.016(2) 0.001(2)
C662 0.081(3) 0.077(3) 0.122(3) 0.011(2) 0.001(2) -0.021(2)
C663 0.087(3) 0.091(3) 0.172(5) 0.017(3) 0.001(3) -0.014(3)
C664 0.118(4) 0.110(4) 0.122(4) -0.011(3) 0.020(3) -0.011(3)
C665 0.149(4) 0.086(3) 0.110(3) 0.001(2) 0.020(3) -0.040(3)
C666 0.071(2) 0.067(2) 0.068(2) 0.0015(16) 0.011(2) 0.0007(18)
C667 0.113(4) 0.076(3) 0.079(3) 0.003(2) 0.022(3) -0.007(3)
C668 0.116(3) 0.061(2) 0.093(3) 0.0061(19) 0.016(3) 0.006(2)
C669 0.308(8) 0.096(4) 0.104(4) -0.008(3) 0.002(5) 0.077(5)
C670 0.357(12) 0.128(5) 0.140(6) -0.011(4) 0.022(8) 0.081(7)
C701 0.059(4) 0.070(4) 0.061(4) -0.003(4) 0.007(4) -0.004(4)
C702 0.058(5) 0.062(5) 0.061(4) -0.003(4) 0.009(5) -0.001(5)
C703 0.056(5) 0.065(5) 0.061(4) -0.003(5) 0.011(4) 0.001(5)
C704 0.057(4) 0.063(4) 0.061(4) -0.002(4) 0.009(4) 0.001(4)
C705 0.058(4) 0.068(4) 0.064(4) -0.005(4) 0.009(4) 0.000(4)
C706 0.064(4) 0.085(4) 0.068(4) -0.001(4) 0.008(4) -0.005(4)
C707 0.069(5) 0.082(5) 0.071(4) -0.003(5) 0.010(4) -0.004(5)
C708 0.064(5) 0.073(5) 0.066(5) -0.004(5) 0.012(5) -0.009(4)
C709 0.061(3) 0.068(3) 0.067(3) -0.002(3) 0.011(3) -0.004(3)
C710 0.067(4) 0.071(5) 0.064(4) -0.005(5) 0.012(4) 0.001(5)
C711 0.070(5) 0.072(5) 0.068(5) -0.002(5) 0.010(4) 0.005(5)
C712 0.065(5) 0.072(5) 0.070(5) -0.001(4) 0.007(4) -0.002(4)
C713 0.055(5) 0.075(5) 0.065(5) 0.000(4) 0.008(5) 0.000(4)
C714 0.063(5) 0.074(5) 0.067(4) -0.002(5) 0.007(4) 0.000(5)
C715 0.063(4) 0.070(4) 0.071(4) -0.002(4) 0.005(4) 0.004(4)
C716 0.069(5) 0.070(5) 0.074(5) -0.004(5) 0.006(5) 0.001(5)
C717 0.076(5) 0.075(5) 0.081(5) -0.003(5) 0.006(5) 0.000(5)
C718 0.067(4) 0.073(4) 0.076(4) -0.006(4) 0.005(4) 0.005(4)
C719 0.068(5) 0.075(5) 0.080(5) -0.007(5) 0.004(5) 0.007(5)
C720 0.074(7) 0.092(7) 0.087(7) -0.008(6) 0.002(6) 0.005(7)
C721 0.088(8) 0.120(9) 0.107(9) -0.009(8) 0.000(8) 0.006(8)
C722 0.078(8) 0.118(9) 0.095(9) -0.001(9) 0.006(8) -0.002(8)
C723 0.063(7) 0.102(7) 0.074(7) 0.000(7) 0.008(7) -0.006(7)
C724 0.059(6) 0.091(5) 0.067(5) 0.001(5) 0.006(6) -0.008(5)
C725 0.128(16) 0.096(15) 0.134(15) -0.015(14) 0.003(14) 0.033(14)
C726 0.120(14) 0.131(15) 0.092(13) -0.007(13) -0.004(12) 0.047(13)
C727 0.142(16) 0.117(15) 0.097(16) -0.031(13) -0.024(14) 0.050(14)
C728 0.036(11) 0.127(15) 0.164(16) -0.007(14) 0.001(12) 0.003(12)
C729 0.029(8) 0.109(12) 0.179(13) 0.040(11) 0.018(10) -0.007(9)
C730 0.055(8) 0.086(9) 0.103(9) -0.014(8) 0.001(7) -0.018(7)
C731 0.081(13) 0.073(14) 0.092(13) -0.001(13) 0.007(11) -0.011(11)
C732 0.039(10) 0.089(12) 0.076(12) 0.016(10) 0.017(9) -0.022(9)
C733 0.081(12) 0.107(13) 0.088(12) -0.006(11) 0.010(10) 0.002(11)
C734 0.041(10) 0.098(13) 0.054(10) -0.030(10) -0.005(9) -0.004(10)
C735 0.090(14) 0.147(16) 0.098(14) -0.007(14) 0.011(12) -0.027(14)
C736 0.051(11) 0.073(13) 0.098(13) 0.005(10) 0.037(10) 0.025(10)
C737 0.098(12) 0.094(12) 0.124(13) -0.009(12) 0.043(11) -0.002(12)
C738 0.140(16) 0.121(15) 0.165(16) -0.029(14) 0.040(15) -0.019(14)
C739 0.154(14) 0.107(13) 0.143(14) 0.002(13) 0.061(13) 0.008(13)
C740 0.130(14) 0.091(12) 0.166(14) -0.028(12) 0.030(13) -0.011(13)
C741 0.093(14) 0.099(14) 0.088(12) -0.005(12) 0.011(14) 0.014(13)
C742 0.097(13) 0.084(13) 0.081(13) -0.004(12) 0.016(12) 0.013(13)
C743 0.125(14) 0.080(12) 0.090(12) 0.013(10) 0.011(13) 0.022(12)
C744 0.243(15) 0.115(13) 0.122(13) -0.003(13) -0.004(14) 0.050(13)
C745 0.28(2) 0.102(14) 0.101(15) -0.013(13) 0.016(17) 0.065(16)
C746 0.12(3) 0.11(2) 0.064(19) -0.025(17) -0.018(18) 0.07(2)
C747 0.075(13) 0.116(15) 0.048(10) -0.006(12) 0.004(10) 0.040(12)
C748 0.076(14) 0.090(14) 0.100(14) 0.001(13) 0.027(12) 0.040(13)
C749 0.094(13) 0.082(12) 0.098(11) 0.013(11) 0.032(12) 0.014(12)
C750 0.106(16) 0.109(16) 0.124(16) 0.009(13) 0.048(14) 0.012(14)
C751 0.07(2) 0.18(3) 0.060(18) -0.03(2) 0.005(15) 0.026(19)
C752 0.087(13) 0.145(16) 0.065(11) -0.010(12) 0.013(10) -0.011(14)
C753 0.110(14) 0.141(16) 0.072(12) 0.004(15) -0.004(12) -0.003(15)
C754 0.085(14) 0.110(13) 0.058(10) 0.016(9) 0.026(13) -0.019(14)
C755 0.088(17) 0.127(17) 0.107(16) 0.009(14) 0.049(13) 0.009(15)
C756 0.080(13) 0.063(14) 0.073(12) -0.013(13) 0.013(11) -0.033(10)
C757 0.053(12) 0.080(12) 0.080(11) -0.030(10) 0.025(10) -0.011(11)
C758 0.076(11) 0.094(12) 0.113(12) -0.001(11) -0.010(10) -0.030(11)
C759 0.081(12) 0.124(14) 0.110(13) -0.024(13) -0.014(12) -0.015(12)
C760 0.100(15) 0.097(15) 0.139(16) -0.008(14) 0.030(14) -0.012(14)
C761 0.057(13) 0.058(14) 0.066(13) -0.015(12) 0.003(12) 0.008(11)
C762 0.056(11) 0.052(11) 0.067(10) -0.006(9) -0.005(9) 0.003(9)
C763 0.044(9) 0.043(8) 0.087(9) -0.029(7) 0.021(8) -0.020(8)
C764 0.082(10) 0.073(10) 0.064(10) -0.034(9) 0.009(9) -0.024(9)
C765 0.070(10) 0.065(10) 0.069(10) -0.033(8) 0.028(8) -0.051(8)
C766 0.055(13) 0.049(12) 0.131(14) -0.019(11) -0.004(12) 0.023(9)
C767 0.048(5) 0.032(5) 0.022(4) 0.007(4) -0.003(4) 0.005(4)
C768 0.072(7) 0.035(6) 0.021(5) 0.015(5) -0.001(5) 0.010(6)
C769 0.138(12) 0.016(7) 0.112(11) 0.003(8) -0.033(10) 0.001(9)
C770 0.124(15) 0.023(8) 0.143(16) -0.025(9) 0.031(13) -0.002(10)

loop_
_atom_type_symbol
_atom_type_description
_atom_type_number_in_cell
_atom_type_scat_dispersion_real
_atom_type_scat_dispersion_imag
_atom_type_scat_source
C C 840 0.0033 0.0016
; International Tables for Crystallography (1992).
Vol. C, Tables 4.2.6.8 and 6.1.1.4
;
H H 840 0.0000 0.0000
; International Tables for Crystallography (1992).
Vol. C, Tables 4.2.6.8 and 6.1.1.4
;

loop_
_geom_bond_atom_site_label_1
_geom_bond_atom_site_label_2
_geom_bond_distance
C1 C6 1.399(3)
C1 C2 1.434(3)
C1 C5 1.477(4)
C2 C9 1.386(3)
C2 C3 1.388(3)
C3 C12 1.381(4)
C3 C4 1.393(3)
C4 C15 1.373(3)
C4 C5 1.439(3)
C5 C18 1.406(3)
C6 C24 1.409(4)
C6 C7 1.453(3)
C7 C8 1.395(3)
C7 C31 1.448(4)
C8 C36 1.432(4)
C8 C9 1.451(3)
C9 C10 1.457(3)
C10 C11 1.421(3)
C10 C41 1.425(4)
C11 C12 1.432(3)
C11 C46 1.452(4)
C12 C13 1.432(3)
C13 C14 1.418(3)
C13 C51 1.452(4)
C14 C56 1.414(4)
C14 C15 1.460(3)
C15 C16 1.453(3)
C16 C17 1.395(3)
C16 C61 1.426(3)
C17 C66 1.421(3)
C17 C18 1.453(3)
C18 C19 1.410(4)
C19 C20 1.198(4)
C20 C21 1.428(4)
C21 C22 1.383(5)
C21 C25 1.504(4)
C22 C23 1.420(4)
C22 C28 1.504(4)
C23 C24 1.200(4)
C25 C26 1.485(5)
C25 H251 0.9900
C25 H252 0.9900
C26 C27 1.540(5)
C26 H261 0.9900
C26 H262 0.9900
C27 H271 0.9800
C27 H272 0.9800
C27 H273 0.9800
C28 C29 1.498(5)
C28 H281 0.9900
C28 H282 0.9900
C29 C30 1.541(4)
C29 H291 0.9900
C29 H292 0.9900
C30 H301 0.9800
C30 H302 0.9800
C30 H303 0.9800
C31 C32 1.199(3)
C32 C33 1.474(3)
C33 C34 1.451(4)
C33 H331 0.9900
C33 H332 0.9900
C34 C35 1.523(4)
C34 H341 0.9900
C34 H342 0.9900
C35 H351 0.9800
C35 H352 0.9800
C35 H353 0.9800
C36 C37 1.197(3)
C37 C38 1.477(3)
C38 C39 1.445(4)
C38 H381 0.9900
C38 H382 0.9900
C39 C40 1.524(4)
C39 H391 0.9900
C39 H392 0.9900
C40 H401 0.9800
C40 H402 0.9800
C40 H403 0.9800
C41 C42 1.202(3)
C42 C43 1.473(3)
C43 C44 1.444(4)
C43 H431 0.9900
C43 H432 0.9900
C44 C45 1.517(4)
C44 H441 0.9900
C44 H442 0.9900
C45 H451 0.9800
C45 H452 0.9800
C45 H453 0.9800
C46 C47 1.200(3)
C47 C48 1.472(3)
C48 C49 1.437(4)
C48 H481 0.9900
C48 H482 0.9900
C49 C50 1.524(4)
C49 H491 0.9900
C49 H492 0.9900
C50 H501 0.9800
C50 H502 0.9800
C50 H503 0.9800
C51 C52 1.200(3)
C52 C53 1.476(3)
C53 C54 1.454(4)
C53 H531 0.9900
C53 H532 0.9900
C54 C55 1.510(4)
C54 H541 0.9900
C54 H542 0.9900
C55 H551 0.9800
C55 H552 0.9800
C55 H553 0.9800
C56 C57 1.196(3)
C57 C58 1.472(3)
C58 C59 1.451(4)
C58 H581 0.9900
C58 H582 0.9900
C59 C60 1.526(4)
C59 H591 0.9900
C59 H592 0.9900
C60 H601 0.9800
C60 H602 0.9800
C60 H603 0.9800
C61 C62 1.199(3)
C62 C63 1.471(3)
C63 C64 1.461(4)
C63 H631 0.9900
C63 H632 0.9900
C64 C65 1.521(4)
C64 H641 0.9900
C64 H642 0.9900
C65 H651 0.9800
C65 H652 0.9800
C65 H653 0.9800
C66 C67 1.202(3)
C67 C68 1.470(3)
C68 C69 1.452(4)
C68 H681 0.9900
C68 H682 0.9900
C69 C70 1.529(4)
C69 H691 0.9900
C69 H692 0.9900
C70 H701 0.9800
C70 H702 0.9800
C70 H703 0.9800
C101 C106 1.398(4)
C101 C102 1.433(4)
C101 C105 1.475(4)
C102 C109 1.383(4)
C102 C103 1.390(3)
C103 C112 1.381(5)
C103 C104 1.390(3)
C104 C115 1.380(4)
C104 C105 1.434(4)
C105 C118 1.405(4)
C106 C124 1.412(4)
C106 C107 1.453(4)
C107 C108 1.396(4)
C107 C131 1.449(4)
C108 C136 1.435(5)
C108 C109 1.453(4)
C109 C110 1.457(4)
C110 C111 1.421(4)
C110 C141 1.426(4)
C111 C112 1.436(4)
C111 C146 1.457(5)
C112 C113 1.434(4)
C113 C114 1.422(4)
C113 C151 1.450(5)
C114 C156 1.415(4)
C114 C115 1.456(4)
C115 C116 1.453(4)
C116 C117 1.394(4)
C116 C161 1.430(4)
C117 C166 1.422(4)
C117 C118 1.454(4)
C118 C119 1.410(4)
C119 C120 1.206(4)
C120 C121 1.433(5)
C121 C122 1.393(5)
C121 C125 1.506(5)
C122 C123 1.421(4)
C122 C128 1.503(5)
C123 C124 1.203(4)
C125 C126 1.495(5)
C125 H12A 0.9900
C125 H12B 0.9900
C126 C127 1.543(5)
C126 H12C 0.9900
C126 H12D 0.9900
C127 H12E 0.9800
C127 H12F 0.9800
C127 H12G 0.9800
C128 C129 1.494(5)
C128 H12H 0.9900
C128 H12I 0.9900
C129 C130 1.544(5)
C129 H12J 0.9900
C129 H12K 0.9900
C130 H13C 0.9800
C130 H13D 0.9800
C130 H13E 0.9800
C131 C132 1.202(3)
C132 C133 1.478(4)
C133 C134 1.452(4)
C133 H13F 0.9900
C133 H13G 0.9900
C134 C135 1.522(4)
C134 H13H 0.9900
C134 H13I 0.9900
C135 H13J 0.9800
C135 H13K 0.9800
C135 H13L 0.9800
C136 C137 1.201(4)
C137 C138 1.476(4)
C138 C139 1.452(4)
C138 H13M 0.9900
C138 H13N 0.9900
C139 C140 1.522(4)
C139 H13O 0.9900
C139 H13P 0.9900
C140 H14C 0.9800
C140 H14D 0.9800
C140 H14E 0.9800
C141 C142 1.202(3)
C142 C143 1.475(4)
C143 C144 1.452(4)
C143 H14F 0.9900
C143 H14G 0.9900
C144 C145 1.520(4)
C144 H14H 0.9900
C144 H14I 0.9900
C145 H14J 0.9800
C145 H14K 0.9800
C145 H14L 0.9800
C146 C147 1.217(4)
C147 C148 1.495(4)
C148 C149 1.457(4)
C148 H14M 0.9900
C148 H14N 0.9900
C149 C150 1.522(4)
C149 H14O 0.9900
C149 H14P 0.9900
C150 H15D 0.9800
C150 H15E 0.9800
C150 H15F 0.9800
C151 C152 1.201(3)
C152 C153 1.476(4)
C153 C154 1.451(4)
C153 H15G 0.9900
C153 H15H 0.9900
C154 C155 1.521(4)
C154 H15I 0.9900
C154 H15J 0.9900
C155 H15K 0.9800
C155 H15L 0.9800
C155 H15M 0.9800
C156 C157 1.200(3)
C157 C158 1.476(4)
C158 C159 1.451(4)
C158 H15N 0.9900
C158 H15O 0.9900
C159 C160 1.522(4)
C159 H15P 0.9900
C159 H15Q 0.9900
C160 H16A 0.9800
C160 H16B 0.9800
C160 H16C 0.9800
C161 C162 1.200(4)
C162 C163 1.475(3)
C163 C164 1.451(4)
C163 H16D 0.9900
C163 H16E 0.9900
C164 C165 1.522(4)
C164 H16F 0.9900
C164 H16G 0.9900
C165 H16H 0.9800
C165 H16I 0.9800
C165 H16J 0.9800
C166 C167 1.206(4)
C167 C168 1.482(4)
C168 C169 1.452(4)
C168 H16K 0.9900
C168 H16L 0.9900
C169 C170 1.521(4)
C169 H16M 0.9900
C169 H16N 0.9900
C170 H17A 0.9800
C170 H17B 0.9800
C170 H17C 0.9800
C201 C206 1.398(4)
C201 C202 1.436(4)
C201 C205 1.474(4)
C202 C209 1.384(4)
C202 C203 1.390(3)
C203 C212 1.383(4)
C203 C204 1.390(3)
C204 C215 1.379(4)
C204 C205 1.435(4)
C205 C218 1.405(4)
C206 C224 1.409(4)
C206 C207 1.455(4)
C207 C208 1.392(4)
C207 C231 1.450(4)
C208 C236 1.433(4)
C208 C209 1.456(4)
C209 C210 1.457(4)
C210 C211 1.423(4)
C210 C241 1.424(4)
C211 C212 1.431(3)
C211 C246 1.455(4)
C212 C213 1.432(4)
C213 C214 1.422(4)
C213 C251 1.450(4)
C214 C256 1.417(4)
C214 C215 1.456(4)
C215 C216 1.454(4)
C216 C217 1.392(4)
C216 C261 1.431(5)
C217 C266 1.422(4)
C217 C218 1.452(4)
C218 C219 1.412(4)
C219 C220 1.205(5)
C220 C221 1.430(5)
C221 C222 1.381(5)
C221 C225 1.506(5)
C222 C223 1.431(4)
C222 C228 1.503(5)
C223 C224 1.202(4)
C225 C226 1.502(5)
C225 H22A 0.9900
C225 H22B 0.9900
C226 C227 1.540(5)
C226 H22C 0.9900
C226 H22D 0.9900
C227 H22E 0.9800
C227 H22F 0.9800
C227 H22G 0.9800
C228 C229 1.497(5)
C228 H22H 0.9900
C228 H22I 0.9900
C229 C230 1.545(5)
C229 H22J 0.9900
C229 H22K 0.9900
C230 H23C 0.9800
C230 H23D 0.9800
C230 H23E 0.9800
C231 C232 1.210(4)
C232 C233 1.479(4)
C233 C234 1.450(4)
C233 H23F 0.9900
C233 H23G 0.9900
C234 C235 1.522(4)
C234 H23H 0.9900
C234 H23I 0.9900
C235 H23J 0.9800
C235 H23K 0.9800
C235 H23L 0.9800
C236 C237 1.206(4)
C237 C238 1.482(4)
C238 C239 1.452(4)
C238 H23M 0.9900
C238 H23N 0.9900
C239 C240 1.520(4)
C239 H23O 0.9900
C239 H23P 0.9900
C240 H24C 0.9800
C240 H24D 0.9800
C240 H24E 0.9800
C241 C242 1.202(4)
C242 C243 1.481(4)
C243 C244 1.453(4)
C243 H24F 0.9900
C243 H24G 0.9900
C244 C245 1.520(4)
C244 H24H 0.9900
C244 H24I 0.9900
C245 H24J 0.9800
C245 H24K 0.9800
C245 H24L 0.9800
C246 C247 1.203(4)
C247 C248 1.477(4)
C248 C249 1.452(4)
C248 H24M 0.9900
C248 H24N 0.9900
C249 C250 1.520(4)
C249 H24O 0.9900
C249 H24P 0.9900
C250 H25D 0.9800
C250 H25E 0.9800
C250 H25F 0.9800
C251 C252 1.202(3)
C252 C253 1.478(4)
C253 C254 1.452(4)
C253 H25G 0.9900
C253 H25H 0.9900
C254 C255 1.521(4)
C254 H25I 0.9900
C254 H25J 0.9900
C255 H25K 0.9800
C255 H25L 0.9800
C255 H25M 0.9800
C256 C257 1.205(4)
C257 C258 1.480(4)
C258 C259 1.452(4)
C258 H25N 0.9900
C258 H25O 0.9900
C259 C260 1.521(4)
C259 H25P 0.9900
C259 H25Q 0.9900
C260 H26A 0.9800
C260 H26B 0.9800
C260 H26C 0.9800
C261 C262 1.204(3)
C262 C263 1.476(4)
C263 C264 1.453(4)
C263 H26D 0.9900
C263 H26E 0.9900
C264 C265 1.522(4)
C264 H26F 0.9900
C264 H26G 0.9900
C265 H26H 0.9800
C265 H26I 0.9800
C265 H26J 0.9800
C266 C267 1.208(4)
C267 C268 1.478(4)
C268 C269 1.452(4)
C268 H26K 0.9900
C268 H26L 0.9900
C269 C270 1.523(4)
C269 H26M 0.9900
C269 H26N 0.9900
C270 H27A 0.9800
C270 H27B 0.9800
C270 H27C 0.9800
C301 C306 1.398(4)
C301 C302 1.434(3)
C301 C305 1.473(4)
C302 C309 1.380(4)
C302 C303 1.392(3)
C303 C312 1.383(4)
C303 C304 1.389(3)
C304 C315 1.381(4)
C304 C305 1.432(3)
C305 C318 1.407(4)
C306 C324 1.409(4)
C306 C307 1.454(4)
C307 C308 1.389(4)
C307 C331 1.447(4)
C308 C336 1.435(4)
C308 C309 1.456(3)
C309 C310 1.460(3)
C310 C341 1.422(4)
C310 C311 1.424(4)
C311 C312 1.430(3)
C311 C346 1.457(4)
C312 C313 1.430(3)
C313 C314 1.424(4)
C313 C351 1.451(4)
C314 C356 1.422(4)
C314 C315 1.453(3)
C315 C316 1.453(3)
C316 C317 1.395(4)
C316 C361 1.429(4)
C317 C366 1.418(4)
C317 C318 1.451(3)
C318 C319 1.412(4)
C319 C320 1.203(4)
C320 C321 1.428(4)
C321 C322 1.387(5)
C321 C325 1.503(5)
C322 C323 1.422(4)
C322 C328 1.507(4)
C323 C324 1.201(4)
C325 C326 1.496(5)
C325 H32A 0.9900
C325 H32B 0.9900
C326 C327 1.548(5)
C326 H32C 0.9900
C326 H32D 0.9900
C327 H32E 0.9800
C327 H32F 0.9800
C327 H32G 0.9800
C328 C329 1.498(5)
C328 H32H 0.9900
C328 H32I 0.9900
C329 C330 1.536(5)
C329 H32J 0.9900
C329 H32K 0.9900
C330 H33A 0.9800
C330 H33B 0.9800
C330 H33C 0.9800
C331 C332 1.198(3)
C332 C333 1.475(3)
C333 C334 1.452(4)
C333 H33D 0.9900
C333 H33E 0.9900
C334 C335 1.522(4)
C334 H33F 0.9900
C334 H33G 0.9900
C335 H33H 0.9800
C335 H33I 0.9800
C335 H33J 0.9800
C336 C337 1.204(3)
C337 C338 1.472(3)
C338 C339 1.457(4)
C338 H33K 0.9900
C338 H33L 0.9900
C339 C340 1.525(4)
C339 H33M 0.9900
C339 H33N 0.9900
C340 H34A 0.9800
C340 H34B 0.9800
C340 H34C 0.9800
C341 C342 1.198(3)
C342 C343 1.474(3)
C343 C344 1.456(4)
C343 H34D 0.9900
C343 H34E 0.9900
C344 C345 1.517(4)
C344 H34F 0.9900
C344 H34G 0.9900
C345 H34H 0.9800
C345 H34I 0.9800
C345 H34J 0.9800
C346 C347 1.202(3)
C347 C348 1.475(3)
C348 C349 1.449(4)
C348 H34K 0.9900
C348 H34L 0.9900
C349 C350 1.524(4)
C349 H34M 0.9900
C349 H34N 0.9900
C350 H35A 0.9800
C350 H35B 0.9800
C350 H35C 0.9800
C351 C352 1.201(3)
C352 C353 1.475(3)
C353 C354 1.451(4)
C353 H35D 0.9900
C353 H35E 0.9900
C354 C355 1.526(4)
C354 H35F 0.9900
C354 H35G 0.9900
C355 H35H 0.9800
C355 H35I 0.9800
C355 H35J 0.9800
C356 C357 1.204(3)
C357 C358 1.473(3)
C358 C359 1.454(4)
C358 H35K 0.9900
C358 H35L 0.9900
C359 C360 1.523(4)
C359 H35M 0.9900
C359 H35N 0.9900
C360 H36A 0.9800
C360 H36B 0.9800
C360 H36C 0.9800
C361 C362 1.200(3)
C362 C363 1.473(3)
C363 C364 1.445(4)
C363 H36D 0.9900
C363 H36E 0.9900
C364 C365 1.525(4)
C364 H36F 0.9900
C364 H36G 0.9900
C365 H36H 0.9800
C365 H36I 0.9800
C365 H36J 0.9800
C366 C367 1.197(3)
C367 C368 1.480(3)
C368 C369 1.455(4)
C368 H36K 0.9900
C368 H36L 0.9900
C369 C370 1.524(4)
C369 H36M 0.9900
C369 H36N 0.9900
C370 H37A 0.9800
C370 H37B 0.9800
C370 H37C 0.9800
C401 C406 1.396(4)
C401 C402 1.432(4)
C401 C405 1.472(4)
C402 C409 1.380(4)
C402 C403 1.391(3)
C403 C412 1.383(4)
C403 C404 1.390(3)
C404 C415 1.381(4)
C404 C405 1.434(3)
C405 C418 1.404(4)
C406 C424 1.409(4)
C406 C407 1.452(4)
C407 C408 1.394(4)
C407 C431 1.448(4)
C408 C436 1.432(4)
C408 C409 1.455(3)
C409 C410 1.457(3)
C410 C441 1.421(4)
C410 C411 1.423(4)
C411 C412 1.432(3)
C411 C446 1.454(4)
C412 C413 1.431(3)
C413 C414 1.422(4)
C413 C451 1.451(4)
C414 C456 1.421(4)
C414 C415 1.456(3)
C415 C416 1.453(4)
C416 C417 1.397(4)
C416 C461 1.434(4)
C417 C466 1.419(4)
C417 C418 1.451(4)
C418 C419 1.412(4)
C419 C420 1.203(4)
C420 C421 1.425(4)
C421 C422 1.387(5)
C421 C425 1.506(5)
C422 C423 1.427(4)
C422 C428 1.502(5)
C423 C424 1.203(4)
C425 C426 1.493(5)
C425 H42A 0.9900
C425 H42B 0.9900
C426 C427 1.545(5)
C426 H42C 0.9900
C426 H42D 0.9900
C427 H42E 0.9800
C427 H42F 0.9800
C427 H42G 0.9800
C428 C429 1.497(5)
C428 H42H 0.9900
C428 H42I 0.9900
C429 C430 1.545(5)
C429 H42J 0.9900
C429 H42K 0.9900
C430 H43A 0.9800
C430 H43B 0.9800
C430 H43C 0.9800
C431 C432 1.200(3)
C432 C433 1.473(3)
C433 C434 1.452(4)
C433 H43D 0.9900
C433 H43E 0.9900
C434 C435 1.522(4)
C434 H43F 0.9900
C434 H43G 0.9900
C435 H43H 0.9800
C435 H43I 0.9800
C435 H43J 0.9800
C436 C437 1.197(3)
C437 C438 1.477(3)
C438 C439 1.452(4)
C438 H43K 0.9900
C438 H43L 0.9900
C439 C440 1.517(4)
C439 H43M 0.9900
C439 H43N 0.9900
C440 H44A 0.9800
C440 H44B 0.9800
C440 H44C 0.9800
C441 C442 1.205(3)
C442 C443 1.482(4)
C443 C444 1.448(4)
C443 H44D 0.9900
C443 H44E 0.9900
C444 C445 1.524(4)
C444 H44F 0.9900
C444 H44G 0.9900
C445 H44H 0.9800
C445 H44I 0.9800
C445 H44J 0.9800
C446 C447 1.199(3)
C447 C448 1.475(3)
C448 C449 1.451(4)
C448 H44K 0.9900
C448 H44L 0.9900
C449 C450 1.523(4)
C449 H44M 0.9900
C449 H44N 0.9900
C450 H45A 0.9800
C450 H45B 0.9800
C450 H45C 0.9800
C451 C452 1.204(3)
C452 C453 1.476(3)
C453 C454 1.454(4)
C453 H45D 0.9900
C453 H45E 0.9900
C454 C455 1.520(4)
C454 H45F 0.9900
C454 H45G 0.9900
C455 H45H 0.9800
C455 H45I 0.9800
C455 H45J 0.9800
C456 C457 1.205(3)
C457 C458 1.475(4)
C458 C459 1.451(4)
C458 H45K 0.9900
C458 H45L 0.9900
C459 C460 1.520(4)
C459 H45M 0.9900
C459 H45N 0.9900
C460 H46A 0.9800
C460 H46B 0.9800
C460 H46C 0.9800
C461 C462 1.205(3)
C462 C463 1.477(4)
C463 C464 1.454(4)
C463 H46D 0.9900
C463 H46E 0.9900
C464 C465 1.522(4)
C464 H46F 0.9900
C464 H46G 0.9900
C465 H46H 0.9800
C465 H46I 0.9800
C465 H46J 0.9800
C466 C467 1.202(3)
C467 C468 1.476(4)
C468 C469 1.456(4)
C468 H46K 0.9900
C468 H46L 0.9900
C469 C470 1.521(4)
C469 H46M 0.9900
C469 H46N 0.9900
C470 H47A 0.9800
C470 H47B 0.9800
C470 H47C 0.9800
C501 C506 1.398(4)
C501 C502 1.434(4)
C501 C505 1.475(4)
C502 C509 1.383(4)
C502 C503 1.391(3)
C503 C512 1.382(4)
C503 C504 1.390(3)
C504 C515 1.380(4)
C504 C505 1.434(4)
C505 C518 1.405(4)
C506 C524 1.411(4)
C506 C507 1.453(4)
C507 C508 1.395(4)
C507 C531 1.448(4)
C508 C536 1.433(4)
C508 C509 1.454(4)
C509 C510 1.457(4)
C510 C511 1.424(4)
C510 C541 1.426(4)
C511 C512 1.432(3)
C511 C546 1.456(4)
C512 C513 1.433(4)
C513 C514 1.422(4)
C513 C551 1.452(5)
C514 C556 1.419(4)
C514 C515 1.456(4)
C515 C516 1.455(4)
C516 C517 1.391(4)
C516 C561 1.431(4)
C517 C566 1.419(4)
C517 C518 1.455(4)
C518 C519 1.410(4)
C519 C520 1.204(4)
C520 C521 1.427(5)
C521 C522 1.390(5)
C521 C525 1.502(5)
C522 C523 1.429(4)
C522 C528 1.508(5)
C523 C524 1.201(4)
C525 C526 1.494(5)
C525 H52A 0.9900
C525 H52B 0.9900
C526 C527 1.544(5)
C526 H52C 0.9900
C526 H52D 0.9900
C527 H52E 0.9800
C527 H52F 0.9800
C527 H52G 0.9800
C528 C529 1.494(5)
C528 H52H 0.9900
C528 H52I 0.9900
C529 C530 1.544(5)
C529 H52J 0.9900
C529 H52K 0.9900
C530 H53A 0.9800
C530 H53B 0.9800
C530 H53C 0.9800
C531 C532 1.207(4)
C532 C533 1.480(4)
C533 C534 1.452(4)
C533 H53D 0.9900
C533 H53E 0.9900
C534 C535 1.521(4)
C534 H53F 0.9900
C534 H53G 0.9900
C535 H53H 0.9800
C535 H53I 0.9800
C535 H53J 0.9800
C536 C537 1.201(4)
C537 C538 1.476(4)
C538 C539 1.451(4)
C538 H53K 0.9900
C538 H53L 0.9900
C539 C540 1.523(4)
C539 H53M 0.9900
C539 H53N 0.9900
C540 H54A 0.9800
C540 H54B 0.9800
C540 H54C 0.9800
C541 C542 1.202(4)
C542 C543 1.476(4)
C543 C544 1.451(4)
C543 H54D 0.9900
C543 H54E 0.9900
C544 C545 1.523(4)
C544 H54F 0.9900
C544 H54G 0.9900
C545 H54H 0.9800
C545 H54I 0.9800
C545 H54J 0.9800
C546 C547 1.204(3)
C547 C548 1.476(4)
C548 C549 1.451(4)
C548 H54K 0.9900
C548 H54L 0.9900
C549 C550 1.522(4)
C549 H54M 0.9900
C549 H54N 0.9900
C550 H55A 0.9800
C550 H55B 0.9800
C550 H55C 0.9800
C551 C552 1.206(3)
C552 C553 1.480(4)
C553 C554 1.453(4)
C553 H55D 0.9900
C553 H55E 0.9900
C554 C555 1.521(4)
C554 H55F 0.9900
C554 H55G 0.9900
C555 H55H 0.9800
C555 H55I 0.9800
C555 H55J 0.9800
C556 C557 1.202(3)
C557 C558 1.475(4)
C558 C559 1.451(4)
C558 H55K 0.9900
C558 H55L 0.9900
C559 C560 1.520(4)
C559 H55M 0.9900
C559 H55N 0.9900
C560 H56A 0.9800
C560 H56B 0.9800
C560 H56C 0.9800
C561 C562 1.200(4)
C562 C563 1.476(4)
C563 C564 1.452(4)
C563 H56D 0.9900
C563 H56E 0.9900
C564 C565 1.520(4)
C564 H56F 0.9900
C564 H56G 0.9900
C565 H56H 0.9800
C565 H56I 0.9800
C565 H56J 0.9800
C566 C567 1.201(4)
C567 C568 1.475(4)
C568 C569 1.451(4)
C568 H56K 0.9900
C568 H56L 0.9900
C569 C570 1.521(4)
C569 H56M 0.9900
C569 H56N 0.9900
C570 H57A 0.9800
C570 H57B 0.9800
C570 H57C 0.9800
C601 C606 1.392(3)
C601 C602 1.433(3)
C601 C605 1.480(3)
C602 C609 1.383(3)
C602 C603 1.391(3)
C603 C612 1.383(3)
C603 C604 1.387(3)
C604 C615 1.380(3)
C604 C605 1.437(3)
C605 C618 1.402(3)
C606 C624 1.412(3)
C606 C607 1.458(3)
C607 C608 1.388(3)
C607 C631 1.448(3)
C608 C636 1.433(3)
C608 C609 1.455(3)
C609 C610 1.453(3)
C610 C611 1.418(3)
C610 C641 1.428(4)
C611 C612 1.431(3)
C611 C646 1.453(3)
C612 C613 1.427(3)
C613 C614 1.429(3)
C613 C651 1.446(3)
C614 C656 1.415(3)
C614 C615 1.454(3)
C615 C616 1.456(3)
C616 C617 1.395(3)
C616 C661 1.429(3)
C617 C666 1.415(3)
C617 C618 1.461(3)
C618 C619 1.411(3)
C619 C620 1.203(3)
C620 C621 1.421(4)
C621 C622 1.382(4)
C621 C625 1.509(4)
C622 C623 1.420(4)
C622 C628 1.507(4)
C623 C624 1.200(3)
C625 C626 1.492(4)
C625 H62A 0.9900
C625 H62B 0.9900
C626 C627 1.541(4)
C626 H62C 0.9900
C626 H62D 0.9900
C627 H62E 0.9800
C627 H62F 0.9800
C627 H62G 0.9800
C628 C629 1.506(4)
C628 H62H 0.9900
C628 H62I 0.9900
C629 C630 1.545(4)
C629 H62J 0.9900
C629 H62K 0.9900
C630 H63A 0.9800
C630 H63B 0.9800
C630 H63C 0.9800
C631 C632 1.201(3)
C632 C633 1.475(3)
C633 C634 1.457(3)
C633 H63D 0.9900
C633 H63E 0.9900
C634 C635 1.526(3)
C634 H63F 0.9900
C634 H63G 0.9900
C635 H63H 0.9800
C635 H63I 0.9800
C635 H63J 0.9800
C636 C637 1.195(3)
C637 C638 1.470(3)
C638 C639 1.455(3)
C638 H63K 0.9900
C638 H63L 0.9900
C639 C640 1.512(4)
C639 H63M 0.9900
C639 H63N 0.9900
C640 H64A 0.9800
C640 H64B 0.9800
C640 H64C 0.9800
C641 C642 1.196(3)
C642 C643 1.483(3)
C643 C644 1.442(4)
C643 H64D 0.9900
C643 H64E 0.9900
C644 C645 1.518(4)
C644 H64F 0.9900
C644 H64G 0.9900
C645 H64H 0.9800
C645 H64I 0.9800
C645 H64J 0.9800
C646 C647 1.196(3)
C647 C648 1.477(3)
C648 C649 1.459(3)
C648 H64L 0.9900
C648 H64M 0.9900
C649 C650 1.522(4)
C649 H64N 0.9900
C649 H64P 0.9900
C650 H65C 0.9800
C650 H65D 0.9800
C650 H65E 0.9800
C651 C652 1.200(3)
C652 C653 1.474(3)
C653 C654 1.450(4)
C653 H65F 0.9900
C653 H65G 0.9900
C654 C655 1.511(4)
C654 H65H 0.9900
C654 H65I 0.9900
C655 H65J 0.9800
C655 H65K 0.9800
C655 H65L 0.9800
C656 C657 1.200(3)
C657 C658 1.476(3)
C658 C659 1.459(3)
C658 H65M 0.9900
C658 H65N 0.9900
C659 C660 1.520(4)
C659 H65O 0.9900
C659 H65P 0.9900
C660 H66C 0.9800
C660 H66D 0.9800
C660 H66E 0.9800
C661 C662 1.198(3)
C662 C663 1.471(3)
C663 C664 1.439(3)
C663 H66F 0.9900
C663 H66G 0.9900
C664 C665 1.523(3)
C664 H66H 0.9900
C664 H66I 0.9900
C665 H66J 0.9800
C665 H66K 0.9800
C665 H66L 0.9800
C666 C667 1.202(3)
C667 C668 1.474(3)
C668 C669 1.457(4)
C668 H66M 0.9900
C668 H66N 0.9900
C669 C670 1.527(4)
C669 H66O 0.9900
C669 H66P 0.9900
C670 H67P 0.9800
C670 H67Q 0.9800
C670 H67R 0.9800
C701 C706 1.397(4)
C701 C702 1.432(4)
C701 C705 1.474(4)
C702 C709 1.383(4)
C702 C703 1.390(3)
C703 C712 1.382(4)
C703 C704 1.390(3)
C704 C715 1.379(4)
C704 C705 1.434(4)
C705 C718 1.404(4)
C706 C724 1.410(4)
C706 C707 1.453(4)
C707 C708 1.395(4)
C707 C731 1.447(4)
C708 C736 1.434(5)
C708 C709 1.455(4)
C709 C710 1.457(4)
C710 C741 1.423(4)
C710 C711 1.423(4)
C711 C712 1.431(3)
C711 C746 1.455(4)
C712 C713 1.432(3)
C713 C714 1.424(4)
C713 C751 1.450(4)
C714 C756 1.417(4)
C714 C715 1.455(4)
C715 C716 1.454(4)
C716 C717 1.394(4)
C716 C761 1.434(5)
C717 C766 1.418(4)
C717 C718 1.454(4)
C718 C719 1.414(4)
C719 C720 1.203(4)
C720 C721 1.428(5)
C721 C722 1.395(6)
C721 C725 1.508(5)
C722 C723 1.438(4)
C722 C728 1.507(5)
C723 C724 1.206(5)
C725 C726 1.497(5)
C725 H72A 0.9900
C725 H72B 0.9900
C726 C727 1.542(5)
C726 H72C 0.9900
C726 H72D 0.9900
C727 H72E 0.9800
C727 H72F 0.9800
C727 H72G 0.9800
C728 C729 1.495(5)
C728 H72H 0.9900
C728 H72I 0.9900
C729 C730 1.544(5)
C729 H72J 0.9900
C729 H72K 0.9900
C730 H73A 0.9800
C730 H73B 0.9800
C730 H73C 0.9800
C731 C732 1.203(3)
C732 C733 1.478(4)
C733 C734 1.453(4)
C733 H73D 0.9900
C733 H73E 0.9900
C734 C735 1.521(4)
C734 H73F 0.9900
C734 H73G 0.9900
C735 H73H 0.9800
C735 H73I 0.9800
C735 H73J 0.9800
C736 C737 1.202(3)
C737 C738 1.477(4)
C738 C739 1.451(4)
C738 H73K 0.9900
C738 H73L 0.9900
C739 C740 1.520(4)
C739 H73M 0.9900
C739 H73N 0.9900
C740 H74A 0.9800
C740 H74B 0.9800
C740 H74C 0.9800
C741 C742 1.204(3)
C742 C743 1.478(4)
C743 C744 1.452(4)
C743 H74D 0.9900
C743 H74E 0.9900
C744 C745 1.522(4)
C744 H74F 0.9900
C744 H74G 0.9900
C745 H74H 0.9800
C745 H74I 0.9800
C745 H74J 0.9800
C746 C747 1.203(4)
C747 C748 1.477(4)
C748 C749 1.452(4)
C748 H74L 0.9900
C748 H74M 0.9900
C749 C750 1.521(4)
C749 H74N 0.9900
C749 H74P 0.9900
C750 H75C 0.9800
C750 H75D 0.9800
C750 H75E 0.9800
C751 C752 1.201(4)
C752 C753 1.474(3)
C753 C754 1.451(4)
C753 H75F 0.9900
C753 H75G 0.9900
C754 C755 1.522(4)
C754 H75H 0.9900
C754 H75I 0.9900
C755 H75J 0.9800
C755 H75K 0.9800
C755 H75L 0.9800
C756 C757 1.200(3)
C757 C758 1.476(4)
C758 C759 1.451(4)
C758 H75M 0.9900
C758 H75N 0.9900
C759 C760 1.522(4)
C759 H75O 0.9900
C759 H75P 0.9900
C760 H76C 0.9800
C760 H76D 0.9800
C760 H76E 0.9800
C761 C762 1.203(4)
C762 C763 1.473(4)
C763 C764 1.452(4)
C763 H76F 0.9900
C763 H76G 0.9900
C764 C765 1.523(4)
C764 H76H 0.9900
C764 H76I 0.9900
C765 H76J 0.9800
C765 H76K 0.9800
C765 H76L 0.9800
C766 C767 1.212(4)
C767 C768 1.481(4)
C768 C769 1.451(4)
C768 H76M 0.9900
C768 H76N 0.9900
C769 C770 1.519(4)
C769 H76O 0.9900
C769 H76P 0.9900
C770 H77P 0.9800
C770 H77Q 0.9800
C770 H77R 0.9800
